data_1549308
loop_
_publ_author_name
'Yang, Xiaoping'
'Wang, Shiqing'
'Zhang, Yali'
'Liang, Guang'
'Zhu, Ting'
'Zhang, Lijie'
'Huang, Shaoming'
'Schipper, Desmond'
'Jones, Richard A.'

_publ_section_title
;
 A self-assembling luminescent lanthanide molecular nanoparticle with
 potential for live&#x00A0;cell imaging.
;
_journal_issue 20
_journal_name_full 'Chemical science'
_journal_page_first 4630
_journal_page_last 4637
_journal_paper_doi 10.1039/c8sc00650d
_journal_volume 9
_journal_year 2018
_chemical_formula_sum 'C1714.04 H2526.4 Cd96 N96 O683.24 Tb32'
_chemical_formula_weight 51285.15
_space_group_IT_number 70
_space_group_name_Hall '-F 2uv 2vw'
_space_group_name_H-M_alt 'F d d d :2'
_symmetry_cell_setting orthorhombic
_symmetry_space_group_name_Hall '-F 2uv 2vw'
_symmetry_space_group_name_H-M 'F d d d :2'
_atom_sites_solution_hydrogens geom
_atom_sites_solution_primary direct
_atom_sites_solution_secondary difmap
_audit_creation_method SHELXL-97
_audit_update_record
;
2014-10-27 deposited with the CCDC.
2018-04-24 downloaded from the CCDC.
;
_cell_angle_alpha 90.00
_cell_angle_beta 90.00
_cell_angle_gamma 90.00
_cell_formula_units_Z 4
_cell_length_a 54.621(11)
_cell_length_b 61.479(12)
_cell_length_c 100.21(2)
_cell_measurement_reflns_used 52189
_cell_measurement_temperature 190(1)
_cell_measurement_theta_max 28.7821
_cell_measurement_theta_min 1.2983
_cell_volume 336510(12)
_computing_cell_refinement 'Collect software, Nonius B.V. 1998'
_computing_data_collection 'Collect software, Nonius B.V. 1998'
_computing_data_reduction
;
DENZO and Scalepack (Otwinoski and Minor, 1997)
;
_computing_molecular_graphics 'XP SHELXTL/PC, Siemens Analytical'
_computing_structure_refinement 'XL SHELXTL/PC, Siemens Analytical'
_computing_structure_solution
;

SIR97 - Altomare A., Burla M.C., Camalli M., Cascarano G.L., Giacovazzo C., 
Guagliardi A., Moliterni A.G.G., Polidori G.,Spagna R.
;
_diffrn_ambient_temperature 190(1)
_diffrn_detector_area_resol_mean 13.6612
_diffrn_measured_fraction_theta_full 0.980
_diffrn_measured_fraction_theta_max 0.980
_diffrn_measurement_device_type 'Mercury2 (2x2 bin mode)'
_diffrn_measurement_method dtprofit.ref
_diffrn_radiation_monochromator graphite
_diffrn_radiation_source 'fine-focus sealed tube'
_diffrn_radiation_type MoK\a
_diffrn_radiation_wavelength 0.71073
_diffrn_reflns_av_R_equivalents 0.1043
_diffrn_reflns_av_sigmaI/netI 0.1160
_diffrn_reflns_limit_h_max 61
_diffrn_reflns_limit_h_min -63
_diffrn_reflns_limit_k_max 72
_diffrn_reflns_limit_k_min -72
_diffrn_reflns_limit_l_max 117
_diffrn_reflns_limit_l_min -118
_diffrn_reflns_number 425545
_diffrn_reflns_theta_full 25.00
_diffrn_reflns_theta_max 25.00
_diffrn_reflns_theta_min 2.97
_exptl_absorpt_coefficient_mu 1.307
_exptl_absorpt_correction_T_max 1.0000
_exptl_absorpt_correction_T_min 0.3537
_exptl_absorpt_correction_type multi-scan
_exptl_absorpt_process_details 'DENZO and Scalepack (Otwinoski and Minor, 1997)'
_exptl_crystal_colour Yellow
_exptl_crystal_density_diffrn 1.012
_exptl_crystal_density_method 'not measured'
_exptl_crystal_description Block
_exptl_crystal_F_000 102546.2
_exptl_crystal_size_max 0.23
_exptl_crystal_size_mid 0.19
_exptl_crystal_size_min 0.12
_refine_diff_density_max 1.401
_refine_diff_density_min -0.913
_refine_diff_density_rms 0.128
_refine_ls_extinction_method none
_refine_ls_goodness_of_fit_ref 1.084
_refine_ls_hydrogen_treatment constr
_refine_ls_matrix_type full
_refine_ls_number_parameters 3215
_refine_ls_number_reflns 72594
_refine_ls_number_restraints 2175
_refine_ls_restrained_S_all 1.081
_refine_ls_R_factor_all 0.2097
_refine_ls_R_factor_gt 0.0959
_refine_ls_shift/su_max 0.004
_refine_ls_shift/su_mean 0.000
_refine_ls_structure_factor_coef Fsqd
_refine_ls_weighting_details 'calc w=1/[\s^2^(Fo^2^)+(0.1193P)^2^+12075.2344P] where P=(Fo^2^+2Fc^2^)/3'
_refine_ls_weighting_scheme calc
_refine_ls_wR_factor_gt 0.2256
_refine_ls_wR_factor_ref 0.2463
_reflns_number_gt 38367
_reflns_number_total 72594
_reflns_threshold_expression >2sigma(I)
_cod_data_source_file c8sc00650d2.cif
_cod_data_source_block Cluster-3
_cod_depositor_comments
;
The following automatic conversions were performed:

'_symmetry_cell_setting' value 'Orthorhombic' changed to
'orthorhombic' according to
/home/data/users/saulius/crontab/automatic-downloads/rss-feeds/RSC/lib/dictionaries/cif_core.dic
dictionary named 'cif_core.dic' version 2.4.2 from 2011-04-26.

'_exptl_absorpt_correction_type' value 'Multi-scan' changed to
'multi-scan' according to
/home/data/users/saulius/crontab/automatic-downloads/rss-feeds/RSC/lib/dictionaries/cif_core.dic
dictionary named 'cif_core.dic' version 2.4.2 from 2011-04-26.

Automatic conversion script
Id: cif_fix_values 4973 2017-02-22 13:04:09Z antanas 

 Adding full bibliography for 1549306--1549309.cif.
;
_cod_original_cell_volume 336505(99)
_cod_original_sg_symbol_Hall -F2uv2vw
_cod_original_sg_symbol_H-M Fddd
_cod_database_code 1549308

loop_
_symmetry_equiv_pos_as_xyz
'x, y, z'
'-x+3/4, -y+3/4, z'
'-x+3/4, y, -z+3/4'
'x, -y+3/4, -z+3/4'
'x, y+1/2, z+1/2'
'-x+3/4, -y+5/4, z+1/2'
'-x+3/4, y+1/2, -z+5/4'
'x, -y+5/4, -z+5/4'
'x+1/2, y, z+1/2'
'-x+5/4, -y+3/4, z+1/2'
'-x+5/4, y, -z+5/4'
'x+1/2, -y+3/4, -z+5/4'
'x+1/2, y+1/2, z'
'-x+5/4, -y+5/4, z'
'-x+5/4, y+1/2, -z+3/4'
'x+1/2, -y+5/4, -z+3/4'
'-x, -y, -z'
'x-3/4, y-3/4, -z'
'x-3/4, -y, z-3/4'
'-x, y-3/4, z-3/4'
'-x, -y+1/2, -z+1/2'
'x-3/4, y-1/4, -z+1/2'
'x-3/4, -y+1/2, z-1/4'
'-x, y-1/4, z-1/4'
'-x+1/2, -y, -z+1/2'
'x-1/4, y-3/4, -z+1/2'
'x-1/4, -y, z-1/4'
'-x+1/2, y-3/4, z-1/4'
'-x+1/2, -y+1/2, -z'
'x-1/4, y-1/4, -z'
'x-1/4, -y+1/2, z-3/4'
'-x+1/2, y-1/4, z-3/4'

loop_
_atom_site_label
_atom_site_type_symbol
_atom_site_fract_x
_atom_site_fract_y
_atom_site_fract_z
_atom_site_U_iso_or_equiv
_atom_site_adp_type
_atom_site_occupancy
_atom_site_symmetry_multiplicity
_atom_site_calc_flag
_atom_site_refinement_flags
Tb1 Tb 0.570367(14) 0.729630(16) 0.294539(8) 0.0827(3) Uani 1 1 d U
Tb2 Tb 0.752077(14) 0.600337(16) 0.450563(8) 0.0821(3) Uani 1 1 d U
Tb3 Tb 0.654273(15) 0.738283(17) 0.449849(9) 0.0916(3) Uani 1 1 d U
Tb4 Tb 0.743061(16) 0.675031(18) 0.298408(10) 0.0993(3) Uani 1 1 d U
Cd4 Cd 0.70915(2) 0.69915(3) 0.449478(14) 0.0938(4) Uani 1 1 d U
Cd5 Cd 0.59127(2) 0.75904(3) 0.453135(14) 0.0979(5) Uani 1 1 d U
Cd6 Cd 0.76033(2) 0.68686(2) 0.483418(13) 0.0916(4) Uani 1 1 d U
Cd8 Cd 0.70685(2) 0.55254(3) 0.448780(13) 0.0912(4) Uani 1 1 d U
Cd9 Cd 0.78035(2) 0.62591(3) 0.295599(14) 0.0978(5) Uani 1 1 d U
Cd10 Cd 0.68809(2) 0.71354(3) 0.298840(14) 0.0960(4) Uani 1 1 d U
Cd11 Cd 0.72383(2) 0.56956(3) 0.296123(13) 0.0954(5) Uani 1 1 d U
Cd12 Cd 0.66637(2) 0.75845(3) 0.265680(13) 0.0916(4) Uani 1 1 d U
Cd13 Cd 0.77717(2) 0.65531(2) 0.454524(13) 0.0899(4) Uani 1 1 d U
Cd14 Cd 0.62581(2) 0.76364(2) 0.293496(12) 0.0895(4) Uani 1 1 d U
Cd15 Cd 0.77695(3) 0.59419(3) 0.265483(14) 0.1042(5) Uani 1 1 d U
Cd16 Cd 0.55737(3) 0.74422(3) 0.482510(15) 0.1141(5) Uani 1 1 d U
N1 N 0.5745(3) 0.7817(3) 0.43778(16) 0.110(5) Uani 1 1 d U
N2 N 0.6323(3) 0.7893(3) 0.30912(16) 0.114(5) Uani 1 1 d U
N3 N 0.6774(3) 0.7680(3) 0.43756(17) 0.106(5) Uani 1 1 d U
N4 N 0.7034(3) 0.7459(3) 0.30678(16) 0.105(5) Uani 1 1 d U
N5 N 0.7431(3) 0.7200(3) 0.44289(15) 0.092(4) Uani 1 1 d U
N6 N 0.7697(3) 0.7006(3) 0.31253(18) 0.120(6) Uani 1 1 d U
N7 N 0.8058(3) 0.6678(3) 0.44050(16) 0.108(5) Uani 1 1 d U
N8 N 0.8074(3) 0.6173(3) 0.31187(14) 0.089(4) Uani 1 1 d U
N9 N 0.7862(3) 0.5800(2) 0.43892(14) 0.090(4) Uani 1 1 d U
N10 N 0.7609(3) 0.5534(3) 0.30336(14) 0.091(4) Uani 1 1 d U
N11 N 0.7307(3) 0.5235(2) 0.44138(14) 0.093(4) Uani 1 1 d U
N12 N 0.7107(2) 0.4947(3) 0.30521(13) 0.088(4) Uani 1 1 d U
O1 O 0.5177(2) 0.7620(2) 0.47957(14) 0.115(4) Uani 1 1 d U
O2 O 0.5553(2) 0.7628(2) 0.46312(12) 0.109(4) Uani 1 1 d U
O3 O 0.6618(2) 0.7757(2) 0.28543(11) 0.090(3) Uani 1 1 d U
O4 O 0.7023(2) 0.7810(2) 0.27187(12) 0.098(4) Uani 1 1 d U
O5 O 0.6014(3) 0.7943(3) 0.46500(16) 0.140(5) Uani 1 1 d U
O6 O 0.6318(2) 0.7702(2) 0.45122(12) 0.100(4) Uani 1 1 d U
O7 O 0.7293(2) 0.7092(2) 0.29503(12) 0.101(4) Uani 1 1 d U
O8 O 0.7646(2) 0.6967(3) 0.28000(14) 0.117(4) Uani 1 1 d U
O9 O 0.6715(2) 0.7601(2) 0.46917(12) 0.101(4) Uani 1 1 d U
O10 O 0.6950(2) 0.73360(19) 0.45388(11) 0.091(3) Uani 1 1 d U
O11 O 0.7831(2) 0.6623(2) 0.29816(12) 0.103(4) Uani 1 1 d U
O12 O 0.8170(2) 0.6429(2) 0.28372(12) 0.103(4) Uani 1 1 d U
O13 O 0.7782(2) 0.7222(2) 0.47932(12) 0.099(4) Uani 1 1 d U
O14 O 0.7820(2) 0.6880(2) 0.46428(11) 0.094(3) Uani 1 1 d U
O15 O 0.7950(2) 0.5956(2) 0.28612(11) 0.094(3) Uani 1 1 d U
O16 O 0.8006(2) 0.5619(2) 0.27072(12) 0.101(4) Uani 1 1 d U
O17 O 0.8143(2) 0.6454(2) 0.46861(12) 0.096(3) Uani 1 1 d U
O18 O 0.7886(2) 0.61985(19) 0.45275(10) 0.089(3) Uani 1 1 d U
O19 O 0.7184(2) 0.5340(2) 0.29049(11) 0.092(3) Uani 1 1 d U
O20 O 0.7018(2) 0.5055(2) 0.27383(11) 0.096(3) Uani 1 1 d U
O21 O 0.77406(19) 0.5827(2) 0.47082(11) 0.091(3) Uani 1 1 d U
O22 O 0.74535(19) 0.56403(19) 0.45419(10) 0.085(3) Uani 1 1 d U
O23 O 0.6666(2) 0.4849(2) 0.29344(11) 0.089(3) Uani 1 1 d U
O24 O 0.6411(2) 0.45658(19) 0.27853(11) 0.094(3) Uani 1 1 d U
C1 C 0.5007(4) 0.7642(4) 0.4904(2) 0.129(7) Uani 1 1 d U
H1A H 0.4845 0.7612 0.4873 0.194 Uiso 1 1 calc R
H1B H 0.5015 0.7787 0.4939 0.194 Uiso 1 1 calc R
H1C H 0.5049 0.7540 0.4973 0.194 Uiso 1 1 calc R
C2 C 0.5157(4) 0.7749(4) 0.4688(2) 0.108(6) Uani 1 1 d U
C3 C 0.4943(4) 0.7873(4) 0.4662(2) 0.129(7) Uani 1 1 d U
H3A H 0.4812 0.7871 0.4722 0.155 Uiso 1 1 calc R
C4 C 0.4931(4) 0.7998(4) 0.4545(2) 0.124(7) Uani 1 1 d U
H4A H 0.4789 0.8075 0.4525 0.149 Uiso 1 1 calc R
C5 C 0.5134(4) 0.8007(4) 0.4459(2) 0.124(7) Uani 1 1 d U
H5A H 0.5126 0.8093 0.4383 0.149 Uiso 1 1 calc R
C6 C 0.5347(3) 0.7889(3) 0.4486(2) 0.102(6) Uani 1 1 d U
C7 C 0.5365(4) 0.7753(3) 0.4600(2) 0.105(6) Uani 1 1 d U
C8 C 0.5534(4) 0.7907(4) 0.4386(2) 0.120(7) Uani 1 1 d U
H8A H 0.5496 0.7998 0.4315 0.143 Uiso 1 1 calc R
C9 C 0.5902(4) 0.7869(4) 0.4254(2) 0.128(7) Uani 1 1 d U
H9A H 0.6052 0.7941 0.4281 0.154 Uiso 1 1 calc R
H9B H 0.5813 0.7966 0.4195 0.154 Uiso 1 1 calc R
C10 C 0.5963(5) 0.7651(4) 0.4179(3) 0.160(9) Uani 1 1 d U
H10A H 0.5813 0.7576 0.4155 0.192 Uiso 1 1 calc R
H10B H 0.6057 0.7556 0.4237 0.192 Uiso 1 1 calc R
C11 C 0.6118(6) 0.7711(5) 0.4047(3) 0.187(11) Uani 1 1 d U
H11A H 0.6213 0.7841 0.4065 0.224 Uiso 1 1 calc R
H11B H 0.6232 0.7594 0.4029 0.224 Uiso 1 1 calc R
C12 C 0.5967(4) 0.7747(4) 0.3931(2) 0.136(8) Uani 1 1 d U
H12B H 0.5887 0.7888 0.3938 0.163 Uiso 1 1 calc R
H12C H 0.5841 0.7636 0.3926 0.163 Uiso 1 1 calc R
C13 C 0.6122(5) 0.7740(4) 0.3804(2) 0.149(9) Uani 1 1 d U
H13A H 0.6211 0.7603 0.3802 0.179 Uiso 1 1 calc R
H13B H 0.6242 0.7856 0.3809 0.179 Uiso 1 1 calc R
C14 C 0.5976(5) 0.7763(5) 0.3673(2) 0.159(9) Uani 1 1 d U
H14A H 0.5851 0.7652 0.3670 0.191 Uiso 1 1 calc R
H14B H 0.5896 0.7904 0.3672 0.191 Uiso 1 1 calc R
C15 C 0.6140(5) 0.7742(4) 0.3550(2) 0.148(9) Uani 1 1 d DU
H15A H 0.6195 0.7592 0.3543 0.178 Uiso 1 1 calc R
H15B H 0.6283 0.7833 0.3562 0.178 Uiso 1 1 calc R
C16 C 0.6013(7) 0.7807(6) 0.3419(3) 0.239(16) Uani 1 1 d DU
H16A H 0.5986 0.7963 0.3417 0.286 Uiso 1 1 calc R
H16B H 0.5855 0.7735 0.3412 0.286 Uiso 1 1 calc R
C17 C 0.6188(5) 0.7734(4) 0.3296(3) 0.182(11) Uani 1 1 d DU
H17A H 0.6359 0.7727 0.3323 0.218 Uiso 1 1 calc R
H17B H 0.6139 0.7596 0.3258 0.218 Uiso 1 1 calc R
C18 C 0.6141(4) 0.7924(3) 0.3199(2) 0.123(7) Uani 1 1 d DU
H18A H 0.5976 0.7918 0.3164 0.147 Uiso 1 1 calc R
H18B H 0.6165 0.8063 0.3243 0.147 Uiso 1 1 calc R
C19 C 0.6494(4) 0.8034(4) 0.3088(2) 0.128(7) Uani 1 1 d U
H19A H 0.6480 0.8144 0.3151 0.153 Uiso 1 1 calc R
C20 C 0.6710(4) 0.8050(4) 0.2999(2) 0.110(6) Uani 1 1 d U
C21 C 0.6886(5) 0.8214(4) 0.3033(3) 0.151(9) Uani 1 1 d U
H21A H 0.6859 0.8301 0.3108 0.182 Uiso 1 1 calc R
C22 C 0.7094(5) 0.8245(4) 0.2958(3) 0.155(9) Uani 1 1 d U
H22A H 0.7204 0.8355 0.2980 0.186 Uiso 1 1 calc R
C23 C 0.7140(5) 0.8113(4) 0.2848(2) 0.137(8) Uani 1 1 d U
H23A H 0.7277 0.8136 0.2795 0.165 Uiso 1 1 calc R
C24 C 0.6982(4) 0.7950(4) 0.2819(2) 0.101(6) Uani 1 1 d U
C25 C 0.6763(4) 0.7921(3) 0.2892(2) 0.098(6) Uani 1 1 d U
C26 C 0.7205(4) 0.7871(3) 0.26148(18) 0.112(6) Uani 1 1 d U
H26A H 0.7366 0.7872 0.2653 0.168 Uiso 1 1 calc R
H26B H 0.7167 0.8013 0.2581 0.168 Uiso 1 1 calc R
H26C H 0.7200 0.7767 0.2543 0.168 Uiso 1 1 calc R
C27 C 0.5814(5) 0.8074(5) 0.4712(3) 0.202(13) Uani 1 1 d DU
H27A H 0.5882 0.8204 0.4751 0.303 Uiso 1 1 calc R
H27B H 0.5736 0.7990 0.4781 0.303 Uiso 1 1 calc R
H27C H 0.5696 0.8113 0.4646 0.303 Uiso 1 1 calc R
C28 C 0.6216(5) 0.8049(4) 0.4607(2) 0.130(8) Uani 1 1 d U
C29 C 0.6285(4) 0.8265(5) 0.4632(3) 0.152(9) Uani 1 1 d DU
H29A H 0.6179 0.8357 0.4678 0.183 Uiso 1 1 calc R
C30 C 0.6511(6) 0.8345(5) 0.4588(3) 0.184(12) Uani 1 1 d U
H30A H 0.6559 0.8486 0.4609 0.221 Uiso 1 1 calc R
C31 C 0.6658(5) 0.8216(4) 0.4517(2) 0.139(8) Uani 1 1 d U
H31A H 0.6807 0.8272 0.4487 0.167 Uiso 1 1 calc R
C32 C 0.6595(4) 0.7993(4) 0.4485(2) 0.120(7) Uani 1 1 d U
C33 C 0.6374(4) 0.7905(4) 0.4535(2) 0.098(6) Uani 1 1 d U
C34 C 0.6771(4) 0.7878(4) 0.4403(2) 0.112(7) Uani 1 1 d U
H34A H 0.6896 0.7961 0.4366 0.135 Uiso 1 1 calc R
C35 C 0.6956(4) 0.7614(4) 0.4275(2) 0.121(7) Uani 1 1 d U
H35A H 0.6998 0.7462 0.4287 0.145 Uiso 1 1 calc R
H35B H 0.7104 0.7700 0.4285 0.145 Uiso 1 1 calc R
C36 C 0.6846(5) 0.7650(4) 0.4142(2) 0.149(9) Uani 1 1 d DU
H36A H 0.6824 0.7805 0.4128 0.179 Uiso 1 1 calc R
H36B H 0.6686 0.7582 0.4140 0.179 Uiso 1 1 calc R
C37 C 0.7005(6) 0.7557(5) 0.4030(3) 0.212(14) Uani 1 1 d DU
H37A H 0.7003 0.7399 0.4028 0.254 Uiso 1 1 calc R
H37B H 0.7173 0.7609 0.4034 0.254 Uiso 1 1 calc R
C38 C 0.6858(9) 0.7659(8) 0.3913(4) 0.35(3) Uani 1 1 d DU
H38A H 0.6684 0.7629 0.3920 0.426 Uiso 1 1 calc R
H38B H 0.6884 0.7815 0.3906 0.426 Uiso 1 1 calc R
C39 C 0.6978(8) 0.7535(7) 0.3796(4) 0.29(2) Uani 1 1 d DU
H39A H 0.6944 0.7380 0.3801 0.345 Uiso 1 1 calc R
H39B H 0.7154 0.7557 0.3794 0.345 Uiso 1 1 calc R
C40 C 0.6849(8) 0.7643(7) 0.3674(3) 0.28(2) Uani 1 1 d DU
H40A H 0.6675 0.7612 0.3674 0.339 Uiso 1 1 calc R
H40B H 0.6874 0.7799 0.3673 0.339 Uiso 1 1 calc R
C41 C 0.6977(6) 0.7535(5) 0.3553(3) 0.190(12) Uani 1 1 d DU
H41A H 0.6964 0.7378 0.3561 0.228 Uiso 1 1 calc R
H41B H 0.7149 0.7573 0.3553 0.228 Uiso 1 1 calc R
C42 C 0.6855(5) 0.7611(4) 0.3418(3) 0.161(10) Uani 1 1 d U
H42A H 0.6682 0.7579 0.3418 0.193 Uiso 1 1 calc R
H42B H 0.6878 0.7766 0.3406 0.193 Uiso 1 1 calc R
C43 C 0.6982(4) 0.7487(4) 0.3310(2) 0.135(8) Uani 1 1 d U
H43A H 0.6943 0.7333 0.3317 0.163 Uiso 1 1 calc R
H43B H 0.7158 0.7503 0.3318 0.163 Uiso 1 1 calc R
C44 C 0.6895(4) 0.7578(3) 0.31697(19) 0.111(6) Uani 1 1 d U
H44A H 0.6720 0.7554 0.3158 0.134 Uiso 1 1 calc R
H44B H 0.6927 0.7733 0.3163 0.134 Uiso 1 1 calc R
C45 C 0.7222(4) 0.7561(4) 0.3014(2) 0.109(6) Uani 1 1 d U
H45A H 0.7245 0.7706 0.3038 0.131 Uiso 1 1 calc R
C46 C 0.7398(3) 0.7470(3) 0.29202(19) 0.095(5) Uani 1 1 d U
C47 C 0.7553(4) 0.7625(4) 0.2862(2) 0.128(7) Uani 1 1 d U
H47A H 0.7534 0.7772 0.2880 0.154 Uiso 1 1 calc R
C48 C 0.7738(5) 0.7553(5) 0.2776(2) 0.142(8) Uani 1 1 d U
H48A H 0.7842 0.7655 0.2738 0.171 Uiso 1 1 calc R
C49 C 0.7771(4) 0.7344(4) 0.2746(2) 0.123(7) Uani 1 1 d U
H49A H 0.7887 0.7300 0.2684 0.148 Uiso 1 1 calc R
C50 C 0.7621(4) 0.7190(4) 0.2814(2) 0.118(7) Uani 1 1 d U
C51 C 0.7423(4) 0.7258(4) 0.2899(2) 0.100(6) Uani 1 1 d U
C52 C 0.7802(4) 0.6883(4) 0.2696(2) 0.141(8) Uani 1 1 d U
H52A H 0.7763 0.6952 0.2613 0.211 Uiso 1 1 calc R
H52B H 0.7778 0.6729 0.2687 0.211 Uiso 1 1 calc R
H52C H 0.7970 0.6911 0.2718 0.211 Uiso 1 1 calc R
C53 C 0.6589(4) 0.7708(4) 0.4793(2) 0.127(7) Uani 1 1 d U
H53A H 0.6701 0.7799 0.4842 0.191 Uiso 1 1 calc R
H53B H 0.6519 0.7603 0.4853 0.191 Uiso 1 1 calc R
H53C H 0.6462 0.7796 0.4756 0.191 Uiso 1 1 calc R
C54 C 0.6968(4) 0.7632(3) 0.46876(19) 0.096(5) Uani 1 1 d U
C55 C 0.7101(4) 0.7786(3) 0.4761(2) 0.111(6) Uani 1 1 d U
H55A H 0.7021 0.7877 0.4821 0.133 Uiso 1 1 calc R
C56 C 0.7347(4) 0.7800(4) 0.4745(2) 0.113(6) Uani 1 1 d U
H56A H 0.7437 0.7901 0.4794 0.135 Uiso 1 1 calc R
C57 C 0.7459(4) 0.7666(3) 0.4658(2) 0.106(6) Uani 1 1 d U
H57A H 0.7627 0.7684 0.4647 0.127 Uiso 1 1 calc R
C58 C 0.7348(3) 0.7505(3) 0.45826(19) 0.094(5) Uani 1 1 d U
C59 C 0.7085(4) 0.7490(4) 0.4603(2) 0.104(6) Uani 1 1 d U
C60 C 0.7486(3) 0.7369(3) 0.44892(18) 0.093(5) Uani 1 1 d U
H60A H 0.7644 0.7418 0.4472 0.111 Uiso 1 1 calc R
C61 C 0.7597(3) 0.7115(3) 0.43267(18) 0.105(6) Uani 1 1 d U
H61A H 0.7615 0.6959 0.4335 0.126 Uiso 1 1 calc R
H61B H 0.7758 0.7181 0.4335 0.126 Uiso 1 1 calc R
C62 C 0.7483(4) 0.7173(4) 0.4195(2) 0.131(7) Uani 1 1 d DU
H62A H 0.7469 0.7330 0.4189 0.157 Uiso 1 1 calc R
H62B H 0.7319 0.7112 0.4191 0.157 Uiso 1 1 calc R
C63 C 0.7632(5) 0.7088(5) 0.4076(2) 0.187(12) Uani 1 1 d DU
H63A H 0.7627 0.6930 0.4074 0.225 Uiso 1 1 calc R
H63B H 0.7801 0.7133 0.4085 0.225 Uiso 1 1 calc R
C64 C 0.7522(6) 0.7180(5) 0.3943(3) 0.201(13) Uani 1 1 d DU
H64A H 0.7352 0.7135 0.3937 0.241 Uiso 1 1 calc R
H64B H 0.7524 0.7338 0.3948 0.241 Uiso 1 1 calc R
C65 C 0.7655(8) 0.7109(8) 0.3814(4) 0.28(3) Uani 1 1 d DU
H65A H 0.7690 0.6955 0.3814 0.336 Uiso 1 1 calc R
H65B H 0.7806 0.7190 0.3801 0.336 Uiso 1 1 calc R
C66 C 0.7456(9) 0.7171(8) 0.3710(5) 0.30(2) Uani 1 1 d DU
H66A H 0.7303 0.7092 0.3721 0.357 Uiso 1 1 calc R
H66B H 0.7427 0.7326 0.3703 0.357 Uiso 1 1 calc R
C67 C 0.7616(7) 0.7083(6) 0.3603(4) 0.231(15) Uani 1 1 d U
H67A H 0.7619 0.6925 0.3606 0.277 Uiso 1 1 calc R
H67B H 0.7781 0.7138 0.3612 0.277 Uiso 1 1 calc R
C68 C 0.7494(5) 0.7166(5) 0.3467(2) 0.179(11) Uani 1 1 d DU
H68A H 0.7320 0.7134 0.3467 0.215 Uiso 1 1 calc R
H68B H 0.7515 0.7322 0.3458 0.215 Uiso 1 1 calc R
C69 C 0.7622(4) 0.7048(4) 0.3352(2) 0.140(8) Uani 1 1 d DU
H69A H 0.7797 0.7047 0.3368 0.168 Uiso 1 1 calc R
H69B H 0.7567 0.6898 0.3349 0.168 Uiso 1 1 calc R
C70 C 0.7577(4) 0.7148(4) 0.3221(2) 0.125(7) Uani 1 1 d U
H70A H 0.7402 0.7157 0.3203 0.150 Uiso 1 1 calc R
H70B H 0.7645 0.7294 0.3217 0.150 Uiso 1 1 calc R
C71 C 0.7914(5) 0.7059(4) 0.3104(2) 0.128(7) Uani 1 1 d U
H71A H 0.7971 0.7187 0.3142 0.154 Uiso 1 1 calc R
C72 C 0.8087(4) 0.6932(4) 0.3022(2) 0.114(6) Uani 1 1 d U
C73 C 0.8326(5) 0.7034(4) 0.3001(2) 0.137(8) Uani 1 1 d U
H73A H 0.8358 0.7170 0.3038 0.164 Uiso 1 1 calc R
C74 C 0.8506(5) 0.6930(4) 0.2925(2) 0.136(8) Uani 1 1 d U
H74A H 0.8655 0.6999 0.2911 0.163 Uiso 1 1 calc R
C75 C 0.8468(4) 0.6724(4) 0.2871(2) 0.132(8) Uani 1 1 d U
H75A H 0.8591 0.6651 0.2825 0.158 Uiso 1 1 calc R
C76 C 0.8224(4) 0.6625(4) 0.2890(2) 0.110(6) Uani 1 1 d U
C77 C 0.8042(4) 0.6730(3) 0.2968(2) 0.100(6) Uani 1 1 d U
C78 C 0.8349(4) 0.6310(4) 0.2768(2) 0.122(7) Uani 1 1 d U
H78A H 0.8466 0.6408 0.2730 0.183 Uiso 1 1 calc R
H78B H 0.8272 0.6228 0.2698 0.183 Uiso 1 1 calc R
H78C H 0.8429 0.6213 0.2829 0.183 Uiso 1 1 calc R
C79 C 0.7792(4) 0.7378(3) 0.49011(19) 0.114(7) Uani 1 1 d U
H79A H 0.7869 0.7509 0.4870 0.171 Uiso 1 1 calc R
H79B H 0.7885 0.7319 0.4974 0.171 Uiso 1 1 calc R
H79C H 0.7629 0.7410 0.4931 0.171 Uiso 1 1 calc R
C80 C 0.7968(4) 0.7225(3) 0.4698(2) 0.100(6) Uani 1 1 d U
C81 C 0.8121(4) 0.7403(4) 0.4679(2) 0.132(8) Uani 1 1 d U
H81A H 0.8108 0.7527 0.4731 0.159 Uiso 1 1 calc R
C82 C 0.8296(5) 0.7387(5) 0.4578(3) 0.148(9) Uani 1 1 d U
H82A H 0.8405 0.7501 0.4564 0.178 Uiso 1 1 calc R
C83 C 0.8307(5) 0.7205(4) 0.4502(2) 0.141(8) Uani 1 1 d U
H83A H 0.8428 0.7194 0.4437 0.169 Uiso 1 1 calc R
C84 C 0.8146(4) 0.7036(3) 0.4518(2) 0.097(6) Uani 1 1 d U
C85 C 0.7967(4) 0.7039(3) 0.46190(19) 0.092(5) Uani 1 1 d U
C86 C 0.8174(4) 0.6855(4) 0.4422(2) 0.114(7) Uani 1 1 d U
H86A H 0.8303 0.6874 0.4363 0.137 Uiso 1 1 calc R
C87 C 0.8126(4) 0.6528(4) 0.4296(2) 0.116(7) Uani 1 1 d U
H87A H 0.8108 0.6379 0.4325 0.140 Uiso 1 1 calc R
H87B H 0.8296 0.6552 0.4271 0.140 Uiso 1 1 calc R
C88 C 0.7961(4) 0.6571(4) 0.4178(2) 0.139(8) Uani 1 1 d U
H88A H 0.7973 0.6723 0.4153 0.167 Uiso 1 1 calc R
H88B H 0.7793 0.6542 0.4203 0.167 Uiso 1 1 calc R
C89 C 0.8035(5) 0.6423(4) 0.4057(2) 0.147(9) Uani 1 1 d DU
H89A H 0.8211 0.6427 0.4046 0.176 Uiso 1 1 calc R
H89B H 0.7988 0.6274 0.4076 0.176 Uiso 1 1 calc R
C90 C 0.7912(5) 0.6497(5) 0.3927(2) 0.167(10) Uani 1 1 d DU
H90A H 0.7736 0.6484 0.3937 0.200 Uiso 1 1 calc R
H90B H 0.7950 0.6649 0.3912 0.200 Uiso 1 1 calc R
C91 C 0.7990(5) 0.6369(4) 0.3807(2) 0.137(8) Uani 1 1 d U
H91A H 0.8167 0.6364 0.3803 0.164 Uiso 1 1 calc R
H91B H 0.7930 0.6221 0.3815 0.164 Uiso 1 1 calc R
C92 C 0.7891(5) 0.6470(4) 0.3684(3) 0.156(9) Uani 1 1 d U
H92A H 0.7961 0.6615 0.3677 0.187 Uiso 1 1 calc R
H92B H 0.7716 0.6487 0.3695 0.187 Uiso 1 1 calc R
C93 C 0.7937(4) 0.6350(4) 0.3553(2) 0.134(8) Uani 1 1 d U
H93A H 0.8113 0.6336 0.3540 0.161 Uiso 1 1 calc R
H93B H 0.7870 0.6204 0.3560 0.161 Uiso 1 1 calc R
C94 C 0.7830(4) 0.6457(4) 0.3434(2) 0.119(7) Uani 1 1 d U
H94A H 0.7920 0.6590 0.3417 0.143 Uiso 1 1 calc R
H94B H 0.7663 0.6498 0.3455 0.143 Uiso 1 1 calc R
C95 C 0.7826(4) 0.6323(3) 0.33059(19) 0.113(6) Uani 1 1 d U
H95A H 0.7708 0.6386 0.3244 0.136 Uiso 1 1 calc R
H95B H 0.7773 0.6176 0.3326 0.136 Uiso 1 1 calc R
C96 C 0.8077(3) 0.6316(3) 0.32393(18) 0.101(6) Uani 1 1 d U
H96A H 0.8125 0.6462 0.3214 0.121 Uiso 1 1 calc R
H96B H 0.8197 0.6261 0.3302 0.121 Uiso 1 1 calc R
C97 C 0.8222(3) 0.6011(3) 0.31159(18) 0.093(5) Uani 1 1 d U
H97A H 0.8325 0.5999 0.3190 0.112 Uiso 1 1 calc R
C98 C 0.8254(3) 0.5845(3) 0.30167(18) 0.088(5) Uani 1 1 d U
C99 C 0.8429(3) 0.5683(3) 0.30484(19) 0.097(6) Uani 1 1 d U
H99A H 0.8518 0.5696 0.3127 0.116 Uiso 1 1 calc R
C100 C 0.8470(3) 0.5512(3) 0.29703(19) 0.097(6) Uani 1 1 d U
H10C H 0.8591 0.5413 0.2994 0.117 Uiso 1 1 calc R
C101 C 0.8333(3) 0.5479(3) 0.28508(19) 0.100(6) Uani 1 1 d U
H10D H 0.8360 0.5359 0.2796 0.120 Uiso 1 1 calc R
C102 C 0.8162(4) 0.5632(3) 0.2822(2) 0.100(6) Uani 1 1 d U
C103 C 0.8116(3) 0.5819(3) 0.28990(19) 0.091(5) Uani 1 1 d U
C104 C 0.8081(4) 0.5478(3) 0.26000(19) 0.113(6) Uani 1 1 d U
H10E H 0.8173 0.5358 0.2636 0.170 Uiso 1 1 calc R
H10F H 0.8180 0.5558 0.2538 0.170 Uiso 1 1 calc R
H10G H 0.7938 0.5423 0.2555 0.170 Uiso 1 1 calc R
C105 C 0.8288(4) 0.6595(3) 0.4767(2) 0.122(7) Uani 1 1 d U
H10H H 0.8320 0.6527 0.4851 0.183 Uiso 1 1 calc R
H10I H 0.8201 0.6729 0.4781 0.183 Uiso 1 1 calc R
H10J H 0.8440 0.6625 0.4722 0.183 Uiso 1 1 calc R
C106 C 0.8243(3) 0.6259(3) 0.46498(18) 0.090(5) Uani 1 1 d U
C107 C 0.8478(3) 0.6186(3) 0.46929(18) 0.098(6) Uani 1 1 d U
H10K H 0.8573 0.6276 0.4747 0.118 Uiso 1 1 calc R
C108 C 0.8569(4) 0.5981(3) 0.4656(2) 0.108(6) Uani 1 1 d U
H10L H 0.8715 0.5929 0.4692 0.129 Uiso 1 1 calc R
C109 C 0.8443(3) 0.5862(3) 0.45681(19) 0.100(6) Uani 1 1 d U
H10M H 0.8509 0.5733 0.4536 0.120 Uiso 1 1 calc R
C110 C 0.8212(3) 0.5929(3) 0.45226(17) 0.088(5) Uani 1 1 d U
C111 C 0.8100(3) 0.6126(3) 0.45644(17) 0.088(5) Uani 1 1 d U
C112 C 0.8086(4) 0.5787(3) 0.44352(19) 0.102(6) Uani 1 1 d U
H11C H 0.8175 0.5668 0.4406 0.122 Uiso 1 1 calc R
C113 C 0.7794(3) 0.5641(3) 0.42806(18) 0.101(6) Uani 1 1 d U
H11D H 0.7888 0.5508 0.4290 0.121 Uiso 1 1 calc R
H11E H 0.7621 0.5605 0.4286 0.121 Uiso 1 1 calc R
C114 C 0.7852(4) 0.5748(3) 0.41492(18) 0.104(6) Uani 1 1 d U
H11F H 0.7770 0.5888 0.4145 0.125 Uiso 1 1 calc R
H11G H 0.8027 0.5774 0.4143 0.125 Uiso 1 1 calc R
C115 C 0.7771(4) 0.5609(3) 0.40337(18) 0.106(6) Uani 1 1 d U
H11H H 0.7595 0.5588 0.4037 0.128 Uiso 1 1 calc R
H11I H 0.7849 0.5468 0.4038 0.128 Uiso 1 1 calc R
C116 C 0.7842(4) 0.5724(4) 0.3905(2) 0.130(7) Uani 1 1 d U
H11J H 0.8019 0.5739 0.3901 0.156 Uiso 1 1 calc R
H11K H 0.7771 0.5868 0.3903 0.156 Uiso 1 1 calc R
C117 C 0.7748(4) 0.5587(4) 0.3780(2) 0.134(8) Uani 1 1 d U
H11L H 0.7812 0.5441 0.3785 0.161 Uiso 1 1 calc R
H11M H 0.7571 0.5579 0.3782 0.161 Uiso 1 1 calc R
C118 C 0.7831(4) 0.5694(4) 0.3649(2) 0.128(7) Uani 1 1 d U
H11N H 0.8006 0.5680 0.3638 0.154 Uiso 1 1 calc R
H11O H 0.7789 0.5847 0.3649 0.154 Uiso 1 1 calc R
C119 C 0.7693(4) 0.5573(3) 0.35262(19) 0.115(7) Uani 1 1 d U
H11P H 0.7731 0.5419 0.3528 0.138 Uiso 1 1 calc R
H11Q H 0.7517 0.5589 0.3536 0.138 Uiso 1 1 calc R
C120 C 0.7774(4) 0.5672(3) 0.33935(17) 0.104(6) Uani 1 1 d U
H12D H 0.7949 0.5652 0.3383 0.125 Uiso 1 1 calc R
H12E H 0.7740 0.5827 0.3393 0.125 Uiso 1 1 calc R
C121 C 0.7639(3) 0.5562(3) 0.32773(16) 0.095(5) Uani 1 1 d U
H12F H 0.7655 0.5406 0.3285 0.114 Uiso 1 1 calc R
H12G H 0.7466 0.5598 0.3282 0.114 Uiso 1 1 calc R
C122 C 0.7741(3) 0.5635(3) 0.31469(16) 0.089(5) Uani 1 1 d U
H12H H 0.7729 0.5793 0.3140 0.107 Uiso 1 1 calc R
H12I H 0.7913 0.5597 0.3142 0.107 Uiso 1 1 calc R
C123 C 0.7706(3) 0.5379(3) 0.29749(17) 0.089(5) Uani 1 1 d U
H12J H 0.7866 0.5348 0.3001 0.107 Uiso 1 1 calc R
C124 C 0.7605(3) 0.5237(3) 0.28700(18) 0.092(5) Uani 1 1 d U
C125 C 0.7777(4) 0.5096(3) 0.28034(19) 0.102(6) Uani 1 1 d U
H12K H 0.7943 0.5103 0.2823 0.122 Uiso 1 1 calc R
C126 C 0.7690(4) 0.4952(4) 0.2711(2) 0.112(6) Uani 1 1 d U
H12L H 0.7799 0.4865 0.2664 0.134 Uiso 1 1 calc R
C127 C 0.7437(3) 0.4934(3) 0.26842(18) 0.098(6) Uani 1 1 d U
H12M H 0.7381 0.4835 0.2621 0.117 Uiso 1 1 calc R
C128 C 0.7278(3) 0.5060(3) 0.27522(18) 0.090(5) Uani 1 1 d U
C129 C 0.7349(3) 0.5218(3) 0.28443(18) 0.092(5) Uani 1 1 d U
C130 C 0.6922(3) 0.4930(3) 0.26284(17) 0.104(6) Uani 1 1 d U
H13C H 0.6746 0.4935 0.2630 0.155 Uiso 1 1 calc R
H13D H 0.6976 0.4782 0.2636 0.155 Uiso 1 1 calc R
H13E H 0.6980 0.4991 0.2546 0.155 Uiso 1 1 calc R
C131 C 0.7852(3) 0.5934(3) 0.48242(17) 0.100(6) Uani 1 1 d U
H13F H 0.7918 0.5826 0.4883 0.150 Uiso 1 1 calc R
H13G H 0.7729 0.6017 0.4870 0.150 Uiso 1 1 calc R
H13H H 0.7980 0.6029 0.4795 0.150 Uiso 1 1 calc R
C132 C 0.7773(3) 0.5606(3) 0.46996(17) 0.087(5) Uani 1 1 d U
C133 C 0.7941(3) 0.5481(3) 0.47687(17) 0.090(5) Uani 1 1 d U
H13I H 0.8039 0.5545 0.4834 0.108 Uiso 1 1 calc R
C134 C 0.7966(3) 0.5270(3) 0.47437(19) 0.099(6) Uani 1 1 d U
H13J H 0.8082 0.5188 0.4790 0.118 Uiso 1 1 calc R
C135 C 0.7819(3) 0.5170(3) 0.46498(19) 0.104(6) Uani 1 1 d U
H13K H 0.7840 0.5022 0.4633 0.125 Uiso 1 1 calc R
C136 C 0.7639(3) 0.5286(3) 0.45779(18) 0.090(5) Uani 1 1 d U
C137 C 0.7614(3) 0.5507(3) 0.46045(17) 0.086(5) Uani 1 1 d U
C138 C 0.7494(3) 0.5168(3) 0.44742(17) 0.093(5) Uani 1 1 d U
H13L H 0.7549 0.5030 0.4452 0.112 Uiso 1 1 calc R
C139 C 0.7224(3) 0.5099(3) 0.43061(17) 0.094(5) Uani 1 1 d U
H13M H 0.7048 0.5083 0.4310 0.113 Uiso 1 1 calc R
H13N H 0.7297 0.4956 0.4314 0.113 Uiso 1 1 calc R
C140 C 0.7298(3) 0.5201(3) 0.41727(17) 0.101(6) Uani 1 1 d U
H14C H 0.7475 0.5207 0.4167 0.121 Uiso 1 1 calc R
H14D H 0.7235 0.5349 0.4168 0.121 Uiso 1 1 calc R
C141 C 0.7195(4) 0.5066(3) 0.40544(17) 0.102(6) Uani 1 1 d U
H14E H 0.7238 0.4914 0.4066 0.122 Uiso 1 1 calc R
H14F H 0.7018 0.5078 0.4053 0.122 Uiso 1 1 calc R
C142 C 0.7302(4) 0.5151(3) 0.39209(19) 0.118(7) Uani 1 1 d U
H14G H 0.7477 0.5129 0.3920 0.142 Uiso 1 1 calc R
H14H H 0.7271 0.5306 0.3913 0.142 Uiso 1 1 calc R
C143 C 0.7184(4) 0.5031(3) 0.37992(18) 0.114(6) Uani 1 1 d U
H14I H 0.7214 0.4876 0.3807 0.137 Uiso 1 1 calc R
H14J H 0.7009 0.5054 0.3799 0.137 Uiso 1 1 calc R
C144 C 0.7291(4) 0.5113(3) 0.36708(18) 0.110(6) Uani 1 1 d U
H14K H 0.7466 0.5085 0.3669 0.132 Uiso 1 1 calc R
H14L H 0.7267 0.5269 0.3665 0.132 Uiso 1 1 calc R
C145 C 0.7168(4) 0.5002(3) 0.35488(18) 0.111(6) Uani 1 1 d U
H14M H 0.7183 0.4845 0.3558 0.134 Uiso 1 1 calc R
H14N H 0.6995 0.5037 0.3548 0.134 Uiso 1 1 calc R
C146 C 0.7284(3) 0.5072(3) 0.34178(16) 0.095(5) Uani 1 1 d U
H14O H 0.7454 0.5027 0.3416 0.114 Uiso 1 1 calc R
H14P H 0.7278 0.5229 0.3411 0.114 Uiso 1 1 calc R
C147 C 0.7147(3) 0.4970(3) 0.32995(17) 0.102(6) Uani 1 1 d U
H14Q H 0.6977 0.5018 0.3301 0.122 Uiso 1 1 calc R
H14R H 0.7149 0.4813 0.3308 0.122 Uiso 1 1 calc R
C148 C 0.7266(3) 0.5036(3) 0.31652(16) 0.093(5) Uani 1 1 d U
H14S H 0.7276 0.5193 0.3159 0.112 Uiso 1 1 calc R
H14T H 0.7430 0.4976 0.3159 0.112 Uiso 1 1 calc R
C149 C 0.7165(3) 0.4762(3) 0.30078(17) 0.085(5) Uani 1 1 d U
H14U H 0.7312 0.4705 0.3038 0.102 Uiso 1 1 calc R
C150 C 0.7027(3) 0.4627(3) 0.29143(16) 0.083(5) Uani 1 1 d U
C151 C 0.7144(4) 0.4456(4) 0.2861(2) 0.112(6) Uani 1 1 d U
H15C H 0.7307 0.4432 0.2885 0.134 Uiso 1 1 calc R
C152 C 0.7034(4) 0.4313(4) 0.2774(2) 0.120(7) Uani 1 1 d U
H15D H 0.7122 0.4200 0.2735 0.144 Uiso 1 1 calc R
C153 C 0.6777(4) 0.4345(3) 0.2747(2) 0.108(6) Uani 1 1 d U
H15E H 0.6693 0.4250 0.2691 0.130 Uiso 1 1 calc R
C154 C 0.6661(3) 0.4519(3) 0.28063(18) 0.095(5) Uani 1 1 d U
C155 C 0.6777(3) 0.4677(3) 0.28920(18) 0.086(5) Uani 1 1 d U
C156 C 0.6269(4) 0.4414(3) 0.2707(2) 0.116(7) Uani 1 1 d U
H15F H 0.6105 0.4467 0.2697 0.175 Uiso 1 1 calc R
H15G H 0.6266 0.4275 0.2751 0.175 Uiso 1 1 calc R
H15H H 0.6342 0.4398 0.2620 0.175 Uiso 1 1 calc R
O25 O 0.5840(3) 0.7423(3) 0.50321(17) 0.160(6) Uani 1 1 d U
O26 O 0.5677(3) 0.7722(3) 0.49675(18) 0.159(6) Uani 1 1 d U
O27 O 0.5951(2) 0.7398(2) 0.47230(12) 0.106(4) Uani 1 1 d U
O28 O 0.6335(2) 0.7303(2) 0.46940(13) 0.108(4) Uani 1 1 d U
O29 O 0.5758(2) 0.72143(19) 0.44406(11) 0.092(3) Uani 1 1 d U
O30 O 0.6136(2) 0.7321(2) 0.44243(12) 0.101(4) Uani 1 1 d U
O31 O 0.6821(2) 0.6737(2) 0.45656(12) 0.102(4) Uani 1 1 d U
O32 O 0.6554(2) 0.7009(2) 0.45277(12) 0.104(4) Uani 1 1 d U
O33 O 0.6914(2) 0.6988(2) 0.42871(12) 0.101(4) Uani 1 1 d U
O34 O 0.6617(2) 0.7247(2) 0.42917(12) 0.105(4) Uani 1 1 d U
O35 O 0.7273(2) 0.7036(2) 0.49377(12) 0.102(4) Uani 1 1 d U
O36 O 0.7235(2) 0.6983(2) 0.47201(12) 0.097(4) Uani 1 1 d U
O37 O 0.73554(19) 0.6700(2) 0.44452(11) 0.088(3) Uani 1 1 d U
O38 O 0.7470(2) 0.63605(19) 0.44259(11) 0.089(3) Uani 1 1 d U
O39 O 0.7630(3) 0.6635(2) 0.50310(14) 0.130(5) Uani 1 1 d U
O40 O 0.7933(2) 0.6858(2) 0.49820(13) 0.111(4) Uani 1 1 d U
O41 O 0.7542(2) 0.6536(2) 0.47321(11) 0.087(3) Uani 1 1 d U
O42 O 0.7423(2) 0.6195(2) 0.47009(11) 0.093(3) Uani 1 1 d U
O43 O 0.7099(2) 0.5998(2) 0.45296(12) 0.101(4) Uani 1 1 d U
O44 O 0.6792(2) 0.5770(2) 0.45628(12) 0.096(4) Uani 1 1 d U
O45 O 0.7373(2) 0.5944(2) 0.42950(11) 0.095(3) Uani 1 1 d U
O46 O 0.7070(2) 0.5687(2) 0.42813(12) 0.097(4) Uani 1 1 d U
O47 O 0.7056(2) 0.5391(2) 0.47123(12) 0.100(4) Uani 1 1 d U
O48 O 0.7116(3) 0.5344(2) 0.49254(14) 0.121(4) Uani 1 1 d U
O49 O 0.5448(2) 0.6833(2) 0.31672(11) 0.098(4) Uani 1 1 d U
O50 O 0.5652(2) 0.7156(2) 0.31538(12) 0.094(3) Uani 1 1 d U
O51 O 0.5587(2) 0.6626(2) 0.28786(12) 0.108(4) Uani 1 1 d U
O52 O 0.5782(2) 0.6932(2) 0.29177(12) 0.098(4) Uani 1 1 d U
O53 O 0.5952(2) 0.72637(19) 0.27573(11) 0.091(3) Uani 1 1 d U
O54 O 0.6304(2) 0.7442(2) 0.27457(11) 0.093(3) Uani 1 1 d U
O55 O 0.6500(2) 0.7305(2) 0.30312(11) 0.093(3) Uani 1 1 d U
O56 O 0.6100(2) 0.7326(2) 0.30346(11) 0.093(3) Uani 1 1 d U
O57 O 0.6646(2) 0.7868(2) 0.25091(12) 0.104(4) Uani 1 1 d U
O58 O 0.6385(2) 0.7610(2) 0.24587(12) 0.102(4) Uani 1 1 d U
O59 O 0.6892(2) 0.7338(2) 0.25511(12) 0.097(4) Uani 1 1 d U
O60 O 0.68721(19) 0.7280(2) 0.27653(12) 0.097(3) Uani 1 1 d U
O61 O 0.7015(2) 0.6687(2) 0.29403(13) 0.111(4) Uani 1 1 d U
O62 O 0.6672(2) 0.6858(2) 0.28950(12) 0.102(4) Uani 1 1 d U
O63 O 0.7245(2) 0.6765(2) 0.31876(13) 0.112(4) Uani 1 1 d U
O64 O 0.6894(2) 0.6966(2) 0.31941(13) 0.108(4) Uani 1 1 d U
O65 O 0.7614(2) 0.6250(2) 0.27531(12) 0.102(4) Uani 1 1 d U
O66 O 0.7410(2) 0.6558(3) 0.27795(14) 0.114(4) Uani 1 1 d U
O67 O 0.74114(19) 0.6031(2) 0.30260(11) 0.089(3) Uani 1 1 d U
O68 O 0.7439(2) 0.6384(2) 0.30483(12) 0.100(4) Uani 1 1 d U
O69 O 0.8133(3) 0.5986(3) 0.25258(17) 0.149(6) Uani 1 1 d U
O70 O 0.7826(3) 0.6197(3) 0.24680(16) 0.142(5) Uani 1 1 d U
O71 O 0.7501(2) 0.5742(2) 0.25328(13) 0.110(4) Uani 1 1 d U
O72 O 0.7411(2) 0.5746(2) 0.27468(13) 0.103(4) Uani 1 1 d U
C157 C 0.5949(5) 0.7701(5) 0.5168(3) 0.189(12) Uani 1 1 d U
H15I H 0.6049 0.7588 0.5206 0.283 Uiso 1 1 calc R
H15J H 0.5831 0.7748 0.5232 0.283 Uiso 1 1 calc R
H15K H 0.6052 0.7821 0.5143 0.283 Uiso 1 1 calc R
C158 C 0.5816(5) 0.7613(5) 0.5042(3) 0.127(8) Uani 1 1 d U
C159 C 0.6078(4) 0.7061(4) 0.4830(2) 0.132(8) Uani 1 1 d U
H15L H 0.5961 0.7097 0.4898 0.198 Uiso 1 1 calc R
H15M H 0.6226 0.7011 0.4871 0.198 Uiso 1 1 calc R
H15N H 0.6012 0.6949 0.4774 0.198 Uiso 1 1 calc R
C160 C 0.6132(4) 0.7266(4) 0.4745(2) 0.105(6) Uani 1 1 d U
C161 C 0.6038(3) 0.6972(3) 0.43237(19) 0.109(6) Uani 1 1 d U
H16C H 0.5894 0.6885 0.4312 0.164 Uiso 1 1 calc R
H16D H 0.6158 0.6891 0.4373 0.164 Uiso 1 1 calc R
H16E H 0.6103 0.7012 0.4238 0.164 Uiso 1 1 calc R
C162 C 0.5974(4) 0.7174(3) 0.43997(18) 0.093(5) Uani 1 1 d U
C163 C 0.6650(4) 0.7017(4) 0.4097(2) 0.130(7) Uani 1 1 d U
H16F H 0.6747 0.6896 0.4067 0.195 Uiso 1 1 calc R
H16G H 0.6668 0.7136 0.4035 0.195 Uiso 1 1 calc R
H16H H 0.6481 0.6975 0.4101 0.195 Uiso 1 1 calc R
C164 C 0.6736(4) 0.7088(4) 0.4236(2) 0.111(6) Uani 1 1 d U
C165 C 0.6399(4) 0.6675(4) 0.4595(2) 0.133(8) Uani 1 1 d U
H16I H 0.6245 0.6749 0.4587 0.200 Uiso 1 1 calc R
H16J H 0.6419 0.6626 0.4685 0.200 Uiso 1 1 calc R
H16K H 0.6402 0.6553 0.4536 0.200 Uiso 1 1 calc R
C166 C 0.6600(4) 0.6827(4) 0.4560(2) 0.101(6) Uani 1 1 d U
C167 C 0.7088(3) 0.6459(3) 0.43220(18) 0.104(6) Uani 1 1 d U
H16L H 0.6989 0.6588 0.4314 0.156 Uiso 1 1 calc R
H16M H 0.6995 0.6347 0.4366 0.156 Uiso 1 1 calc R
H16N H 0.7135 0.6410 0.4235 0.156 Uiso 1 1 calc R
C168 C 0.7319(3) 0.6511(4) 0.44045(17) 0.085(5) Uani 1 1 d U
C169 C 0.6878(3) 0.7112(3) 0.48475(19) 0.106(6) Uani 1 1 d U
H16O H 0.6799 0.7110 0.4762 0.159 Uiso 1 1 calc R
H16P H 0.6871 0.7256 0.4884 0.159 Uiso 1 1 calc R
H16Q H 0.6797 0.7013 0.4907 0.159 Uiso 1 1 calc R
C170 C 0.7140(3) 0.7045(3) 0.4831(2) 0.097(6) Uani 1 1 d U
C171 C 0.6726(4) 0.6144(4) 0.4595(2) 0.131(8) Uani 1 1 d U
H17C H 0.6563 0.6095 0.4614 0.197 Uiso 1 1 calc R
H17D H 0.6722 0.6246 0.4522 0.197 Uiso 1 1 calc R
H17E H 0.6794 0.6213 0.4672 0.197 Uiso 1 1 calc R
C172 C 0.6877(3) 0.5959(3) 0.45577(18) 0.085(5) Uani 1 1 d U
C173 C 0.7147(4) 0.5919(3) 0.40948(19) 0.116(7) Uani 1 1 d U
H17F H 0.7015 0.5835 0.4057 0.175 Uiso 1 1 calc R
H17G H 0.7291 0.5902 0.4041 0.175 Uiso 1 1 calc R
H17H H 0.7101 0.6070 0.4097 0.175 Uiso 1 1 calc R
C174 C 0.7199(4) 0.5839(3) 0.42381(18) 0.092(5) Uani 1 1 d U
C175 C 0.7180(4) 0.5706(3) 0.48383(19) 0.117(7) Uani 1 1 d U
H17I H 0.7224 0.5738 0.4929 0.175 Uiso 1 1 calc R
H17J H 0.7039 0.5791 0.4813 0.175 Uiso 1 1 calc R
H17K H 0.7314 0.5741 0.4781 0.175 Uiso 1 1 calc R
C176 C 0.7123(4) 0.5481(4) 0.4826(2) 0.105(6) Uani 1 1 d U
C177 C 0.7185(3) 0.6412(3) 0.48488(17) 0.097(5) Uani 1 1 d U
H17L H 0.7091 0.6281 0.4857 0.145 Uiso 1 1 calc R
H17M H 0.7083 0.6525 0.4813 0.145 Uiso 1 1 calc R
H17N H 0.7245 0.6455 0.4935 0.145 Uiso 1 1 calc R
C178 C 0.7402(3) 0.6372(4) 0.47549(19) 0.092(5) Uani 1 1 d U
C179 C 0.6396(3) 0.7925(3) 0.23207(18) 0.108(6) Uani 1 1 d U
H17O H 0.6270 0.7851 0.2271 0.162 Uiso 1 1 calc R
H17P H 0.6535 0.7949 0.2264 0.162 Uiso 1 1 calc R
H17Q H 0.6335 0.8062 0.2352 0.162 Uiso 1 1 calc R
C180 C 0.6472(3) 0.7788(4) 0.24374(18) 0.086(5) Uani 1 1 d U
C181 C 0.5673(3) 0.6960(3) 0.33525(18) 0.110(6) Uani 1 1 d U
H18C H 0.5618 0.6824 0.3389 0.165 Uiso 1 1 calc R
H18D H 0.5609 0.7077 0.3405 0.165 Uiso 1 1 calc R
H18E H 0.5849 0.6964 0.3354 0.165 Uiso 1 1 calc R
C182 C 0.5584(3) 0.6982(4) 0.32103(18) 0.089(5) Uani 1 1 d U
C183 C 0.6279(4) 0.7003(3) 0.3130(2) 0.116(7) Uani 1 1 d U
H18F H 0.6439 0.6941 0.3140 0.174 Uiso 1 1 calc R
H18G H 0.6178 0.6906 0.3079 0.174 Uiso 1 1 calc R
H18H H 0.6207 0.7025 0.3216 0.174 Uiso 1 1 calc R
C184 C 0.6299(3) 0.7214(3) 0.30600(17) 0.085(5) Uani 1 1 d U
C185 C 0.6018(4) 0.6638(4) 0.2839(2) 0.133(8) Uani 1 1 d U
H18I H 0.6149 0.6741 0.2845 0.199 Uiso 1 1 calc R
H18J H 0.6004 0.6587 0.2749 0.199 Uiso 1 1 calc R
H18K H 0.6052 0.6517 0.2897 0.199 Uiso 1 1 calc R
C186 C 0.5784(4) 0.6744(4) 0.2880(2) 0.096(6) Uani 1 1 d U
C187 C 0.7073(4) 0.7010(3) 0.2634(2) 0.114(6) Uani 1 1 d U
H18L H 0.7114 0.6986 0.2542 0.171 Uiso 1 1 calc R
H18M H 0.6973 0.6893 0.2666 0.171 Uiso 1 1 calc R
H18N H 0.7221 0.7017 0.2686 0.171 Uiso 1 1 calc R
C188 C 0.6941(3) 0.7213(3) 0.2647(2) 0.090(5) Uani 1 1 d U
C189 C 0.6258(4) 0.7125(3) 0.26124(19) 0.109(6) Uani 1 1 d U
H18O H 0.6132 0.7021 0.2592 0.163 Uiso 1 1 calc R
H18P H 0.6396 0.7051 0.2650 0.163 Uiso 1 1 calc R
H18Q H 0.6307 0.7198 0.2532 0.163 Uiso 1 1 calc R
C190 C 0.6164(3) 0.7284(3) 0.27083(18) 0.090(5) Uani 1 1 d U
C191 C 0.6712(4) 0.6479(3) 0.2840(2) 0.128(7) Uani 1 1 d U
H19B H 0.6546 0.6491 0.2810 0.192 Uiso 1 1 calc R
H19C H 0.6721 0.6369 0.2908 0.192 Uiso 1 1 calc R
H19D H 0.6816 0.6439 0.2767 0.192 Uiso 1 1 calc R
C192 C 0.6795(4) 0.6692(4) 0.2896(2) 0.100(6) Uani 1 1 d U
C193 C 0.6980(4) 0.6728(4) 0.3376(2) 0.139(8) Uani 1 1 d U
H19E H 0.7108 0.6629 0.3402 0.209 Uiso 1 1 calc R
H19F H 0.6828 0.6650 0.3369 0.209 Uiso 1 1 calc R
H19G H 0.6964 0.6841 0.3441 0.209 Uiso 1 1 calc R
C194 C 0.7045(4) 0.6830(4) 0.3238(2) 0.102(6) Uani 1 1 d U
C195 C 0.7285(4) 0.6319(4) 0.2612(2) 0.135(8) Uani 1 1 d U
H19H H 0.7163 0.6430 0.2598 0.202 Uiso 1 1 calc R
H19I H 0.7206 0.6184 0.2634 0.202 Uiso 1 1 calc R
H19J H 0.7382 0.6301 0.2533 0.202 Uiso 1 1 calc R
C196 C 0.7445(4) 0.6386(4) 0.2725(2) 0.104(6) Uani 1 1 d U
C197 C 0.7069(4) 0.6215(3) 0.3126(2) 0.119(7) Uani 1 1 d U
H19K H 0.7004 0.6070 0.3129 0.179 Uiso 1 1 calc R
H19L H 0.6961 0.6306 0.3076 0.179 Uiso 1 1 calc R
H19M H 0.7085 0.6271 0.3215 0.179 Uiso 1 1 calc R
C198 C 0.7323(4) 0.6210(4) 0.3058(2) 0.096(6) Uani 1 1 d U
C199 C 0.8202(5) 0.6242(5) 0.2347(3) 0.176(11) Uani 1 1 d U
H19N H 0.8296 0.6132 0.2302 0.264 Uiso 1 1 calc R
H19O H 0.8311 0.6347 0.2385 0.264 Uiso 1 1 calc R
H19P H 0.8097 0.6313 0.2284 0.264 Uiso 1 1 calc R
C200 C 0.8041(5) 0.6133(4) 0.2461(3) 0.132(8) Uani 1 1 d U
C201 C 0.7129(3) 0.5575(3) 0.26001(19) 0.115(6) Uani 1 1 d U
H20A H 0.7151 0.5421 0.2610 0.173 Uiso 1 1 calc R
H20B H 0.7074 0.5606 0.2511 0.173 Uiso 1 1 calc R
H20C H 0.7008 0.5624 0.2663 0.173 Uiso 1 1 calc R
C202 C 0.7367(4) 0.5689(3) 0.2625(2) 0.099(6) Uani 1 1 d U
C203 C 0.7987(5) 0.6625(4) 0.5170(2) 0.151(9) Uani 1 1 d U
H20D H 0.7935 0.6697 0.5250 0.226 Uiso 1 1 calc R
H20E H 0.8158 0.6652 0.5155 0.226 Uiso 1 1 calc R
H20F H 0.7959 0.6472 0.5178 0.226 Uiso 1 1 calc R
C204 C 0.7842(4) 0.6713(4) 0.5051(2) 0.101(6) Uani 1 1 d U
O205 O 0.8111(16) 0.4928(15) 0.3181(9) 0.21(3) Uani 0.25 1 d PU
H20G H 0.8014 0.4854 0.3224 0.317 Uiso 0.25 1 calc PR
C205 C 0.8175(19) 0.5107(16) 0.3253(10) 0.15(4) Uani 0.25 1 d PU
H20J H 0.8047 0.5141 0.3315 0.231 Uiso 0.25 1 calc PR
H20K H 0.8200 0.5228 0.3194 0.231 Uiso 0.25 1 calc PR
H20L H 0.8324 0.5079 0.3301 0.231 Uiso 0.25 1 calc PR
O207 O 0.7153(11) 0.6271(10) 0.3674(6) 0.14(2) Uani 0.25 1 d PDU
H20P H 0.7255 0.6315 0.3620 0.209 Uiso 0.25 1 calc PR
C207 C 0.7126(18) 0.6437(13) 0.3789(8) 0.15(4) Uani 0.25 1 d PDU
H20M H 0.7263 0.6424 0.3848 0.181 Uiso 0.25 1 calc PR
H20N H 0.6978 0.6408 0.3837 0.181 Uiso 0.25 1 calc PR
H20U H 0.7121 0.6582 0.3753 0.226 Uiso 0.25 1 calc PR
O208 O 0.770(2) 0.4561(19) 0.4089(11) 0.15(4) Uani 0.13 1 d PDU
H20W H 0.7787 0.4467 0.4054 0.229 Uiso 0.13 1 calc PR
C208 C 0.7862(16) 0.4698(14) 0.4186(8) 0.13(3) Uani 0.25 1 d PDU
H20H H 0.7758 0.4769 0.4250 0.200 Uiso 0.25 1 calc PR
H20I H 0.7952 0.4805 0.4137 0.200 Uiso 0.25 1 calc PR
H20Y H 0.7974 0.4603 0.4232 0.200 Uiso 0.25 1 calc PR
O209 O 0.6354(10) 0.5449(9) 0.3712(6) 0.14(2) Uani 0.25 1 d PDU
H20R H 0.6292 0.5474 0.3785 0.205 Uiso 0.25 1 calc PR
C209 C 0.6150(14) 0.5431(16) 0.3605(8) 0.15(3) Uani 0.25 1 d PDU
H20S H 0.5995 0.5472 0.3644 0.223 Uiso 0.25 1 calc PR
H20T H 0.6140 0.5283 0.3574 0.223 Uiso 0.25 1 calc PR
H20V H 0.6187 0.5525 0.3532 0.223 Uiso 0.25 1 calc PR
O212 O 0.7453(10) 0.5879(7) 0.5145(5) 0.27(2) Uani 0.50 1 d PDU
H21D H 0.7349 0.5861 0.5204 0.407 Uiso 0.50 1 calc PR
C212 C 0.7513(8) 0.6124(6) 0.5134(4) 0.125(14) Uani 0.50 1 d PDU
H21B H 0.7409 0.6205 0.5192 0.150 Uiso 0.50 1 calc PR
H21C H 0.7488 0.6171 0.5043 0.150 Uiso 0.50 1 calc PR
H21G H 0.7681 0.6147 0.5158 0.188 Uiso 0.50 1 calc PR
O213 O 0.7842(7) 0.6623(6) 0.2419(3) 0.170(13) Uani 0.50 1 d PDU
H21H H 0.7981 0.6632 0.2388 0.255 Uiso 0.50 1 calc PR
O214 O 0.6191(8) 0.7188(7) 0.5195(4) 0.202(16) Uani 0.50 1 d PU
H21L H 0.6089 0.7156 0.5138 0.303 Uiso 0.50 1 calc PR
O215 O 0.8762(6) 0.6353(5) 0.3178(3) 0.165(12) Uani 0.50 1 d PDU
H21I H 0.8662 0.6426 0.3219 0.198 Uiso 0.50 1 calc PR
C213 C 0.7654(9) 0.6660(9) 0.2306(5) 0.19(2) Uani 0.50 1 d PDU
H27W H 0.7526 0.6754 0.2338 0.283 Uiso 0.50 1 calc PR
H27X H 0.7585 0.6522 0.2280 0.283 Uiso 0.50 1 calc PR
H27Y H 0.7734 0.6725 0.2231 0.283 Uiso 0.50 1 calc PR
C214 C 0.6419(8) 0.7237(6) 0.5131(4) 0.263(18) Uani 1 1 d U
H27Z H 0.6415 0.7383 0.5097 0.394 Uiso 1 1 calc R
H27O H 0.6446 0.7138 0.5059 0.394 Uiso 1 1 calc R
H27P H 0.6550 0.7224 0.5195 0.394 Uiso 1 1 calc R
C215 C 0.8847(8) 0.6159(6) 0.3265(4) 0.142(16) Uani 0.50 1 d PDU
H27U H 0.9023 0.6156 0.3268 0.212 Uiso 0.50 1 calc PR
H21F H 0.8788 0.6025 0.3227 0.212 Uiso 0.50 1 calc PR
H27V H 0.8784 0.6175 0.3354 0.212 Uiso 0.50 1 calc PR
O216 O 0.7938(14) 0.4638(13) 0.3092(8) 0.18(3) Uani 0.25 1 d PU
H21J H 0.7849 0.4744 0.3081 0.275 Uiso 0.25 1 calc PR
O217 O 0.7288(12) 0.5724(9) 0.2263(6) 0.16(2) Uani 0.25 1 d PDU
H21V H 0.7176 0.5659 0.2226 0.237 Uiso 0.25 1 calc PR
C217 C 0.7281(11) 0.5967(9) 0.2222(6) 0.20(2) Uani 0.50 1 d PDU
H21W H 0.7119 0.6023 0.2235 0.298 Uiso 0.50 1 calc PR
H29U H 0.7327 0.5981 0.2130 0.298 Uiso 0.50 1 calc PR
H29V H 0.7394 0.6048 0.2277 0.298 Uiso 0.50 1 calc PR
O218 O 0.8266(8) 0.6023(7) 0.5125(5) 0.222(18) Uani 0.50 1 d PDU
H21K H 0.8267 0.5969 0.5200 0.266 Uiso 0.50 1 calc PR
O219 O 0.4397(3) 0.7823(3) 0.47975(18) 0.172(6) Uani 1 1 d U
H21M H 0.4388 0.7762 0.4870 0.258 Uiso 1 1 calc R
O220 O 0.7199(5) 0.5575(4) 0.5167(3) 0.254(11) Uani 1 1 d U
H26V H 0.7224 0.5457 0.5132 0.382 Uiso 1 1 calc R
O221 O 0.7945(3) 0.7939(3) 0.48215(16) 0.151(6) Uani 1 1 d U
H26U H 0.7831 0.7923 0.4874 0.227 Uiso 1 1 calc R
O222 O 0.8441(3) 0.5021(3) 0.26567(14) 0.130(5) Uani 1 1 d U
H22F H 0.8545 0.5028 0.2598 0.194 Uiso 1 1 calc R
C216 C 0.7875(13) 0.4471(11) 0.2997(7) 0.23(3) Uani 0.50 1 d PU
H21N H 0.8010 0.4449 0.2937 0.339 Uiso 0.50 1 calc PR
H21O H 0.7734 0.4515 0.2947 0.339 Uiso 0.50 1 calc PR
H21P H 0.7840 0.4338 0.3043 0.339 Uiso 0.50 1 calc PR
C218 C 0.8373(11) 0.5860(9) 0.5024(6) 0.21(3) Uani 0.50 1 d PDU
H29W H 0.8542 0.5833 0.5044 0.315 Uiso 0.50 1 calc PR
H29X H 0.8360 0.5918 0.4935 0.315 Uiso 0.50 1 calc PR
H29Y H 0.8284 0.5725 0.5028 0.315 Uiso 0.50 1 calc PR
C219 C 0.4154(7) 0.7844(6) 0.4741(3) 0.228(15) Uani 1 1 d U
H21Q H 0.4035 0.7797 0.4805 0.342 Uiso 1 1 calc R
H21R H 0.4143 0.7756 0.4662 0.342 Uiso 1 1 calc R
H21S H 0.4125 0.7994 0.4718 0.342 Uiso 1 1 calc R
C220 C 0.6937(8) 0.5597(7) 0.5198(4) 0.27(2) Uani 1 1 d U
H26W H 0.6871 0.5457 0.5219 0.408 Uiso 1 1 calc R
H26X H 0.6854 0.5656 0.5122 0.408 Uiso 1 1 calc R
H26Y H 0.6917 0.5693 0.5272 0.408 Uiso 1 1 calc R
C221 C 0.7946(6) 0.8151(6) 0.4773(3) 0.220(14) Uani 1 1 d U
H22H H 0.8031 0.8244 0.4835 0.329 Uiso 1 1 calc R
H22I H 0.7780 0.8201 0.4763 0.329 Uiso 1 1 calc R
H22J H 0.8027 0.8155 0.4688 0.329 Uiso 1 1 calc R
C222 C 0.8416(6) 0.4799(5) 0.2699(3) 0.212(14) Uani 1 1 d U
H22K H 0.8535 0.4768 0.2767 0.319 Uiso 1 1 calc R
H22L H 0.8441 0.4704 0.2625 0.319 Uiso 1 1 calc R
H22M H 0.8254 0.4777 0.2735 0.319 Uiso 1 1 calc R
O223 O 0.6250 0.6250 0.3350(10) 0.20(4) Uani 0.25 2 d SPDU
H22P H 0.6348 0.6159 0.3377 0.294 Uiso 0.13 1 calc PR
C223 C 0.6250 0.6250 0.3195(11) 0.18(6) Uani 0.25 2 d SPDU
H22Q H 0.6320 0.6384 0.3164 0.275 Uiso 0.13 1 calc PR
H22R H 0.6085 0.6237 0.3164 0.275 Uiso 0.13 1 calc PR
H22S H 0.6345 0.6130 0.3164 0.275 Uiso 0.13 1 calc PR
O224 O 0.625(5) 0.631(3) 0.4139(13) 0.20(7) Uani 0.13 1 d PU
C225 C 0.8551(9) 0.6866(7) 0.5007(4) 0.140(16) Uani 0.50 1 d PDU
H22B H 0.8615 0.6744 0.4959 0.168 Uiso 0.50 1 calc PR
H22C H 0.8394 0.6829 0.5044 0.168 Uiso 0.50 1 calc PR
H22E H 0.8661 0.6903 0.5078 0.210 Uiso 0.50 1 calc PR
O225 O 0.8523(9) 0.7061(7) 0.4912(5) 0.24(2) Uani 0.50 1 d PDU
H22N H 0.8555 0.7023 0.4836 0.289 Uiso 0.50 1 calc PR
O226 O 0.6309(16) 0.8394(14) 0.4174(9) 0.22(4) Uani 0.25 1 d PDU
H22V H 0.6260 0.8289 0.4217 0.328 Uiso 0.25 1 calc PR
C226 C 0.6547(17) 0.8330(18) 0.4099(10) 0.18(4) Uani 0.25 1 d PDU
H22W H 0.6670 0.8439 0.4115 0.269 Uiso 0.25 1 calc PR
H22X H 0.6515 0.8321 0.4005 0.269 Uiso 0.25 1 calc PR
H22Y H 0.6605 0.8192 0.4131 0.269 Uiso 0.25 1 calc PR
O227 O 0.6778(17) 0.8316(19) 0.3488(12) 0.14(4) Uani 0.13 1 d PDU
H22T H 0.6788 0.8270 0.3411 0.215 Uiso 0.13 1 calc PR
C227 C 0.6511(17) 0.8389(16) 0.3516(10) 0.17(4) Uani 0.25 1 d PDU
H28U H 0.6474 0.8367 0.3608 0.248 Uiso 0.25 1 calc PR
H28V H 0.6400 0.8304 0.3462 0.248 Uiso 0.25 1 calc PR
H28W H 0.6493 0.8540 0.3494 0.248 Uiso 0.25 1 calc PR
O228 O 0.722(2) 0.8536(19) 0.4419(12) 0.14(4) Uani 0.13 1 d PDU
H22Z H 0.7159 0.8556 0.4494 0.212 Uiso 0.13 1 calc PR
C228 C 0.736(3) 0.832(2) 0.4417(18) 0.14(6) Uani 0.13 1 d PDU
H23U H 0.7479 0.8318 0.4486 0.205 Uiso 0.13 1 calc PR
H23V H 0.7436 0.8301 0.4332 0.205 Uiso 0.13 1 calc PR
H23W H 0.7246 0.8200 0.4431 0.205 Uiso 0.13 1 calc PR
O1W O 0.8637(9) 0.6609(8) 0.3320(5) 0.24(2) Uani 0.50 1 d PU
O2W O 0.739(2) 0.8140(19) 0.3849(11) 0.28(5) Uani 0.25 1 d PU
O4W O 0.7422(18) 0.8054(15) 0.3317(9) 0.23(4) Uani 0.25 1 d PU
O6W O 0.8766(4) 0.6605(4) 0.4984(2) 0.224(9) Uani 1 1 d U
O7W O 0.6363(12) 0.8686(11) 0.4919(7) 0.16(2) Uani 0.25 1 d PU
O8W O 0.5749(5) 0.8198(5) 0.5017(3) 0.135(10) Uani 0.50 1 d PU
O10W O 0.8399(18) 0.7659(15) 0.3008(9) 0.22(4) Uani 0.25 1 d PU
O11W O 0.6640(15) 0.5510(13) 0.3841(8) 0.19(3) Uani 0.25 1 d PU
O12W O 0.8402(12) 0.5152(11) 0.4414(6) 0.15(2) Uani 0.25 1 d PU
O14W O 0.5738(14) 0.8372(12) 0.3147(7) 0.17(3) Uani 0.25 1 d PU
O16W O 0.827(2) 0.5146(19) 0.3866(11) 0.13(4) Uani 0.13 1 d PU
O18W O 0.596(2) 0.6568(18) 0.2411(11) 0.13(4) Uani 0.13 1 d PU
O20W O 0.6173(16) 0.8536(14) 0.2998(9) 0.21(3) Uani 0.25 1 d PU

loop_
_atom_site_aniso_label
_atom_site_aniso_U_11
_atom_site_aniso_U_22
_atom_site_aniso_U_33
_atom_site_aniso_U_23
_atom_site_aniso_U_13
_atom_site_aniso_U_12
Tb1 0.0580(4) 0.1231(8) 0.0669(5) 0.0060(5) 0.0052(4) -0.0169(5)
Tb2 0.0572(4) 0.1142(7) 0.0750(5) -0.0149(5) -0.0076(4) 0.0102(5)
Tb3 0.0630(5) 0.1136(8) 0.0982(7) 0.0003(6) -0.0118(4) 0.0106(5)
Tb4 0.0605(5) 0.1271(9) 0.1103(7) -0.0080(6) -0.0112(5) -0.0071(5)
Cd4 0.0643(7) 0.1192(12) 0.0980(10) -0.0038(9) -0.0102(7) 0.0090(8)
Cd5 0.0778(8) 0.1246(12) 0.0912(10) 0.0050(9) 0.0052(7) 0.0208(8)
Cd6 0.0649(7) 0.1216(12) 0.0884(9) -0.0155(8) -0.0096(6) 0.0085(7)
Cd8 0.0652(7) 0.1238(12) 0.0848(9) -0.0113(8) -0.0092(6) 0.0130(8)
Cd9 0.0621(7) 0.1336(13) 0.0976(10) -0.0133(9) -0.0056(7) -0.0115(8)
Cd10 0.0648(7) 0.1273(12) 0.0959(10) 0.0010(9) -0.0046(7) -0.0129(8)
Cd11 0.0630(7) 0.1363(13) 0.0869(9) -0.0095(8) -0.0046(6) -0.0179(8)
Cd12 0.0652(7) 0.1340(13) 0.0755(8) 0.0057(8) 0.0061(6) -0.0129(8)
Cd13 0.0605(7) 0.1239(12) 0.0852(9) -0.0126(8) -0.0030(6) 0.0069(7)
Cd14 0.0707(7) 0.1276(12) 0.0702(8) -0.0017(8) 0.0066(6) -0.0184(8)
Cd15 0.0789(9) 0.1428(14) 0.0908(10) -0.0155(9) 0.0017(7) -0.0142(9)
Cd16 0.1107(11) 0.1428(14) 0.0888(10) 0.0024(9) 0.0207(8) 0.0270(10)
N1 0.097(8) 0.123(9) 0.109(8) 0.010(7) 0.014(7) 0.010(7)
N2 0.104(8) 0.129(9) 0.108(8) -0.008(7) 0.014(7) -0.023(7)
N3 0.088(8) 0.114(9) 0.117(9) -0.001(7) -0.015(7) 0.010(7)
N4 0.097(8) 0.118(9) 0.100(8) 0.005(7) -0.008(7) -0.005(7)
N5 0.089(7) 0.098(8) 0.089(8) 0.001(7) -0.011(6) 0.010(7)
N6 0.111(9) 0.123(9) 0.128(9) -0.004(8) -0.012(8) -0.006(8)
N7 0.098(8) 0.117(9) 0.109(8) -0.015(7) -0.006(7) 0.006(7)
N8 0.081(7) 0.100(8) 0.086(7) -0.017(7) 0.001(6) -0.007(7)
N9 0.082(7) 0.103(8) 0.086(7) -0.015(7) 0.003(6) 0.008(7)
N10 0.087(7) 0.102(8) 0.084(7) -0.002(7) -0.011(6) -0.021(7)
N11 0.089(7) 0.109(8) 0.083(7) -0.006(7) -0.010(6) 0.001(7)
N12 0.078(7) 0.111(8) 0.076(7) -0.003(7) -0.009(6) -0.014(7)
O1 0.102(7) 0.128(8) 0.114(7) 0.005(7) 0.027(6) 0.025(6)
O2 0.100(7) 0.119(8) 0.108(7) 0.010(6) 0.016(6) 0.023(6)
O3 0.079(6) 0.111(7) 0.082(6) 0.001(6) 0.008(5) -0.009(6)
O4 0.075(6) 0.119(8) 0.099(7) 0.007(6) 0.003(5) -0.017(6)
O5 0.130(8) 0.143(9) 0.146(9) -0.006(7) 0.001(7) 0.022(7)
O6 0.088(6) 0.109(8) 0.104(7) 0.005(6) -0.014(6) 0.009(6)
O7 0.082(6) 0.111(7) 0.111(7) -0.003(6) -0.006(6) -0.010(6)
O8 0.094(7) 0.132(8) 0.123(8) -0.006(7) 0.004(6) -0.001(7)
O9 0.089(7) 0.113(7) 0.102(7) -0.013(6) -0.008(6) 0.007(6)
O10 0.080(6) 0.095(7) 0.098(7) -0.002(6) -0.004(5) -0.004(6)
O11 0.071(6) 0.124(8) 0.113(7) -0.001(6) -0.007(5) -0.018(6)
O12 0.086(6) 0.112(8) 0.110(7) -0.012(6) 0.005(6) -0.006(6)
O13 0.086(6) 0.114(7) 0.097(7) -0.010(6) -0.012(6) 0.003(6)
O14 0.079(6) 0.104(7) 0.098(7) -0.003(6) -0.009(5) -0.001(6)
O15 0.076(6) 0.107(7) 0.099(7) -0.011(6) 0.003(5) -0.001(6)
O16 0.088(6) 0.113(7) 0.104(7) -0.020(6) 0.001(6) -0.003(6)
O17 0.074(6) 0.106(7) 0.108(7) -0.022(6) -0.009(5) 0.010(6)
O18 0.072(6) 0.111(7) 0.085(6) -0.005(6) -0.005(5) 0.009(6)
O19 0.077(6) 0.112(7) 0.088(6) -0.015(6) -0.003(5) -0.003(6)
O20 0.080(6) 0.124(8) 0.084(6) -0.017(6) 0.002(5) -0.010(6)
O21 0.076(6) 0.109(7) 0.088(6) -0.012(6) -0.010(5) 0.006(6)
O22 0.074(6) 0.103(7) 0.078(6) -0.005(5) -0.006(5) 0.009(5)
O23 0.086(6) 0.100(7) 0.081(6) -0.002(6) -0.013(5) -0.008(6)
O24 0.078(6) 0.106(7) 0.097(7) -0.009(6) -0.017(5) -0.005(6)
C1 0.122(10) 0.143(11) 0.123(10) -0.005(8) 0.030(8) 0.006(8)
C2 0.096(9) 0.116(10) 0.114(10) 0.000(8) 0.008(8) 0.011(8)
C3 0.124(10) 0.131(11) 0.133(11) 0.002(9) 0.011(8) 0.010(9)
C4 0.113(10) 0.127(11) 0.132(10) 0.003(9) 0.005(8) 0.018(8)
C5 0.113(10) 0.129(11) 0.130(10) 0.011(8) 0.009(8) 0.007(8)
C6 0.087(8) 0.112(10) 0.106(9) 0.004(8) 0.016(8) 0.010(8)
C7 0.103(9) 0.111(10) 0.102(9) 0.003(8) 0.011(8) 0.005(8)
C8 0.110(10) 0.129(10) 0.120(10) 0.016(8) 0.006(8) 0.012(8)
C9 0.122(10) 0.127(11) 0.136(11) 0.020(9) 0.017(8) 0.014(8)
C10 0.154(12) 0.173(13) 0.153(12) -0.009(9) 0.011(9) -0.025(9)
C11 0.182(14) 0.207(14) 0.172(14) -0.002(9) 0.006(9) -0.014(9)
C12 0.132(11) 0.152(11) 0.125(11) 0.015(9) 0.009(9) -0.002(9)
C13 0.142(11) 0.168(12) 0.137(11) -0.003(9) 0.009(9) -0.009(9)
C14 0.150(12) 0.179(13) 0.147(12) 0.011(9) 0.008(9) -0.005(9)
C15 0.144(12) 0.161(12) 0.140(11) -0.005(9) 0.013(9) -0.004(9)
C16 0.233(18) 0.251(18) 0.231(18) 0.007(10) 0.003(10) 0.010(10)
C17 0.171(13) 0.202(14) 0.173(13) 0.003(9) 0.017(9) 0.015(9)
C18 0.117(10) 0.129(11) 0.122(10) -0.012(8) 0.012(8) -0.012(8)
C19 0.135(11) 0.128(11) 0.119(10) -0.013(8) 0.004(8) -0.017(9)
C20 0.096(9) 0.122(10) 0.114(10) -0.008(8) -0.001(8) -0.020(8)
C21 0.151(12) 0.158(12) 0.145(12) -0.013(9) 0.012(9) -0.024(9)
C22 0.151(12) 0.155(12) 0.159(12) -0.010(9) 0.013(9) -0.033(9)
C23 0.133(11) 0.148(11) 0.131(11) -0.003(9) 0.005(9) -0.018(9)
C24 0.096(9) 0.108(10) 0.099(9) -0.003(8) -0.004(8) -0.018(8)
C25 0.096(9) 0.107(10) 0.092(9) 0.003(8) -0.001(8) -0.013(8)
C26 0.107(9) 0.127(10) 0.102(9) 0.004(8) 0.015(8) -0.015(8)
C27 0.200(15) 0.203(15) 0.203(15) -0.011(9) 0.010(10) 0.002(10)
C28 0.124(11) 0.128(11) 0.138(11) 0.000(9) -0.008(9) 0.001(9)
C29 0.149(12) 0.151(12) 0.157(12) -0.005(9) -0.010(9) 0.009(9)
C30 0.186(14) 0.182(14) 0.184(14) 0.004(9) -0.006(9) -0.001(9)
C31 0.138(11) 0.136(11) 0.143(11) 0.005(9) -0.007(9) 0.007(9)
C32 0.121(10) 0.118(10) 0.121(10) -0.001(8) -0.024(8) -0.001(8)
C33 0.096(9) 0.094(9) 0.105(9) 0.009(8) -0.015(8) 0.010(8)
C34 0.101(9) 0.120(10) 0.116(10) 0.009(8) -0.013(8) 0.000(8)
C35 0.111(10) 0.133(10) 0.119(10) 0.015(8) -0.011(8) -0.003(8)
C36 0.146(12) 0.157(12) 0.145(12) 0.009(9) -0.015(9) -0.002(9)
C37 0.207(16) 0.218(16) 0.210(16) 0.012(10) -0.018(10) 0.009(10)
C38 0.35(3) 0.36(3) 0.35(3) 0.002(10) -0.006(10) 0.002(10)
C39 0.29(2) 0.30(2) 0.28(2) 0.007(10) -0.009(10) 0.008(10)
C40 0.28(2) 0.29(2) 0.28(2) 0.003(10) -0.002(10) 0.004(10)
C41 0.191(14) 0.198(14) 0.180(14) 0.010(9) -0.011(9) 0.007(9)
C42 0.163(12) 0.169(13) 0.151(12) 0.012(9) -0.008(9) 0.011(9)
C43 0.141(11) 0.141(11) 0.124(11) 0.003(9) -0.005(9) 0.003(9)
C44 0.108(9) 0.122(10) 0.105(9) 0.003(8) -0.012(8) 0.002(8)
C45 0.105(9) 0.116(10) 0.107(9) -0.004(8) -0.013(8) -0.011(8)
C46 0.085(8) 0.096(9) 0.103(9) -0.002(8) 0.000(7) -0.015(8)
C47 0.126(10) 0.128(11) 0.131(11) 0.006(9) 0.002(8) -0.005(9)
C48 0.134(11) 0.145(12) 0.149(11) 0.001(9) 0.002(9) -0.005(9)
C49 0.115(10) 0.129(11) 0.125(10) 0.008(9) 0.010(8) -0.004(9)
C50 0.111(10) 0.118(10) 0.124(10) 0.003(8) -0.001(8) -0.004(8)
C51 0.094(9) 0.101(10) 0.105(9) 0.004(8) 0.001(8) -0.002(8)
C52 0.134(11) 0.150(11) 0.137(11) 0.004(9) 0.011(9) 0.004(9)
C53 0.125(10) 0.134(11) 0.123(10) -0.008(8) -0.010(8) 0.013(8)
C54 0.094(9) 0.094(9) 0.099(9) -0.003(8) -0.004(8) 0.009(8)
C55 0.101(9) 0.117(10) 0.115(10) -0.007(8) -0.011(8) 0.006(8)
C56 0.108(9) 0.115(10) 0.115(10) -0.013(8) -0.012(8) -0.008(8)
C57 0.099(9) 0.107(10) 0.111(9) 0.003(8) -0.009(8) 0.002(8)
C58 0.085(8) 0.097(9) 0.100(9) 0.000(8) -0.011(7) -0.002(8)
C59 0.103(9) 0.104(10) 0.106(9) 0.005(8) -0.013(8) 0.004(8)
C60 0.084(8) 0.098(9) 0.095(9) 0.003(8) -0.004(7) -0.004(8)
C61 0.096(9) 0.117(10) 0.102(9) -0.003(8) -0.014(8) -0.004(8)
C62 0.123(10) 0.147(11) 0.123(10) -0.003(9) -0.010(8) 0.001(9)
C63 0.185(14) 0.193(14) 0.184(14) 0.004(9) -0.013(9) 0.000(9)
C64 0.207(15) 0.202(15) 0.193(15) 0.018(10) -0.014(10) 0.004(10)
C65 0.28(3) 0.28(3) 0.28(3) -0.003(10) -0.003(10) 0.002(10)
C66 0.30(2) 0.30(2) 0.29(2) 0.006(10) -0.008(10) 0.010(10)
C67 0.237(17) 0.227(17) 0.228(17) 0.013(10) -0.006(10) 0.010(10)
C68 0.184(14) 0.179(14) 0.175(13) 0.004(9) -0.018(9) 0.003(9)
C69 0.138(11) 0.138(11) 0.144(11) -0.002(9) -0.019(9) 0.003(9)
C70 0.117(10) 0.130(11) 0.127(10) -0.001(9) -0.019(8) 0.003(8)
C71 0.123(10) 0.127(11) 0.133(11) -0.010(8) -0.014(9) -0.006(9)
C72 0.105(9) 0.111(10) 0.125(10) -0.001(8) -0.013(8) -0.004(8)
C73 0.133(11) 0.135(11) 0.142(11) -0.011(9) -0.008(9) -0.011(9)
C74 0.126(11) 0.138(11) 0.145(11) 0.004(9) -0.006(9) -0.007(9)
C75 0.118(10) 0.137(11) 0.140(11) 0.003(9) 0.001(8) 0.003(9)
C76 0.099(9) 0.113(10) 0.117(10) -0.008(8) 0.000(8) -0.001(8)
C77 0.087(9) 0.102(9) 0.110(9) -0.012(8) -0.012(8) -0.002(8)
C78 0.111(10) 0.131(11) 0.124(10) -0.001(8) 0.008(8) -0.009(8)
C79 0.117(10) 0.115(10) 0.111(10) -0.006(8) -0.009(8) 0.003(8)
C80 0.094(9) 0.100(9) 0.107(9) -0.002(8) -0.011(8) -0.002(8)
C81 0.126(11) 0.141(11) 0.130(11) -0.005(9) 0.001(9) -0.004(9)
C82 0.145(12) 0.150(12) 0.150(12) 0.000(9) 0.007(9) -0.016(9)
C83 0.133(11) 0.147(12) 0.143(11) -0.004(9) 0.009(9) -0.003(9)
C84 0.093(9) 0.094(9) 0.104(9) -0.008(8) -0.006(8) -0.011(8)
C85 0.091(9) 0.094(9) 0.091(9) -0.006(8) -0.002(7) 0.004(8)
C86 0.107(10) 0.122(10) 0.114(10) 0.002(8) 0.006(8) 0.004(8)
C87 0.104(9) 0.132(10) 0.113(10) -0.010(8) 0.012(8) 0.011(8)
C88 0.138(11) 0.150(11) 0.131(11) -0.014(9) 0.007(9) 0.014(9)
C89 0.151(12) 0.150(12) 0.139(11) -0.009(9) 0.005(9) 0.015(9)
C90 0.172(13) 0.171(13) 0.158(13) -0.003(9) 0.001(9) 0.017(9)
C91 0.148(11) 0.138(11) 0.125(11) -0.011(9) 0.000(9) 0.013(9)
C92 0.159(12) 0.160(12) 0.150(12) -0.007(9) 0.001(9) 0.015(9)
C93 0.133(11) 0.137(11) 0.132(11) -0.005(9) -0.004(9) 0.006(9)
C94 0.112(10) 0.128(10) 0.118(10) -0.010(8) 0.002(8) 0.005(8)
C95 0.110(10) 0.123(10) 0.107(9) -0.014(8) 0.005(8) -0.003(8)
C96 0.090(9) 0.109(10) 0.103(9) -0.015(8) 0.000(7) -0.002(8)
C97 0.087(8) 0.104(9) 0.089(9) -0.007(8) -0.002(7) -0.010(8)
C98 0.081(8) 0.094(9) 0.089(9) -0.005(8) 0.000(7) -0.010(7)
C99 0.092(9) 0.102(9) 0.095(9) -0.011(8) 0.012(7) -0.009(8)
C100 0.089(8) 0.101(9) 0.102(9) -0.001(8) 0.002(7) -0.005(8)
C101 0.093(9) 0.109(10) 0.098(9) -0.009(8) 0.009(8) -0.006(8)
C102 0.091(9) 0.107(10) 0.100(9) -0.003(8) -0.003(8) 0.004(8)
C103 0.082(8) 0.099(9) 0.092(9) -0.005(8) 0.007(7) 0.000(8)
C104 0.113(10) 0.122(10) 0.105(9) -0.014(8) 0.008(8) 0.007(8)
C105 0.118(10) 0.120(10) 0.127(10) -0.019(8) -0.010(8) 0.001(8)
C106 0.080(8) 0.096(9) 0.096(9) -0.005(8) -0.007(7) -0.003(8)
C107 0.083(8) 0.113(10) 0.098(9) -0.010(8) -0.009(7) 0.000(8)
C108 0.095(9) 0.114(10) 0.114(10) -0.005(8) -0.007(8) 0.014(8)
C109 0.087(8) 0.108(10) 0.104(9) -0.011(8) -0.016(7) 0.005(8)
C110 0.083(8) 0.096(9) 0.086(8) -0.015(7) -0.003(7) 0.004(7)
C111 0.077(8) 0.100(9) 0.086(8) -0.002(7) -0.002(7) 0.007(7)
C112 0.095(9) 0.108(10) 0.103(9) -0.010(8) 0.007(8) 0.009(8)
C113 0.095(9) 0.110(10) 0.097(9) -0.009(8) 0.005(7) -0.003(8)
C114 0.104(9) 0.114(10) 0.094(9) -0.009(8) -0.003(8) -0.004(8)
C115 0.110(9) 0.118(10) 0.091(9) -0.003(8) -0.002(8) -0.013(8)
C116 0.131(10) 0.138(11) 0.122(10) -0.002(9) -0.003(8) -0.015(8)
C117 0.141(11) 0.140(11) 0.121(11) 0.001(9) 0.001(8) -0.011(9)
C118 0.134(11) 0.134(11) 0.116(10) -0.003(8) 0.003(8) -0.013(8)
C119 0.119(10) 0.123(10) 0.103(9) -0.006(8) -0.005(8) -0.015(8)
C120 0.108(9) 0.110(10) 0.095(9) -0.001(8) 0.002(8) -0.010(8)
C121 0.084(8) 0.113(9) 0.087(9) -0.007(8) -0.010(7) -0.015(7)
C122 0.082(8) 0.107(9) 0.078(8) -0.002(7) -0.008(7) -0.018(7)
C123 0.083(8) 0.100(9) 0.085(9) -0.002(8) -0.004(7) -0.010(8)
C124 0.081(8) 0.101(9) 0.094(9) -0.001(8) -0.001(7) -0.003(7)
C125 0.095(9) 0.109(10) 0.102(9) -0.012(8) 0.004(8) -0.005(8)
C126 0.109(9) 0.124(10) 0.103(9) -0.007(8) 0.004(8) 0.006(8)
C127 0.091(9) 0.110(9) 0.093(9) -0.004(8) -0.001(7) -0.009(8)
C128 0.086(8) 0.103(9) 0.081(8) -0.006(8) 0.003(7) 0.000(8)
C129 0.088(8) 0.105(9) 0.084(8) -0.005(8) -0.006(7) -0.007(8)
C130 0.101(9) 0.122(10) 0.089(9) -0.002(8) -0.002(7) -0.017(8)
C131 0.103(9) 0.109(9) 0.089(9) -0.014(8) -0.021(7) 0.005(8)
C132 0.084(8) 0.096(9) 0.081(8) -0.003(8) -0.003(7) 0.003(8)
C133 0.083(8) 0.102(9) 0.085(8) -0.001(8) -0.007(7) -0.002(8)
C134 0.088(8) 0.110(10) 0.099(9) 0.001(8) -0.013(7) 0.003(8)
C135 0.101(9) 0.107(10) 0.103(9) 0.001(8) -0.004(8) 0.011(8)
C136 0.085(8) 0.099(9) 0.087(8) -0.001(8) -0.010(7) 0.005(8)
C137 0.087(8) 0.096(9) 0.076(8) -0.001(7) -0.004(7) 0.008(8)
C138 0.092(9) 0.102(9) 0.086(9) -0.002(7) -0.002(7) 0.007(8)
C139 0.091(8) 0.106(9) 0.086(9) -0.004(8) 0.005(7) 0.002(8)
C140 0.097(9) 0.112(10) 0.093(9) -0.010(8) -0.002(7) 0.000(8)
C141 0.106(9) 0.113(10) 0.086(9) -0.009(8) -0.010(7) -0.004(8)
C142 0.122(10) 0.128(10) 0.105(10) -0.003(8) -0.003(8) -0.013(8)
C143 0.122(10) 0.125(10) 0.095(9) -0.004(8) -0.007(8) -0.015(8)
C144 0.115(9) 0.122(10) 0.092(9) -0.004(8) -0.004(8) -0.023(8)
C145 0.120(10) 0.120(10) 0.094(9) -0.002(8) -0.006(8) -0.022(8)
C146 0.093(8) 0.113(9) 0.079(8) -0.007(7) -0.008(7) -0.015(8)
C147 0.109(9) 0.109(9) 0.087(9) -0.004(8) -0.007(7) -0.014(8)
C148 0.086(8) 0.110(9) 0.084(8) -0.006(7) -0.009(7) -0.006(7)
C149 0.078(8) 0.089(9) 0.088(8) 0.002(8) -0.011(7) 0.010(7)
C150 0.084(8) 0.087(9) 0.077(8) -0.003(7) -0.015(7) 0.002(7)
C151 0.103(9) 0.122(10) 0.111(10) -0.013(8) -0.015(8) 0.002(8)
C152 0.111(10) 0.128(10) 0.122(10) -0.004(8) -0.003(8) 0.005(8)
C153 0.108(9) 0.112(10) 0.105(9) -0.006(8) -0.013(8) -0.007(8)
C154 0.090(9) 0.102(9) 0.092(9) 0.000(8) -0.004(7) 0.002(8)
C155 0.079(8) 0.092(9) 0.088(8) -0.004(8) -0.009(7) -0.010(7)
C156 0.112(10) 0.127(10) 0.111(10) -0.014(8) -0.013(8) -0.004(8)
O25 0.164(10) 0.170(10) 0.145(9) -0.008(8) -0.002(8) 0.007(8)
O26 0.160(9) 0.166(10) 0.151(9) -0.009(8) 0.009(8) 0.016(8)
O27 0.106(7) 0.120(8) 0.091(7) 0.006(6) 0.006(6) 0.016(7)
O28 0.090(7) 0.120(8) 0.115(7) 0.005(6) -0.009(6) 0.009(6)
O29 0.075(6) 0.106(7) 0.096(7) -0.005(6) 0.009(5) 0.011(6)
O30 0.082(6) 0.116(8) 0.103(7) -0.013(6) -0.002(6) 0.009(6)
O31 0.086(6) 0.116(8) 0.104(7) 0.003(6) -0.002(6) 0.002(6)
O32 0.104(7) 0.100(7) 0.109(7) 0.006(6) -0.004(6) 0.002(6)
O33 0.081(6) 0.119(8) 0.103(7) -0.005(6) -0.011(6) 0.013(6)
O34 0.089(7) 0.118(8) 0.109(7) -0.009(6) -0.012(6) 0.004(6)
O35 0.093(7) 0.123(8) 0.091(7) -0.006(6) -0.001(6) 0.006(6)
O36 0.089(6) 0.109(7) 0.093(7) -0.005(6) -0.005(6) 0.015(6)
O37 0.068(6) 0.101(7) 0.096(7) 0.000(6) -0.010(5) 0.007(6)
O38 0.085(6) 0.098(7) 0.085(6) 0.000(6) -0.011(5) 0.014(6)
O39 0.130(8) 0.134(8) 0.125(8) -0.004(7) -0.016(7) -0.011(7)
O40 0.099(7) 0.119(8) 0.114(7) -0.002(7) -0.008(6) 0.008(6)
O41 0.078(6) 0.100(7) 0.084(6) -0.014(6) 0.004(5) 0.006(6)
O42 0.083(6) 0.104(7) 0.092(7) -0.015(6) 0.007(5) 0.001(6)
O43 0.071(6) 0.123(8) 0.109(7) -0.012(6) 0.003(6) 0.009(6)
O44 0.085(6) 0.095(7) 0.106(7) -0.005(6) 0.001(6) 0.010(6)
O45 0.082(6) 0.110(7) 0.093(7) -0.016(6) -0.010(5) 0.002(6)
O46 0.091(6) 0.108(7) 0.094(7) -0.004(6) -0.016(6) 0.003(6)
O47 0.089(6) 0.115(7) 0.095(7) -0.009(6) 0.000(6) 0.012(6)
O48 0.125(8) 0.128(8) 0.111(8) -0.009(7) -0.004(7) 0.003(7)
O49 0.088(6) 0.114(7) 0.091(7) 0.006(6) 0.005(6) -0.019(6)
O50 0.078(6) 0.109(7) 0.094(7) 0.004(6) -0.005(5) -0.012(6)
O51 0.092(7) 0.125(8) 0.108(7) 0.000(6) 0.007(6) -0.014(6)
O52 0.084(6) 0.108(8) 0.102(7) 0.006(6) 0.011(6) 0.001(6)
O53 0.073(6) 0.115(7) 0.084(6) -0.006(6) 0.005(5) -0.017(6)
O54 0.080(6) 0.114(7) 0.085(6) -0.005(6) 0.012(5) -0.013(6)
O55 0.077(6) 0.115(7) 0.088(6) 0.006(6) 0.001(5) -0.021(6)
O56 0.078(6) 0.113(7) 0.088(6) 0.013(6) 0.009(5) -0.004(6)
O57 0.092(7) 0.129(8) 0.093(7) 0.012(6) 0.012(6) -0.012(6)
O58 0.090(7) 0.116(8) 0.101(7) 0.001(6) 0.005(6) -0.006(6)
O59 0.086(6) 0.113(7) 0.091(7) 0.005(6) 0.006(6) -0.001(6)
O60 0.072(6) 0.120(8) 0.098(7) -0.004(6) 0.004(5) 0.002(6)
O61 0.090(7) 0.131(8) 0.111(7) -0.004(6) -0.010(6) -0.010(6)
O62 0.085(6) 0.111(8) 0.110(7) -0.001(6) -0.002(6) -0.006(6)
O63 0.105(7) 0.126(8) 0.106(7) -0.011(6) -0.008(6) 0.006(7)
O64 0.094(7) 0.120(8) 0.109(7) 0.005(6) -0.005(6) 0.004(6)
O65 0.087(6) 0.115(8) 0.103(7) -0.005(6) -0.008(6) -0.007(6)
O66 0.098(7) 0.128(8) 0.116(8) -0.005(7) -0.011(6) -0.006(7)
O67 0.063(5) 0.104(7) 0.102(7) -0.009(6) -0.004(5) -0.019(6)
O68 0.084(6) 0.102(7) 0.113(7) -0.012(6) 0.006(6) -0.009(6)
O69 0.152(9) 0.158(9) 0.137(9) -0.017(8) 0.013(7) 0.009(8)
O70 0.141(9) 0.142(9) 0.142(9) -0.003(7) 0.016(7) 0.002(7)
O71 0.101(7) 0.130(8) 0.098(7) 0.006(6) 0.000(6) -0.021(6)
O72 0.087(6) 0.125(8) 0.099(7) -0.009(6) -0.004(6) -0.018(6)
C157 0.180(14) 0.196(14) 0.191(14) -0.006(9) -0.003(9) 0.006(9)
C158 0.127(11) 0.131(11) 0.124(11) -0.002(9) -0.002(8) 0.004(9)
C159 0.128(11) 0.134(11) 0.135(11) 0.012(9) 0.001(8) 0.008(8)
C160 0.104(9) 0.110(10) 0.101(9) -0.001(8) -0.003(8) 0.011(8)
C161 0.097(9) 0.118(10) 0.113(9) -0.008(8) 0.003(8) -0.003(8)
C162 0.090(9) 0.097(9) 0.092(9) -0.006(8) 0.004(7) 0.006(8)
C163 0.119(10) 0.149(11) 0.122(10) -0.005(8) -0.014(8) 0.011(8)
C164 0.108(10) 0.116(10) 0.107(10) -0.004(8) -0.008(8) 0.000(8)
C165 0.120(10) 0.135(11) 0.145(11) 0.007(9) -0.003(8) 0.000(9)
C166 0.104(9) 0.097(10) 0.102(9) 0.005(8) 0.004(8) -0.001(8)
C167 0.095(9) 0.113(10) 0.103(9) 0.003(8) -0.018(7) 0.007(8)
C168 0.082(8) 0.089(9) 0.083(8) 0.002(8) -0.002(7) 0.005(8)
C169 0.088(9) 0.118(10) 0.112(9) 0.000(8) -0.002(7) 0.014(8)
C170 0.088(9) 0.104(9) 0.097(9) -0.001(8) -0.005(8) 0.008(8)
C171 0.123(10) 0.127(11) 0.143(11) -0.013(9) 0.006(8) 0.010(8)
C172 0.073(8) 0.087(9) 0.095(9) -0.016(8) 0.002(7) 0.015(8)
C173 0.114(10) 0.125(10) 0.110(10) 0.005(8) -0.009(8) -0.002(8)
C174 0.093(9) 0.101(9) 0.083(9) -0.003(8) -0.007(7) 0.008(8)
C175 0.115(10) 0.126(10) 0.109(10) -0.009(8) -0.001(8) -0.001(8)
C176 0.096(9) 0.113(10) 0.105(9) 0.000(8) 0.009(8) 0.010(8)
C177 0.079(8) 0.111(9) 0.100(9) -0.001(8) 0.002(7) 0.001(7)
C178 0.089(9) 0.093(9) 0.092(9) -0.001(8) 0.002(7) 0.008(8)
C179 0.095(9) 0.124(10) 0.104(9) 0.019(8) -0.005(7) -0.002(8)
C180 0.071(8) 0.103(9) 0.084(8) 0.003(8) -0.001(7) 0.001(8)
C181 0.103(9) 0.122(10) 0.104(9) 0.005(8) -0.002(8) -0.011(8)
C182 0.077(8) 0.102(9) 0.087(9) 0.000(8) -0.001(7) -0.002(8)
C183 0.111(10) 0.120(10) 0.116(10) 0.011(8) -0.003(8) -0.009(8)
C184 0.082(8) 0.090(9) 0.082(8) 0.004(7) -0.004(7) -0.006(8)
C185 0.120(10) 0.137(11) 0.142(11) -0.004(9) 0.009(8) -0.004(8)
C186 0.087(9) 0.099(10) 0.103(9) 0.001(8) 0.003(7) -0.001(8)
C187 0.106(9) 0.123(10) 0.113(10) -0.003(8) 0.008(8) -0.009(8)
C188 0.087(8) 0.089(9) 0.094(9) -0.005(8) 0.007(7) -0.008(7)
C189 0.104(9) 0.114(10) 0.108(9) -0.012(8) 0.010(8) -0.007(8)
C190 0.079(8) 0.103(9) 0.087(9) -0.004(8) 0.003(7) -0.008(8)
C191 0.122(10) 0.124(11) 0.138(11) -0.007(9) -0.006(8) -0.003(8)
C192 0.085(9) 0.111(10) 0.104(9) -0.005(8) -0.008(8) -0.011(8)
C193 0.144(11) 0.138(11) 0.135(11) 0.007(9) 0.003(9) 0.012(9)
C194 0.105(9) 0.102(10) 0.099(9) 0.004(8) 0.002(8) 0.001(8)
C195 0.129(11) 0.147(11) 0.129(11) -0.009(9) -0.013(8) -0.001(9)
C196 0.100(9) 0.109(10) 0.102(9) -0.013(8) -0.008(8) 0.002(8)
C197 0.108(10) 0.127(10) 0.122(10) -0.004(8) 0.011(8) -0.010(8)
C198 0.092(9) 0.090(9) 0.108(9) -0.007(8) -0.010(8) -0.003(8)
C199 0.180(13) 0.172(13) 0.176(13) 0.004(9) 0.010(9) -0.008(9)
C200 0.138(11) 0.127(11) 0.132(11) -0.007(9) 0.003(9) -0.009(9)
C201 0.107(9) 0.133(10) 0.105(9) 0.002(8) -0.014(8) -0.014(8)
C202 0.098(9) 0.107(10) 0.093(9) -0.006(8) -0.016(8) -0.019(8)
C203 0.155(12) 0.146(12) 0.151(12) 0.011(9) -0.016(9) 0.004(9)
C204 0.099(9) 0.105(10) 0.100(9) 0.000(8) -0.020(8) 0.016(8)
O205 0.21(3) 0.21(3) 0.21(3) 0.000(10) 0.000(10) 0.002(10)
C205 0.15(4) 0.15(4) 0.15(4) 0.001(10) 0.003(10) 0.000(10)
O207 0.13(2) 0.14(2) 0.14(2) 0.005(10) -0.001(10) -0.002(10)
C207 0.15(4) 0.15(4) 0.15(4) 0.003(10) 0.001(10) -0.003(10)
O208 0.15(5) 0.15(5) 0.15(5) 0.000(10) 0.000(10) 0.002(10)
C208 0.13(3) 0.13(3) 0.13(3) -0.002(10) 0.004(10) 0.002(10)
O209 0.13(2) 0.13(2) 0.14(2) -0.001(10) 0.004(10) 0.005(10)
C209 0.15(4) 0.15(4) 0.15(4) 0.001(10) 0.000(10) 0.000(10)
O212 0.27(3) 0.28(3) 0.27(3) 0.001(10) -0.007(10) -0.001(10)
C212 0.134(17) 0.122(17) 0.120(16) -0.001(10) -0.012(10) 0.006(10)
O213 0.168(15) 0.168(15) 0.174(15) -0.009(9) 0.000(10) -0.001(9)
O214 0.199(18) 0.208(18) 0.199(18) 0.005(10) 0.000(10) -0.008(10)
O215 0.141(14) 0.178(15) 0.177(15) 0.000(9) -0.006(9) -0.027(9)
C213 0.19(2) 0.19(2) 0.19(2) 0.008(10) -0.003(10) 0.005(10)
C214 0.26(2) 0.27(2) 0.26(2) -0.011(10) -0.004(10) -0.004(10)
C215 0.130(18) 0.145(18) 0.150(18) -0.007(10) -0.007(10) -0.020(10)
O216 0.18(3) 0.18(3) 0.18(3) 0.002(10) -0.001(10) 0.007(10)
O217 0.16(2) 0.16(3) 0.16(2) 0.000(10) 0.006(10) 0.001(10)
C217 0.20(3) 0.20(3) 0.20(3) -0.004(10) 0.000(10) 0.001(10)
O218 0.22(2) 0.22(2) 0.22(2) -0.005(10) 0.006(10) 0.008(10)
O219 0.163(10) 0.192(10) 0.161(9) 0.015(8) 0.013(8) 0.008(8)
O220 0.260(14) 0.255(14) 0.248(14) 0.005(9) -0.006(9) 0.004(9)
O221 0.140(9) 0.163(9) 0.151(9) -0.013(8) 0.002(7) 0.003(8)
O222 0.113(8) 0.137(8) 0.140(8) -0.016(7) 0.006(7) -0.003(7)
C216 0.22(3) 0.23(3) 0.23(3) 0.002(10) -0.003(10) 0.002(10)
C218 0.21(3) 0.21(3) 0.21(3) 0.005(10) -0.008(10) 0.000(10)
C219 0.219(17) 0.238(17) 0.227(17) 0.008(10) 0.002(10) 0.001(10)
C220 0.27(2) 0.27(2) 0.27(2) 0.002(10) 0.002(10) 0.000(10)
C221 0.216(17) 0.221(17) 0.223(17) 0.008(10) 0.006(10) -0.005(10)
C222 0.205(16) 0.217(16) 0.216(16) 0.012(10) 0.009(10) 0.001(10)
O223 0.20(4) 0.20(4) 0.20(4) 0.000 0.000 -0.002(10)
C223 0.18(6) 0.18(6) 0.18(6) 0.000 0.000 0.000(10)
O224 0.20(7) 0.20(7) 0.20(7) 0.000(10) 0.000(10) 0.000(10)
C225 0.152(18) 0.134(18) 0.135(18) -0.011(10) -0.002(10) -0.008(10)
O225 0.24(2) 0.25(2) 0.24(2) -0.009(10) 0.002(10) 0.002(10)
O226 0.22(4) 0.22(4) 0.22(4) 0.002(10) -0.001(10) -0.003(10)
C226 0.18(4) 0.18(4) 0.18(4) 0.003(10) -0.001(10) 0.001(10)
O227 0.14(4) 0.14(4) 0.14(4) 0.001(10) -0.003(10) -0.001(10)
C227 0.17(4) 0.16(4) 0.16(4) -0.002(10) -0.001(10) -0.001(10)
O228 0.14(4) 0.14(4) 0.14(4) 0.001(10) 0.000(10) -0.002(10)
C228 0.14(6) 0.14(6) 0.14(6) -0.001(10) 0.001(10) -0.001(10)
O1W 0.23(2) 0.24(2) 0.25(2) -0.001(10) -0.005(10) -0.016(10)
O2W 0.28(5) 0.28(5) 0.28(5) 0.001(10) -0.002(10) -0.002(10)
O4W 0.23(4) 0.23(4) 0.22(4) -0.001(10) -0.004(10) -0.004(10)
O6W 0.206(12) 0.235(12) 0.230(12) -0.018(9) 0.001(9) 0.016(9)
O7W 0.16(3) 0.16(3) 0.16(3) -0.001(10) -0.007(10) 0.001(10)
O8W 0.133(12) 0.141(13) 0.130(12) -0.006(9) 0.013(9) -0.005(9)
O10W 0.22(4) 0.22(4) 0.22(4) -0.001(10) -0.003(10) -0.003(10)
O11W 0.19(3) 0.19(3) 0.19(3) -0.003(10) 0.000(10) 0.005(10)
O12W 0.15(2) 0.16(2) 0.15(2) -0.002(10) 0.000(10) 0.001(10)
O14W 0.18(3) 0.17(3) 0.17(3) -0.001(10) -0.001(10) 0.009(10)
O16W 0.13(4) 0.13(4) 0.13(4) 0.000(10) 0.001(10) 0.002(10)
O18W 0.13(4) 0.13(4) 0.13(4) -0.002(10) -0.001(10) -0.001(10)
O20W 0.21(3) 0.20(3) 0.21(3) -0.001(10) -0.003(10) 0.003(10)

loop_
_atom_type_symbol
_atom_type_description
_atom_type_scat_dispersion_real
_atom_type_scat_dispersion_imag
_atom_type_scat_source
C C 0.0033 0.0016 'International Tables Vol C Tables 4.2.6.8 and 6.1.1.4'
H H 0.0000 0.0000 'International Tables Vol C Tables 4.2.6.8 and 6.1.1.4'
N N 0.0061 0.0033 'International Tables Vol C Tables 4.2.6.8 and 6.1.1.4'
O O 0.0106 0.0060 'International Tables Vol C Tables 4.2.6.8 and 6.1.1.4'
Cd Cd -0.8075 1.2024 'International Tables Vol C Tables 4.2.6.8 and 6.1.1.4'
Tb Tb -0.1723 4.1537 'International Tables Vol C Tables 4.2.6.8 and 6.1.1.4'

loop_
_geom_angle_atom_site_label_1
_geom_angle_atom_site_label_2
_geom_angle_atom_site_label_3
_geom_angle
_geom_angle_site_symmetry_1
_geom_angle_site_symmetry_3
O50 Tb1 O23 116.2(4) . 14
O50 Tb1 O52 76.3(4) . .
O23 Tb1 O52 149.6(4) 14 .
O50 Tb1 O19 84.9(4) . 14
O23 Tb1 O19 128.4(4) 14 14
O52 Tb1 O19 78.2(4) . 14
O50 Tb1 O53 141.3(4) . .
O23 Tb1 O53 82.1(4) 14 .
O52 Tb1 O53 73.2(4) . .
O19 Tb1 O53 111.1(4) 14 .
O50 Tb1 O56 78.1(4) . .
O23 Tb1 O56 69.9(4) 14 .
O52 Tb1 O56 87.3(4) . .
O19 Tb1 O56 159.8(4) 14 .
O53 Tb1 O56 77.2(4) . .
O50 Tb1 N12 76.6(5) . 14
O23 Tb1 N12 68.9(4) 14 14
O52 Tb1 N12 141.0(4) . 14
O19 Tb1 N12 71.9(4) 14 14
O53 Tb1 N12 141.1(5) . 14
O56 Tb1 N12 113.8(4) . 14
O50 Tb1 O20 144.9(4) . 14
O23 Tb1 O20 76.7(4) 14 14
O52 Tb1 O20 109.7(4) . 14
O19 Tb1 O20 63.7(4) 14 14
O53 Tb1 O20 69.6(4) . 14
O56 Tb1 O20 135.4(4) . 14
N12 Tb1 O20 78.8(4) 14 14
O50 Tb1 Cd14 110.0(3) . .
O23 Tb1 Cd14 37.2(3) 14 .
O52 Tb1 Cd14 113.4(3) . .
O19 Tb1 Cd14 162.5(3) 14 .
O53 Tb1 Cd14 63.1(3) . .
O56 Tb1 Cd14 37.6(3) . .
N12 Tb1 Cd14 101.9(3) 14 .
O20 Tb1 Cd14 99.3(3) 14 .
O45 Tb2 O22 86.2(4) . .
O45 Tb2 O43 75.2(4) . .
O22 Tb2 O43 79.0(4) . .
O45 Tb2 O18 117.9(4) . .
O22 Tb2 O18 128.4(4) . .
O43 Tb2 O18 147.9(4) . .
O45 Tb2 O42 140.4(4) . .
O22 Tb2 O42 108.6(4) . .
O43 Tb2 O42 72.3(4) . .
O18 Tb2 O42 81.8(4) . .
O45 Tb2 O38 78.2(4) . .
O22 Tb2 O38 160.8(4) . .
O43 Tb2 O38 86.2(4) . .
O18 Tb2 O38 69.7(4) . .
O42 Tb2 O38 77.8(4) . .
O45 Tb2 N9 75.8(4) . .
O22 Tb2 N9 73.1(4) . .
O43 Tb2 N9 140.6(5) . .
O18 Tb2 N9 70.6(4) . .
O42 Tb2 N9 143.1(4) . .
O38 Tb2 N9 113.0(4) . .
O45 Tb2 O21 144.8(4) . .
O22 Tb2 O21 62.8(4) . .
O43 Tb2 O21 111.9(4) . .
O18 Tb2 O21 75.3(4) . .
O42 Tb2 O21 70.2(4) . .
O38 Tb2 O21 135.2(4) . .
N9 Tb2 O21 79.2(4) . .
O45 Tb2 Cd13 112.3(3) . .
O22 Tb2 Cd13 160.1(3) . .
O43 Tb2 Cd13 112.0(3) . .
O18 Tb2 Cd13 36.7(3) . .
O42 Tb2 Cd13 62.1(3) . .
O38 Tb2 Cd13 38.8(3) . .
N9 Tb2 Cd13 103.3(3) . .
O21 Tb2 Cd13 97.3(3) . .
O34 Tb3 O10 86.7(4) . .
O34 Tb3 O6 117.3(4) . .
O10 Tb3 O6 127.8(4) . .
O34 Tb3 O28 141.3(5) . .
O10 Tb3 O28 107.5(4) . .
O6 Tb3 O28 82.6(4) . .
O34 Tb3 O32 75.3(5) . .
O10 Tb3 O32 80.0(4) . .
O6 Tb3 O32 147.8(5) . .
O28 Tb3 O32 72.2(4) . .
O34 Tb3 O30 79.7(4) . .
O10 Tb3 O30 161.6(4) . .
O6 Tb3 O30 70.0(4) . .
O28 Tb3 O30 76.8(4) . .
O32 Tb3 O30 84.6(4) . .
O34 Tb3 O9 145.6(4) . .
O10 Tb3 O9 64.5(4) . .
O6 Tb3 O9 72.7(4) . .
O28 Tb3 O9 69.4(4) . .
O32 Tb3 O9 114.7(4) . .
O30 Tb3 O9 132.1(4) . .
O34 Tb3 N3 74.5(5) . .
O10 Tb3 N3 72.0(4) . .
O6 Tb3 N3 71.6(5) . .
O28 Tb3 N3 143.8(5) . .
O32 Tb3 N3 139.5(5) . .
O30 Tb3 N3 115.4(5) . .
O9 Tb3 N3 78.7(5) . .
O34 Tb3 Cd5 112.0(3) . .
O10 Tb3 Cd5 159.9(3) . .
O6 Tb3 Cd5 37.5(3) . .
O28 Tb3 Cd5 62.7(3) . .
O32 Tb3 Cd5 111.0(3) . .
O30 Tb3 Cd5 37.7(3) . .
O9 Tb3 Cd5 95.4(3) . .
N3 Tb3 Cd5 105.0(4) . .
O7 Tb4 O63 87.0(5) . .
O7 Tb4 O11 128.7(4) . .
O63 Tb4 O11 116.3(4) . .
O7 Tb4 O68 160.5(4) . .
O63 Tb4 O68 78.6(4) . .
O11 Tb4 O68 70.2(4) . .
O7 Tb4 O61 78.8(5) . .
O63 Tb4 O61 75.1(5) . .
O11 Tb4 O61 148.6(5) . .
O68 Tb4 O61 84.8(4) . .
O7 Tb4 O66 108.5(5) . .
O63 Tb4 O66 140.6(5) . .
O11 Tb4 O66 82.5(4) . .
O68 Tb4 O66 76.1(5) . .
O61 Tb4 O66 73.0(4) . .
O7 Tb4 O8 63.9(5) . .
O63 Tb4 O8 145.9(5) . .
O11 Tb4 O8 74.6(4) . .
O68 Tb4 O8 133.6(4) . .
O61 Tb4 O8 113.3(4) . .
O66 Tb4 O8 70.0(5) . .
O7 Tb4 N6 72.6(5) . .
O63 Tb4 N6 74.6(5) . .
O11 Tb4 N6 71.3(5) . .
O68 Tb4 N6 115.3(5) . .
O61 Tb4 N6 138.9(5) . .
O66 Tb4 N6 144.1(5) . .
O8 Tb4 N6 79.6(5) . .
O7 Tb4 Cd9 160.6(3) . .
O63 Tb4 Cd9 110.5(3) . .
O11 Tb4 Cd9 36.5(3) . .
O68 Tb4 Cd9 38.4(3) . .
O61 Tb4 Cd9 112.8(3) . .
O66 Tb4 Cd9 63.2(3) . .
O8 Tb4 Cd9 96.8(3) . .
N6 Tb4 Cd9 103.5(4) . .
O31 Cd4 O33 90.1(4) . .
O31 Cd4 O10 110.9(4) . .
O33 Cd4 O10 92.3(4) . .
O31 Cd4 N5 168.3(5) . .
O33 Cd4 N5 94.8(5) . .
O10 Cd4 N5 79.5(5) . .
O31 Cd4 O37 86.6(4) . .
O33 Cd4 O37 93.5(4) . .
O10 Cd4 O37 161.5(4) . .
N5 Cd4 O37 82.6(5) . .
O31 Cd4 O36 84.5(4) . .
O33 Cd4 O36 173.9(4) . .
O10 Cd4 O36 87.1(4) . .
N5 Cd4 O36 91.0(5) . .
O37 Cd4 O36 89.0(4) . .
O2 Cd5 O27 75.8(5) . .
O2 Cd5 N1 83.4(5) . .
O27 Cd5 N1 158.9(5) . .
O2 Cd5 O30 138.5(5) . .
O27 Cd5 O30 88.3(5) . .
N1 Cd5 O30 109.7(5) . .
O2 Cd5 O6 148.2(5) . .
O27 Cd5 O6 97.8(4) . .
N1 Cd5 O6 98.5(5) . .
O30 Cd5 O6 70.8(5) . .
O2 Cd5 O5 83.8(5) . .
O27 Cd5 O5 91.7(5) . .
N1 Cd5 O5 83.1(6) . .
O30 Cd5 O5 135.6(5) . .
O6 Cd5 O5 65.2(5) . .
O2 Cd5 O29 87.9(4) . .
O27 Cd5 O29 82.1(4) . .
N1 Cd5 O29 100.1(5) . .
O30 Cd5 O29 51.6(4) . .
O6 Cd5 O29 122.5(4) . .
O5 Cd5 O29 170.7(5) . .
O2 Cd5 Tb3 154.7(3) . .
O27 Cd5 Tb3 78.9(3) . .
N1 Cd5 Tb3 121.9(4) . .
O30 Cd5 Tb3 38.8(3) . .
O6 Cd5 Tb3 37.3(3) . .
O5 Cd5 Tb3 97.7(4) . .
O29 Cd5 Tb3 88.0(2) . .
O14 Cd6 O41 74.2(4) . .
O14 Cd6 O35 140.7(4) . .
O41 Cd6 O35 118.6(4) . .
O14 Cd6 O40 97.8(4) . .
O41 Cd6 O40 111.6(4) . .
O35 Cd6 O40 109.2(4) . .
O14 Cd6 O13 67.3(4) . .
O41 Cd6 O13 141.1(4) . .
O35 Cd6 O13 89.6(4) . .
O40 Cd6 O13 79.6(5) . .
O14 Cd6 O36 91.4(4) . .
O41 Cd6 O36 85.9(4) . .
O35 Cd6 O36 55.7(4) . .
O40 Cd6 O36 161.8(4) . .
O13 Cd6 O36 89.7(4) . .
O14 Cd6 O39 132.3(5) . .
O41 Cd6 O39 81.1(4) . .
O35 Cd6 O39 86.9(5) . .
O40 Cd6 O39 55.0(5) . .
O13 Cd6 O39 129.9(4) . .
O36 Cd6 O39 127.1(5) . .
O14 Cd6 C204 116.3(5) . .
O41 Cd6 C204 96.5(5) . .
O35 Cd6 C204 99.8(5) . .
O40 Cd6 C204 27.1(5) . .
O13 Cd6 C204 105.0(6) . .
O36 Cd6 C204 151.9(6) . .
O39 Cd6 C204 27.9(5) . .
O14 Cd6 C170 117.4(5) . .
O41 Cd6 C170 102.3(5) . .
O35 Cd6 C170 27.8(5) . .
O40 Cd6 C170 136.6(5) . .
O13 Cd6 C170 90.9(5) . .
O36 Cd6 C170 27.9(4) . .
O39 Cd6 C170 107.2(6) . .
C204 Cd6 C170 126.0(6) . .
O44 Cd8 O22 109.4(4) . .
O44 Cd8 O46 90.8(4) . .
O22 Cd8 O46 94.5(4) . .
O44 Cd8 N11 171.3(5) . .
O22 Cd8 N11 78.4(5) . .
O46 Cd8 N11 92.5(5) . .
O44 Cd8 O29 88.6(4) . 14
O22 Cd8 O29 159.4(4) . 14
O46 Cd8 O29 95.3(4) . 14
N11 Cd8 O29 83.1(5) . 14
O44 Cd8 O47 84.2(4) . .
O22 Cd8 O47 84.8(4) . .
O46 Cd8 O47 174.3(4) . .
N11 Cd8 O47 92.8(5) . .
O29 Cd8 O47 87.2(4) 14 .
O15 Cd9 O11 148.2(4) . .
O15 Cd9 N8 83.0(5) . .
O11 Cd9 N8 96.1(5) . .
O15 Cd9 O65 76.4(5) . .
O11 Cd9 O65 98.9(5) . .
N8 Cd9 O65 158.8(5) . .
O15 Cd9 O68 138.5(4) . .
O11 Cd9 O68 71.6(4) . .
N8 Cd9 O68 110.5(5) . .
O65 Cd9 O68 88.5(4) . .
O15 Cd9 O12 82.1(4) . .
O11 Cd9 O12 66.1(4) . .
N8 Cd9 O12 85.4(4) . .
O65 Cd9 O12 87.1(4) . .
O68 Cd9 O12 136.2(5) . .
O15 Cd9 Tb4 156.9(3) . .
O11 Cd9 Tb4 37.7(3) . .
N8 Cd9 Tb4 120.1(4) . .
O65 Cd9 Tb4 80.6(3) . .
O68 Cd9 Tb4 38.7(3) . .
O12 Cd9 Tb4 97.7(3) . .
O62 Cd10 N4 169.1(5) . .
O62 Cd10 O7 109.8(5) . .
N4 Cd10 O7 78.5(5) . .
O62 Cd10 O64 92.5(5) . .
N4 Cd10 O64 94.0(5) . .
O7 Cd10 O64 93.8(5) . .
O62 Cd10 O55 87.9(4) . .
N4 Cd10 O55 83.0(5) . .
O7 Cd10 O55 160.5(4) . .
O64 Cd10 O55 93.6(4) . .
O62 Cd10 O60 83.3(4) . .
N4 Cd10 O60 90.6(5) . .
O7 Cd10 O60 84.8(4) . .
O64 Cd10 O60 174.8(5) . .
O55 Cd10 O60 89.4(4) . .
O51 Cd11 O19 106.0(4) 14 .
O51 Cd11 O49 91.0(4) 14 14
O19 Cd11 O49 95.2(4) . 14
O51 Cd11 O67 89.5(4) 14 .
O19 Cd11 O67 163.5(4) . .
O49 Cd11 O67 89.9(4) 14 .
O51 Cd11 N10 173.5(5) 14 .
O19 Cd11 N10 77.5(5) . .
O49 Cd11 N10 94.1(5) 14 .
O67 Cd11 N10 86.5(5) . .
O51 Cd11 O72 85.3(4) 14 .
O19 Cd11 O72 87.2(4) . .
O49 Cd11 O72 176.0(5) 14 .
O67 Cd11 O72 88.6(4) . .
N10 Cd11 O72 89.5(5) . .
O59 Cd12 O3 142.8(4) . .
O59 Cd12 O57 103.6(5) . .
O3 Cd12 O57 101.8(4) . .
O59 Cd12 O54 113.4(4) . .
O3 Cd12 O54 75.4(4) . .
O57 Cd12 O54 119.8(4) . .
O59 Cd12 O60 55.3(4) . .
O3 Cd12 O60 91.2(4) . .
O57 Cd12 O60 152.9(4) . .
O54 Cd12 O60 86.2(4) . .
O59 Cd12 O4 93.1(4) . .
O3 Cd12 O4 66.8(4) . .
O57 Cd12 O4 76.7(4) . .
O54 Cd12 O4 141.5(4) . .
O60 Cd12 O4 87.0(4) . .
O59 Cd12 O58 90.3(4) . .
O3 Cd12 O58 126.8(4) . .
O57 Cd12 O58 54.2(4) . .
O54 Cd12 O58 79.3(4) . .
O60 Cd12 O58 133.0(4) . .
O4 Cd12 O58 130.1(4) . .
O59 Cd12 C180 98.2(5) . .
O3 Cd12 C180 116.6(5) . .
O57 Cd12 C180 27.9(5) . .
O54 Cd12 C180 99.0(5) . .
O60 Cd12 C180 152.2(5) . .
O4 Cd12 C180 104.4(5) . .
O58 Cd12 C180 26.2(4) . .
O59 Cd12 C188 26.9(4) . .
O3 Cd12 C188 118.8(5) . .
O57 Cd12 C188 129.4(5) . .
O54 Cd12 C188 99.6(5) . .
O60 Cd12 C188 28.5(4) . .
O4 Cd12 C188 92.1(5) . .
O58 Cd12 C188 111.0(5) . .
C180 Cd12 C188 124.3(6) . .
N7 Cd13 O14 83.3(6) . .
N7 Cd13 O41 157.7(5) . .
O14 Cd13 O41 75.3(4) . .
N7 Cd13 O18 95.1(5) . .
O14 Cd13 O18 149.1(4) . .
O41 Cd13 O18 99.9(4) . .
N7 Cd13 O38 110.0(5) . .
O14 Cd13 O38 138.7(4) . .
O41 Cd13 O38 90.6(4) . .
O18 Cd13 O38 70.8(4) . .
N7 Cd13 O17 82.8(5) . .
O14 Cd13 O17 83.1(4) . .
O41 Cd13 O17 88.3(4) . .
O18 Cd13 O17 66.1(4) . .
O38 Cd13 O17 136.0(4) . .
N7 Cd13 O37 104.1(5) . .
O14 Cd13 O37 87.6(4) . .
O41 Cd13 O37 81.6(4) . .
O18 Cd13 O37 122.3(4) . .
O38 Cd13 O37 51.6(4) . .
O17 Cd13 O37 167.7(4) . .
N7 Cd13 Tb2 120.6(5) . .
O14 Cd13 Tb2 156.0(3) . .
O41 Cd13 Tb2 80.7(3) . .
O18 Cd13 Tb2 37.9(3) . .
O38 Cd13 Tb2 38.8(3) . .
O17 Cd13 Tb2 97.9(3) . .
O37 Cd13 Tb2 87.3(3) . .
O3 Cd14 N2 83.2(5) . .
O3 Cd14 O54 77.0(4) . .
N2 Cd14 O54 159.8(5) . .
O3 Cd14 O23 149.3(4) . 14
N2 Cd14 O23 97.6(5) . 14
O54 Cd14 O23 97.4(4) . 14
O3 Cd14 O56 138.6(4) . .
N2 Cd14 O56 109.6(5) . .
O54 Cd14 O56 88.2(4) . .
O23 Cd14 O56 70.1(4) 14 .
O3 Cd14 O24 82.5(4) . 14
N2 Cd14 O24 87.8(5) . 14
O54 Cd14 O24 85.7(4) . 14
O23 Cd14 O24 66.9(4) 14 14
O56 Cd14 O24 135.3(4) . 14
O3 Cd14 O55 87.0(4) . .
N2 Cd14 O55 102.2(5) . .
O54 Cd14 O55 80.8(4) . .
O23 Cd14 O55 122.4(4) 14 .
O56 Cd14 O55 52.3(4) . .
O24 Cd14 O55 164.5(4) 14 .
O3 Cd14 Tb1 156.3(3) . .
N2 Cd14 Tb1 120.5(4) . .
O54 Cd14 Tb1 79.3(3) . .
O23 Cd14 Tb1 36.8(3) 14 .
O56 Cd14 Tb1 38.2(3) . .
O24 Cd14 Tb1 97.3(3) 14 .
O55 Cd14 Tb1 87.8(2) . .
O71 Cd15 O15 141.5(5) . .
O71 Cd15 O65 116.0(5) . .
O15 Cd15 O65 75.1(4) . .
O71 Cd15 O69 107.9(5) . .
O15 Cd15 O69 97.2(5) . .
O65 Cd15 O69 116.5(5) . .
O71 Cd15 O16 91.0(4) . .
O15 Cd15 O16 66.8(4) . .
O65 Cd15 O16 141.1(4) . .
O69 Cd15 O16 76.5(6) . .
O71 Cd15 O70 91.0(5) . .
O15 Cd15 O70 127.5(5) . .
O65 Cd15 O70 81.2(5) . .
O69 Cd15 O70 53.9(6) . .
O16 Cd15 O70 128.2(5) . .
O71 Cd15 O72 55.0(4) . .
O15 Cd15 O72 91.3(4) . .
O65 Cd15 O72 87.2(4) . .
O69 Cd15 O72 156.2(5) . .
O16 Cd15 O72 86.7(4) . .
O70 Cd15 O72 133.8(5) . .
O71 Cd15 C202 26.7(5) . .
O15 Cd15 C202 117.9(5) . .
O65 Cd15 C202 102.8(5) . .
O69 Cd15 C202 133.0(6) . .
O16 Cd15 C202 89.2(5) . .
O70 Cd15 C202 112.7(6) . .
O72 Cd15 C202 28.3(5) . .
O71 Cd15 C200 101.7(6) . .
O15 Cd15 C200 113.2(6) . .
O65 Cd15 C200 98.6(7) . .
O69 Cd15 C200 26.8(6) . .
O16 Cd15 C200 102.6(7) . .
O70 Cd15 C200 27.1(6) . .
O72 Cd15 C200 155.5(6) . .
C202 Cd15 C200 128.0(7) . .
O2 Cd16 O48 138.5(5) . 14
O2 Cd16 O26 99.6(6) . .
O48 Cd16 O26 114.5(6) 14 .
O2 Cd16 O27 74.0(4) . .
O48 Cd16 O27 120.6(5) 14 .
O26 Cd16 O27 98.3(6) . .
O2 Cd16 O1 68.0(5) . .
O48 Cd16 O1 89.7(5) 14 .
O26 Cd16 O1 87.7(6) . .
O27 Cd16 O1 142.0(5) . .
O2 Cd16 O47 90.7(5) . 14
O48 Cd16 O47 54.9(5) 14 14
O26 Cd16 O47 169.2(6) . 14
O27 Cd16 O47 87.4(4) . 14
O1 Cd16 O47 93.5(4) . 14
O2 Cd16 O25 139.1(6) . .
O48 Cd16 O25 82.2(6) 14 .
O26 Cd16 O25 52.2(6) . .
O27 Cd16 O25 81.1(5) . .
O1 Cd16 O25 128.8(5) . .
O47 Cd16 O25 120.4(6) 14 .
O2 Cd16 C158 120.7(7) . .
O48 Cd16 C158 99.4(7) 14 .
O26 Cd16 C158 27.0(6) . .
O27 Cd16 C158 88.1(6) . .
O1 Cd16 C158 110.6(7) . .
O47 Cd16 C158 145.5(7) 14 .
O25 Cd16 C158 25.2(6) . .
C8 N1 C9 117.3(18) . .
C8 N1 Cd5 125.9(15) . .
C9 N1 Cd5 116.7(12) . .
C19 N2 C18 115.2(19) . .
C19 N2 Cd14 124.9(15) . .
C18 N2 Cd14 119.4(13) . .
C34 N3 C35 116(2) . .
C34 N3 Tb3 126.0(16) . .
C35 N3 Tb3 118.0(14) . .
C45 N4 C44 116.9(18) . .
C45 N4 Cd10 123.6(14) . .
C44 N4 Cd10 118.8(13) . .
C60 N5 C61 119.4(17) . .
C60 N5 Cd4 120.7(13) . .
C61 N5 Cd4 119.5(12) . .
C71 N6 C70 113(2) . .
C71 N6 Tb4 127.0(17) . .
C70 N6 Tb4 118.5(14) . .
C86 N7 C87 120.5(19) . .
C86 N7 Cd13 123.9(15) . .
C87 N7 Cd13 115.3(13) . .
C97 N8 C96 117.8(16) . .
C97 N8 Cd9 125.3(12) . .
C96 N8 Cd9 116.9(11) . .
C112 N9 C113 116.5(15) . .
C112 N9 Tb2 123.6(12) . .
C113 N9 Tb2 118.2(10) . .
C123 N10 C122 118.3(16) . .
C123 N10 Cd11 123.0(12) . .
C122 N10 Cd11 118.4(12) . .
C138 N11 C139 115.3(16) . .
C138 N11 Cd8 123.4(13) . .
C139 N11 Cd8 120.6(11) . .
C149 N12 C148 116.3(15) . .
C149 N12 Tb1 125.2(11) . 14
C148 N12 Tb1 117.8(11) . 14
C2 O1 C1 119.9(16) . .
C2 O1 Cd16 115.7(11) . .
C1 O1 Cd16 121.7(12) . .
C7 O2 Cd5 130.0(12) . .
C7 O2 Cd16 122.6(12) . .
Cd5 O2 Cd16 107.0(5) . .
C25 O3 Cd14 131.6(11) . .
C25 O3 Cd12 122.4(11) . .
Cd14 O3 Cd12 104.9(5) . .
C24 O4 C26 118.1(15) . .
C24 O4 Cd12 114.4(11) . .
C26 O4 Cd12 119.6(10) . .
C28 O5 C27 118(2) . .
C28 O5 Cd5 116.2(15) . .
C27 O5 Cd5 120.0(14) . .
C33 O6 Tb3 134.1(12) . .
C33 O6 Cd5 119.3(12) . .
Tb3 O6 Cd5 105.1(5) . .
C51 O7 Tb4 126.0(12) . .
C51 O7 Cd10 119.5(12) . .
Tb4 O7 Cd10 114.2(6) . .
C50 O8 C52 119.1(17) . .
C50 O8 Tb4 113.2(13) . .
C52 O8 Tb4 127.3(13) . .
C53 O9 C54 116.5(15) . .
C53 O9 Tb3 128.7(12) . .
C54 O9 Tb3 114.6(11) . .
C59 O10 Tb3 121.7(11) . .
C59 O10 Cd4 123.3(11) . .
Tb3 O10 Cd4 114.2(5) . .
C77 O11 Cd9 122.2(12) . .
C77 O11 Tb4 130.5(12) . .
Cd9 O11 Tb4 105.8(5) . .
C76 O12 C78 120.7(16) . .
C76 O12 Cd9 110.7(12) . .
C78 O12 Cd9 124.1(12) . .
C80 O13 C79 118.5(15) . .
C80 O13 Cd6 115.0(12) . .
C79 O13 Cd6 119.0(11) . .
C85 O14 Cd13 132.1(12) . .
C85 O14 Cd6 120.6(12) . .
Cd13 O14 Cd6 106.3(5) . .
C103 O15 Cd9 131.8(12) . .
C103 O15 Cd15 122.9(12) . .
Cd9 O15 Cd15 105.0(5) . .
C102 O16 C104 117.7(15) . .
C102 O16 Cd15 116.4(11) . .
C104 O16 Cd15 118.9(11) . .
C106 O17 C105 117.6(14) . .
C106 O17 Cd13 112.3(10) . .
C105 O17 Cd13 127.7(11) . .
C111 O18 Cd13 123.4(12) . .
C111 O18 Tb2 128.1(12) . .
Cd13 O18 Tb2 105.3(4) . .
C129 O19 Cd11 124.8(11) . .
C129 O19 Tb1 120.0(11) . 14
Cd11 O19 Tb1 115.0(5) . 14
C128 O20 C130 116.6(13) . .
C128 O20 Tb1 112.4(10) . 14
C130 O20 Tb1 129.6(10) . 14
C132 O21 C131 116.1(13) . .
C132 O21 Tb2 115.1(10) . .
C131 O21 Tb2 128.6(10) . .
C137 O22 Cd8 121.3(11) . .
C137 O22 Tb2 124.0(11) . .
Cd8 O22 Tb2 114.3(5) . .
C155 O23 Tb1 130.3(11) . 14
C155 O23 Cd14 120.1(10) . 14
Tb1 O23 Cd14 106.0(5) 14 14
C154 O24 C156 117.8(15) . .
C154 O24 Cd14 114.3(10) . 14
C156 O24 Cd14 126.3(10) . 14
O1 C1 H1A 109.5 . .
O1 C1 H1B 109.5 . .
H1A C1 H1B 109.5 . .
O1 C1 H1C 109.5 . .
H1A C1 H1C 109.5 . .
H1B C1 H1C 109.5 . .
O1 C2 C3 121.9(19) . .
O1 C2 C7 115.9(19) . .
C3 C2 C7 122(2) . .
C4 C3 C2 119(2) . .
C4 C3 H3A 120.6 . .
C2 C3 H3A 120.6 . .
C3 C4 C5 120(2) . .
C3 C4 H4A 120.0 . .
C5 C4 H4A 120.0 . .
C6 C5 C4 121(2) . .
C6 C5 H5A 119.4 . .
C4 C5 H5A 119.4 . .
C5 C6 C7 121.3(19) . .
C5 C6 C8 115(2) . .
C7 C6 C8 123.7(19) . .
O2 C7 C6 126.2(18) . .
O2 C7 C2 117.3(19) . .
C6 C7 C2 116(2) . .
N1 C8 C6 131(2) . .
N1 C8 H8A 114.7 . .
C6 C8 H8A 114.7 . .
N1 C9 C10 108.8(18) . .
N1 C9 H9A 109.9 . .
C10 C9 H9A 109.9 . .
N1 C9 H9B 109.9 . .
C10 C9 H9B 109.9 . .
H9A C9 H9B 108.3 . .
C9 C10 C11 108(2) . .
C9 C10 H10A 110.2 . .
C11 C10 H10A 110.2 . .
C9 C10 H10B 110.2 . .
C11 C10 H10B 110.2 . .
H10A C10 H10B 108.5 . .
C12 C11 C10 113(2) . .
C12 C11 H11A 108.9 . .
C10 C11 H11A 108.9 . .
C12 C11 H11B 108.9 . .
C10 C11 H11B 108.9 . .
H11A C11 H11B 107.7 . .
C11 C12 C13 110(2) . .
C11 C12 H12B 109.6 . .
C13 C12 H12B 109.6 . .
C11 C12 H12C 109.6 . .
C13 C12 H12C 109.6 . .
H12B C12 H12C 108.1 . .
C12 C13 C14 115(2) . .
C12 C13 H13A 108.6 . .
C14 C13 H13A 108.6 . .
C12 C13 H13B 108.6 . .
C14 C13 H13B 108.6 . .
H13A C13 H13B 107.6 . .
C15 C14 C13 112(2) . .
C15 C14 H14A 109.2 . .
C13 C14 H14A 109.2 . .
C15 C14 H14B 109.2 . .
C13 C14 H14B 109.2 . .
H14A C14 H14B 107.9 . .
C14 C15 C16 114(2) . .
C14 C15 H15A 108.8 . .
C16 C15 H15A 108.8 . .
C14 C15 H15B 108.8 . .
C16 C15 H15B 108.8 . .
H15A C15 H15B 107.7 . .
C15 C16 C17 108(2) . .
C15 C16 H16A 110.1 . .
C17 C16 H16A 110.1 . .
C15 C16 H16B 110.1 . .
C17 C16 H16B 110.1 . .
H16A C16 H16B 108.4 . .
C18 C17 C16 100(2) . .
C18 C17 H17A 111.8 . .
C16 C17 H17A 111.8 . .
C18 C17 H17B 111.8 . .
C16 C17 H17B 111.8 . .
H17A C17 H17B 109.5 . .
N2 C18 C17 104.7(18) . .
N2 C18 H18A 110.8 . .
C17 C18 H18A 110.8 . .
N2 C18 H18B 110.8 . .
C17 C18 H18B 110.8 . .
H18A C18 H18B 108.9 . .
N2 C19 C20 130(2) . .
N2 C19 H19A 114.8 . .
C20 C19 H19A 114.8 . .
C25 C20 C21 117(2) . .
C25 C20 C19 127(2) . .
C21 C20 C19 116(2) . .
C22 C21 C20 121(2) . .
C22 C21 H21A 119.4 . .
C20 C21 H21A 119.4 . .
C21 C22 C23 120(3) . .
C21 C22 H22A 120.0 . .
C23 C22 H22A 120.0 . .
C24 C23 C22 120(2) . .
C24 C23 H23A 120.2 . .
C22 C23 H23A 120.2 . .
O4 C24 C23 122(2) . .
O4 C24 C25 116.7(18) . .
C23 C24 C25 121(2) . .
O3 C25 C20 122.3(18) . .
O3 C25 C24 116.6(19) . .
C20 C25 C24 121(2) . .
O4 C26 H26A 109.5 . .
O4 C26 H26B 109.5 . .
H26A C26 H26B 109.5 . .
O4 C26 H26C 109.5 . .
H26A C26 H26C 109.5 . .
H26B C26 H26C 109.5 . .
O5 C27 H27A 109.5 . .
O5 C27 H27B 109.5 . .
H27A C27 H27B 109.5 . .
O5 C27 H27C 109.5 . .
H27A C27 H27C 109.5 . .
H27B C27 H27C 109.5 . .
O5 C28 C29 128(2) . .
O5 C28 C33 111(2) . .
C29 C28 C33 121(2) . .
C30 C29 C28 121(3) . .
C30 C29 H29A 119.6 . .
C28 C29 H29A 119.6 . .
C31 C30 C29 120(3) . .
C31 C30 H30A 120.2 . .
C29 C30 H30A 120.2 . .
C30 C31 C32 122(3) . .
C30 C31 H31A 118.8 . .
C32 C31 H31A 118.8 . .
C33 C32 C34 125(2) . .
C33 C32 C31 119(2) . .
C34 C32 C31 116(2) . .
O6 C33 C32 120(2) . .
O6 C33 C28 122(2) . .
C32 C33 C28 117(2) . .
N3 C34 C32 128(2) . .
N3 C34 H34A 116.1 . .
C32 C34 H34A 116.1 . .
N3 C35 C36 107.5(18) . .
N3 C35 H35A 110.2 . .
C36 C35 H35A 110.2 . .
N3 C35 H35B 110.2 . .
C36 C35 H35B 110.2 . .
H35A C35 H35B 108.5 . .
C35 C36 C37 112(2) . .
C35 C36 H36A 109.2 . .
C37 C36 H36A 109.2 . .
C35 C36 H36B 109.2 . .
C37 C36 H36B 109.2 . .
H36A C36 H36B 107.9 . .
C36 C37 C38 96(3) . .
C36 C37 H37A 112.5 . .
C38 C37 H37A 112.5 . .
C36 C37 H37B 112.5 . .
C38 C37 H37B 112.5 . .
H37A C37 H37B 110.0 . .
C39 C38 C37 99(3) . .
C39 C38 H38A 112.0 . .
C37 C38 H38A 112.0 . .
C39 C38 H38B 112.0 . .
C37 C38 H38B 112.0 . .
H38A C38 H38B 109.7 . .
C38 C39 C40 101(3) . .
C38 C39 H39A 111.5 . .
C40 C39 H39A 111.5 . .
C38 C39 H39B 111.5 . .
C40 C39 H39B 111.5 . .
H39A C39 H39B 109.4 . .
C41 C40 C39 103(3) . .
C41 C40 H40A 111.1 . .
C39 C40 H40A 111.1 . .
C41 C40 H40B 111.1 . .
C39 C40 H40B 111.1 . .
H40A C40 H40B 109.1 . .
C40 C41 C42 111(3) . .
C40 C41 H41A 109.5 . .
C42 C41 H41A 109.5 . .
C40 C41 H41B 109.5 . .
C42 C41 H41B 109.5 . .
H41A C41 H41B 108.1 . .
C43 C42 C41 106(2) . .
C43 C42 H42A 110.5 . .
C41 C42 H42A 110.5 . .
C43 C42 H42B 110.5 . .
C41 C42 H42B 110.5 . .
H42A C42 H42B 108.7 . .
C42 C43 C44 108.8(19) . .
C42 C43 H43A 109.9 . .
C44 C43 H43A 109.9 . .
C42 C43 H43B 109.9 . .
C44 C43 H43B 109.9 . .
H43A C43 H43B 108.3 . .
N4 C44 C43 106.3(16) . .
N4 C44 H44A 110.5 . .
C43 C44 H44A 110.5 . .
N4 C44 H44B 110.5 . .
C43 C44 H44B 110.5 . .
H44A C44 H44B 108.7 . .
N4 C45 C46 126(2) . .
N4 C45 H45A 116.8 . .
C46 C45 H45A 116.8 . .
C51 C46 C47 123(2) . .
C51 C46 C45 123(2) . .
C47 C46 C45 114(2) . .
C48 C47 C46 118(2) . .
C48 C47 H47A 120.8 . .
C46 C47 H47A 120.8 . .
C49 C48 C47 123(3) . .
C49 C48 H48A 118.6 . .
C47 C48 H48A 118.6 . .
C48 C49 C50 117(2) . .
C48 C49 H49A 121.5 . .
C50 C49 H49A 121.5 . .
O8 C50 C49 123(2) . .
O8 C50 C51 115(2) . .
C49 C50 C51 122(2) . .
C46 C51 O7 129(2) . .
C46 C51 C50 117(2) . .
O7 C51 C50 114(2) . .
O8 C52 H52A 109.5 . .
O8 C52 H52B 109.5 . .
H52A C52 H52B 109.5 . .
O8 C52 H52C 109.5 . .
H52A C52 H52C 109.5 . .
H52B C52 H52C 109.5 . .
O9 C53 H53A 109.5 . .
O9 C53 H53B 109.5 . .
H53A C53 H53B 109.5 . .
O9 C53 H53C 109.5 . .
H53A C53 H53C 109.5 . .
H53B C53 H53C 109.5 . .
C59 C54 O9 113.1(18) . .
C59 C54 C55 121(2) . .
O9 C54 C55 126.1(18) . .
C56 C55 C54 120(2) . .
C56 C55 H55A 120.2 . .
C54 C55 H55A 120.2 . .
C57 C56 C55 119(2) . .
C57 C56 H56A 120.4 . .
C55 C56 H56A 120.4 . .
C56 C57 C58 126(2) . .
C56 C57 H57A 117.0 . .
C58 C57 H57A 117.0 . .
C57 C58 C59 113.9(19) . .
C57 C58 C60 122.0(18) . .
C59 C58 C60 124.1(18) . .
O10 C59 C54 118.9(19) . .
O10 C59 C58 120.9(19) . .
C54 C59 C58 120(2) . .
N5 C60 C58 131.9(19) . .
N5 C60 H60A 114.0 . .
C58 C60 H60A 114.0 . .
N5 C61 C62 105.8(16) . .
N5 C61 H61A 110.6 . .
C62 C61 H61A 110.6 . .
N5 C61 H61B 110.6 . .
C62 C61 H61B 110.6 . .
H61A C61 H61B 108.7 . .
C61 C62 C63 112.4(19) . .
C61 C62 H62A 109.1 . .
C63 C62 H62A 109.1 . .
C61 C62 H62B 109.1 . .
C63 C62 H62B 109.1 . .
H62A C62 H62B 107.9 . .
C62 C63 C64 110(2) . .
C62 C63 H63A 109.8 . .
C64 C63 H63A 109.8 . .
C62 C63 H63B 109.8 . .
C64 C63 H63B 109.8 . .
H63A C63 H63B 108.2 . .
C65 C64 C63 115(3) . .
C65 C64 H64A 108.4 . .
C63 C64 H64A 108.4 . .
C65 C64 H64B 108.4 . .
C63 C64 H64B 108.4 . .
H64A C64 H64B 107.5 . .
C64 C65 C66 99(3) . .
C64 C65 H65A 111.9 . .
C66 C65 H65A 111.9 . .
C64 C65 H65B 111.9 . .
C66 C65 H65B 111.9 . .
H65A C65 H65B 109.6 . .
C67 C66 C65 89(3) . .
C67 C66 H66A 113.8 . .
C65 C66 H66A 113.8 . .
C67 C66 H66B 113.8 . .
C65 C66 H66B 113.8 . .
H66A C66 H66B 111.0 . .
C66 C67 C68 105(3) . .
C66 C67 H67A 110.8 . .
C68 C67 H67A 110.8 . .
C66 C67 H67B 110.8 . .
C68 C67 H67B 110.8 . .
H67A C67 H67B 108.9 . .
C69 C68 C67 108(2) . .
C69 C68 H68A 110.2 . .
C67 C68 H68A 110.2 . .
C69 C68 H68B 110.2 . .
C67 C68 H68B 110.2 . .
H68A C68 H68B 108.5 . .
C70 C69 C68 113(2) . .
C70 C69 H69A 108.9 . .
C68 C69 H69A 108.9 . .
C70 C69 H69B 108.9 . .
C68 C69 H69B 108.9 . .
H69A C69 H69B 107.7 . .
N6 C70 C69 105.1(18) . .
N6 C70 H70A 110.7 . .
C69 C70 H70A 110.7 . .
N6 C70 H70B 110.7 . .
C69 C70 H70B 110.7 . .
H70A C70 H70B 108.8 . .
N6 C71 C72 125(2) . .
N6 C71 H71A 117.7 . .
C72 C71 H71A 117.7 . .
C77 C72 C73 119(2) . .
C77 C72 C71 126(2) . .
C73 C72 C71 115(2) . .
C74 C73 C72 121(2) . .
C74 C73 H73A 119.6 . .
C72 C73 H73A 119.6 . .
C75 C74 C73 121(2) . .
C75 C74 H74A 119.3 . .
C73 C74 H74A 119.3 . .
C74 C75 C76 117(2) . .
C74 C75 H75A 121.3 . .
C76 C75 H75A 121.3 . .
O12 C76 C77 118.0(19) . .
O12 C76 C75 121(2) . .
C77 C76 C75 121(2) . .
O11 C77 C72 123.8(19) . .
O11 C77 C76 116.0(19) . .
C72 C77 C76 120(2) . .
O12 C78 H78A 109.5 . .
O12 C78 H78B 109.5 . .
H78A C78 H78B 109.5 . .
O12 C78 H78C 109.5 . .
H78A C78 H78C 109.5 . .
H78B C78 H78C 109.5 . .
O13 C79 H79A 109.5 . .
O13 C79 H79B 109.5 . .
H79A C79 H79B 109.5 . .
O13 C79 H79C 109.5 . .
H79A C79 H79C 109.5 . .
H79B C79 H79C 109.5 . .
C85 C80 C81 125(2) . .
C85 C80 O13 112.1(18) . .
C81 C80 O13 123(2) . .
C82 C81 C80 117(2) . .
C82 C81 H81A 121.4 . .
C80 C81 H81A 121.4 . .
C83 C82 C81 120(3) . .
C83 C82 H82A 120.1 . .
C81 C82 H82A 120.1 . .
C82 C83 C84 122(3) . .
C82 C83 H83A 119.0 . .
C84 C83 H83A 119.0 . .
C83 C84 C85 121(2) . .
C83 C84 C86 115(2) . .
C85 C84 C86 123.2(19) . .
O14 C85 C80 121.5(19) . .
O14 C85 C84 123.8(19) . .
C80 C85 C84 115(2) . .
N7 C86 C84 133(2) . .
N7 C86 H86A 113.5 . .
C84 C86 H86A 113.5 . .
N7 C87 C88 108.5(17) . .
N7 C87 H87A 110.0 . .
C88 C87 H87A 110.0 . .
N7 C87 H87B 110.0 . .
C88 C87 H87B 110.0 . .
H87A C87 H87B 108.4 . .
C87 C88 C89 110.5(18) . .
C87 C88 H88A 109.5 . .
C89 C88 H88A 109.5 . .
C87 C88 H88B 109.5 . .
C89 C88 H88B 109.5 . .
H88A C88 H88B 108.1 . .
C90 C89 C88 112(2) . .
C90 C89 H89A 109.2 . .
C88 C89 H89A 109.2 . .
C90 C89 H89B 109.2 . .
C88 C89 H89B 109.2 . .
H89A C89 H89B 107.9 . .
C91 C90 C89 114(2) . .
C91 C90 H90A 108.8 . .
C89 C90 H90A 108.8 . .
C91 C90 H90B 108.8 . .
C89 C90 H90B 108.8 . .
H90A C90 H90B 107.7 . .
C92 C91 C90 110(2) . .
C92 C91 H91A 109.6 . .
C90 C91 H91A 109.6 . .
C92 C91 H91B 109.6 . .
C90 C91 H91B 109.6 . .
H91A C91 H91B 108.1 . .
C91 C92 C93 117(2) . .
C91 C92 H92A 108.1 . .
C93 C92 H92A 108.1 . .
C91 C92 H92B 108.1 . .
C93 C92 H92B 108.1 . .
H92A C92 H92B 107.3 . .
C94 C93 C92 114(2) . .
C94 C93 H93A 108.7 . .
C92 C93 H93A 108.7 . .
C94 C93 H93B 108.7 . .
C92 C93 H93B 108.7 . .
H93A C93 H93B 107.6 . .
C93 C94 C95 116.3(19) . .
C93 C94 H94A 108.2 . .
C95 C94 H94A 108.2 . .
C93 C94 H94B 108.2 . .
C95 C94 H94B 108.2 . .
H94A C94 H94B 107.4 . .
C94 C95 C96 111.9(17) . .
C94 C95 H95A 109.2 . .
C96 C95 H95A 109.2 . .
C94 C95 H95B 109.2 . .
C96 C95 H95B 109.2 . .
H95A C95 H95B 107.9 . .
N8 C96 C95 111.2(15) . .
N8 C96 H96A 109.4 . .
C95 C96 H96A 109.4 . .
N8 C96 H96B 109.4 . .
C95 C96 H96B 109.4 . .
H96A C96 H96B 108.0 . .
N8 C97 C98 130.0(18) . .
N8 C97 H97A 115.0 . .
C98 C97 H97A 115.0 . .
C103 C98 C99 117.9(18) . .
C103 C98 C97 126.6(18) . .
C99 C98 C97 115.3(17) . .
C100 C99 C98 122.7(19) . .
C100 C99 H99A 118.6 . .
C98 C99 H99A 118.6 . .
C99 C100 C101 121(2) . .
C99 C100 H10C 119.4 . .
C101 C100 H10C 119.4 . .
C102 C101 C100 115.9(19) . .
C102 C101 H10D 122.0 . .
C100 C101 H10D 122.0 . .
C101 C102 C103 125(2) . .
C101 C102 O16 122.7(19) . .
C103 C102 O16 112.2(17) . .
O15 C103 C102 119.8(18) . .
O15 C103 C98 123.2(18) . .
C102 C103 C98 117.0(19) . .
O16 C104 H10E 109.5 . .
O16 C104 H10F 109.5 . .
H10E C104 H10F 109.5 . .
O16 C104 H10G 109.5 . .
H10E C104 H10G 109.5 . .
H10F C104 H10G 109.5 . .
O17 C105 H10H 109.5 . .
O17 C105 H10I 109.5 . .
H10H C105 H10I 109.5 . .
O17 C105 H10J 109.5 . .
H10H C105 H10J 109.5 . .
H10I C105 H10J 109.5 . .
O17 C106 C111 116.5(16) . .
O17 C106 C107 123.7(17) . .
C111 C106 C107 119.8(18) . .
C108 C107 C106 121.3(18) . .
C108 C107 H10K 119.3 . .
C106 C107 H10K 119.3 . .
C109 C108 C107 118.8(19) . .
C109 C108 H10L 120.6 . .
C107 C108 H10L 120.6 . .
C108 C109 C110 121(2) . .
C108 C109 H10M 119.3 . .
C110 C109 H10M 119.3 . .
C109 C110 C112 117.5(18) . .
C109 C110 C111 122.6(17) . .
C112 C110 C111 119.9(17) . .
O18 C111 C106 118.0(17) . .
O18 C111 C110 126.3(17) . .
C106 C111 C110 115.7(17) . .
N9 C112 C110 129.7(19) . .
N9 C112 H11C 115.2 . .
C110 C112 H11C 115.2 . .
C114 C113 N9 107.1(15) . .
C114 C113 H11D 110.3 . .
N9 C113 H11D 110.3 . .
C114 C113 H11E 110.3 . .
N9 C113 H11E 110.3 . .
H11D C113 H11E 108.5 . .
C115 C114 C113 111.1(16) . .
C115 C114 H11F 109.4 . .
C113 C114 H11F 109.4 . .
C115 C114 H11G 109.4 . .
C113 C114 H11G 109.4 . .
H11F C114 H11G 108.0 . .
C114 C115 C116 108.1(16) . .
C114 C115 H11H 110.1 . .
C116 C115 H11H 110.1 . .
C114 C115 H11I 110.1 . .
C116 C115 H11I 110.1 . .
H11H C115 H11I 108.4 . .
C115 C116 C117 109.8(17) . .
C115 C116 H11J 109.7 . .
C117 C116 H11J 109.7 . .
C115 C116 H11K 109.7 . .
C117 C116 H11K 109.7 . .
H11J C116 H11K 108.2 . .
C118 C117 C116 110.7(18) . .
C118 C117 H11L 109.5 . .
C116 C117 H11L 109.5 . .
C118 C117 H11M 109.5 . .
C116 C117 H11M 109.5 . .
H11L C117 H11M 108.1 . .
C117 C118 C119 108.4(17) . .
C117 C118 H11N 110.0 . .
C119 C118 H11N 110.0 . .
C117 C118 H11O 110.0 . .
C119 C118 H11O 110.0 . .
H11N C118 H11O 108.4 . .
C120 C119 C118 109.9(16) . .
C120 C119 H11P 109.7 . .
C118 C119 H11P 109.7 . .
C120 C119 H11Q 109.7 . .
C118 C119 H11Q 109.7 . .
H11P C119 H11Q 108.2 . .
C119 C120 C121 110.3(15) . .
C119 C120 H12D 109.6 . .
C121 C120 H12D 109.6 . .
C119 C120 H12E 109.6 . .
C121 C120 H12E 109.6 . .
H12D C120 H12E 108.1 . .
C122 C121 C120 110.7(14) . .
C122 C121 H12F 109.5 . .
C120 C121 H12F 109.5 . .
C122 C121 H12G 109.5 . .
C120 C121 H12G 109.5 . .
H12F C121 H12G 108.1 . .
N10 C122 C121 111.2(13) . .
N10 C122 H12H 109.4 . .
C121 C122 H12H 109.4 . .
N10 C122 H12I 109.4 . .
C121 C122 H12I 109.4 . .
H12H C122 H12I 108.0 . .
N10 C123 C124 129.2(18) . .
N10 C123 H12J 115.4 . .
C124 C123 H12J 115.4 . .
C129 C124 C125 120.5(18) . .
C129 C124 C123 122.9(18) . .
C125 C124 C123 116.2(17) . .
C126 C125 C124 118.4(19) . .
C126 C125 H12K 120.8 . .
C124 C125 H12K 120.8 . .
C125 C126 C127 122(2) . .
C125 C126 H12L 119.2 . .
C127 C126 H12L 119.2 . .
C128 C127 C126 119.2(19) . .
C128 C127 H12M 120.4 . .
C126 C127 H12M 120.4 . .
C127 C128 C129 123.6(18) . .
C127 C128 O20 125.5(17) . .
C129 C128 O20 111.0(16) . .
O19 C129 C128 120.6(17) . .
O19 C129 C124 122.7(17) . .
C128 C129 C124 116.7(18) . .
O20 C130 H13C 109.5 . .
O20 C130 H13D 109.5 . .
H13C C130 H13D 109.5 . .
O20 C130 H13E 109.5 . .
H13C C130 H13E 109.5 . .
H13D C130 H13E 109.5 . .
O21 C131 H13F 109.5 . .
O21 C131 H13G 109.5 . .
H13F C131 H13G 109.5 . .
O21 C131 H13H 109.5 . .
H13F C131 H13H 109.5 . .
H13G C131 H13H 109.5 . .
O21 C132 C133 127.3(17) . .
O21 C132 C137 112.8(16) . .
C133 C132 C137 119.8(19) . .
C134 C133 C132 121.1(18) . .
C134 C133 H13I 119.5 . .
C132 C133 H13I 119.5 . .
C133 C134 C135 120.3(19) . .
C133 C134 H13J 119.9 . .
C135 C134 H13J 119.9 . .
C134 C135 C136 122(2) . .
C134 C135 H13K 119.0 . .
C136 C135 H13K 119.0 . .
C137 C136 C135 117.5(18) . .
C137 C136 C138 123.8(17) . .
C135 C136 C138 118.7(18) . .
O22 C137 C136 124.4(16) . .
O22 C137 C132 116.3(17) . .
C136 C137 C132 119.2(17) . .
N11 C138 C136 127.5(18) . .
N11 C138 H13L 116.3 . .
C136 C138 H13L 116.3 . .
N11 C139 C140 109.6(15) . .
N11 C139 H13M 109.8 . .
C140 C139 H13M 109.8 . .
N11 C139 H13N 109.8 . .
C140 C139 H13N 109.8 . .
H13M C139 H13N 108.2 . .
C139 C140 C141 110.7(15) . .
C139 C140 H14C 109.5 . .
C141 C140 H14C 109.5 . .
C139 C140 H14D 109.5 . .
C141 C140 H14D 109.5 . .
H14C C140 H14D 108.1 . .
C142 C141 C140 110.1(15) . .
C142 C141 H14E 109.6 . .
C140 C141 H14E 109.6 . .
C142 C141 H14F 109.6 . .
C140 C141 H14F 109.6 . .
H14E C141 H14F 108.2 . .
C141 C142 C143 111.1(16) . .
C141 C142 H14G 109.4 . .
C143 C142 H14G 109.4 . .
C141 C142 H14H 109.4 . .
C143 C142 H14H 109.4 . .
H14G C142 H14H 108.0 . .
C144 C143 C142 110.5(16) . .
C144 C143 H14I 109.6 . .
C142 C143 H14I 109.6 . .
C144 C143 H14J 109.6 . .
C142 C143 H14J 109.6 . .
H14I C143 H14J 108.1 . .
C143 C144 C145 111.0(16) . .
C143 C144 H14K 109.4 . .
C145 C144 H14K 109.4 . .
C143 C144 H14L 109.4 . .
C145 C144 H14L 109.4 . .
H14K C144 H14L 108.0 . .
C146 C145 C144 112.1(15) . .
C146 C145 H14M 109.2 . .
C144 C145 H14M 109.2 . .
C146 C145 H14N 109.2 . .
C144 C145 H14N 109.2 . .
H14M C145 H14N 107.9 . .
C145 C146 C147 110.5(15) . .
C145 C146 H14O 109.5 . .
C147 C146 H14O 109.5 . .
C145 C146 H14P 109.5 . .
C147 C146 H14P 109.5 . .
H14O C146 H14P 108.1 . .
C146 C147 C148 111.2(15) . .
C146 C147 H14Q 109.4 . .
C148 C147 H14Q 109.4 . .
C146 C147 H14R 109.4 . .
C148 C147 H14R 109.4 . .
H14Q C147 H14R 108.0 . .
N12 C148 C147 108.3(13) . .
N12 C148 H14S 110.0 . .
C147 C148 H14S 110.0 . .
N12 C148 H14T 110.0 . .
C147 C148 H14T 110.0 . .
H14S C148 H14T 108.4 . .
N12 C149 C150 127.5(17) . .
N12 C149 H14U 116.2 . .
C150 C149 H14U 116.2 . .
C151 C150 C155 124.3(18) . .
C151 C150 C149 117.1(17) . .
C155 C150 C149 118.5(17) . .
C150 C151 C152 123(2) . .
C150 C151 H15C 118.5 . .
C152 C151 H15C 118.5 . .
C151 C152 C153 117(2) . .
C151 C152 H15D 121.4 . .
C153 C152 H15D 121.4 . .
C154 C153 C152 118.3(19) . .
C154 C153 H15E 120.9 . .
C152 C153 H15E 120.9 . .
C153 C154 O24 122.8(18) . .
C153 C154 C155 125.0(18) . .
O24 C154 C155 112.1(16) . .
O23 C155 C150 125.2(17) . .
O23 C155 C154 122.6(16) . .
C150 C155 C154 112.0(18) . .
O24 C156 H15F 109.5 . .
O24 C156 H15G 109.5 . .
H15F C156 H15G 109.5 . .
O24 C156 H15H 109.5 . .
H15F C156 H15H 109.5 . .
H15G C156 H15H 109.5 . .
C158 O25 Cd16 87.8(18) . .
C158 O26 Cd16 96.9(17) . .
C160 O27 Cd5 122.6(12) . .
C160 O27 Cd16 132.7(13) . .
Cd5 O27 Cd16 103.3(5) . .
C160 O28 Tb3 145.3(13) . .
C162 O29 Cd8 130.1(12) . 14
C162 O29 Cd5 89.0(11) . .
Cd8 O29 Cd5 136.4(5) 14 .
C162 O30 Cd5 103.2(11) . .
C162 O30 Tb3 144.6(12) . .
Cd5 O30 Tb3 103.4(5) . .
C166 O31 Cd4 107.0(12) . .
C166 O32 Tb3 166.3(15) . .
C164 O33 Cd4 133.7(14) . .
C164 O34 Tb3 139.0(13) . .
C170 O35 Cd6 95.1(11) . .
C170 O36 Cd4 132.6(12) . .
C170 O36 Cd6 90.8(11) . .
Cd4 O36 Cd6 136.5(5) . .
C168 O37 Cd4 132.9(11) . .
C168 O37 Cd13 86.7(10) . .
Cd4 O37 Cd13 135.0(5) . .
C168 O38 Tb2 145.1(12) . .
C168 O38 Cd13 100.2(11) . .
Tb2 O38 Cd13 102.4(4) . .
C204 O39 Cd6 87.7(13) . .
C204 O40 Cd6 93.7(12) . .
C178 O41 Cd13 121.0(11) . .
C178 O41 Cd6 134.4(12) . .
Cd13 O41 Cd6 104.2(5) . .
C178 O42 Tb2 147.0(13) . .
C172 O43 Tb2 167.8(13) . .
C172 O44 Cd8 110.6(11) . .
C174 O45 Tb2 138.7(12) . .
C174 O46 Cd8 129.6(12) . .
C176 O47 Cd8 131.1(13) . .
C176 O47 Cd16 91.9(12) . 14
Cd8 O47 Cd16 137.0(6) . 14
C176 O48 Cd16 100.3(13) . 14
C182 O49 Cd11 128.7(12) . 14
C182 O50 Tb1 140.0(12) . .
C186 O51 Cd11 112.2(13) . 14
C186 O52 Tb1 165.2(14) . .
C190 O53 Tb1 146.9(11) . .
C190 O54 Cd14 125.2(11) . .
C190 O54 Cd12 132.2(11) . .
Cd14 O54 Cd12 102.5(5) . .
C184 O55 Cd10 127.8(12) . .
C184 O55 Cd14 89.3(11) . .
Cd10 O55 Cd14 136.1(5) . .
C184 O56 Cd14 101.8(10) . .
C184 O56 Tb1 142.8(12) . .
Cd14 O56 Tb1 104.1(5) . .
C180 O57 Cd12 95.7(12) . .
C180 O58 Cd12 87.6(11) . .
C188 O59 Cd12 99.7(12) . .
C188 O60 Cd10 136.1(13) . .
C188 O60 Cd12 88.3(11) . .
Cd10 O60 Cd12 134.8(5) . .
C192 O61 Tb4 165.7(14) . .
C192 O62 Cd10 110.4(12) . .
C194 O63 Tb4 139.0(13) . .
C194 O64 Cd10 129.4(13) . .
C196 O65 Cd9 120.8(13) . .
C196 O65 Cd15 135.2(13) . .
Cd9 O65 Cd15 103.6(5) . .
C196 O66 Tb4 145.3(15) . .
C198 O67 Cd11 133.4(12) . .
C198 O68 Cd9 100.6(12) . .
C198 O68 Tb4 146.8(13) . .
Cd9 O68 Tb4 103.0(5) . .
C200 O69 Cd15 91.5(17) . .
C200 O70 Cd15 87.7(17) . .
C202 O71 Cd15 97.0(12) . .
C202 O72 Cd11 138.1(12) . .
C202 O72 Cd15 86.0(11) . .
Cd11 O72 Cd15 135.8(5) . .
C158 C157 H15I 109.5 . .
C158 C157 H15J 109.5 . .
H15I C157 H15J 109.5 . .
C158 C157 H15K 109.5 . .
H15I C157 H15K 109.5 . .
H15J C157 H15K 109.5 . .
O25 C158 O26 123(3) . .
O25 C158 C157 111(3) . .
O26 C158 C157 125(3) . .
O25 C158 Cd16 66.9(16) . .
O26 C158 Cd16 56.1(14) . .
C157 C158 Cd16 178(2) . .
C160 C159 H15L 109.5 . .
C160 C159 H15M 109.5 . .
H15L C159 H15M 109.5 . .
C160 C159 H15N 109.5 . .
H15L C159 H15N 109.5 . .
H15M C159 H15N 109.5 . .
O28 C160 O27 120(2) . .
O28 C160 C159 123(2) . .
O27 C160 C159 117(2) . .
C162 C161 H16C 109.5 . .
C162 C161 H16D 109.5 . .
H16C C161 H16D 109.5 . .
C162 C161 H16E 109.5 . .
H16C C161 H16E 109.5 . .
H16D C161 H16E 109.5 . .
O29 C162 O30 116.1(17) . .
O29 C162 C161 122.7(19) . .
O30 C162 C161 121.1(17) . .
C164 C163 H16F 109.5 . .
C164 C163 H16G 109.5 . .
H16F C163 H16G 109.5 . .
C164 C163 H16H 109.5 . .
H16F C163 H16H 109.5 . .
H16G C163 H16H 109.5 . .
O33 C164 O34 126(2) . .
O33 C164 C163 118(2) . .
O34 C164 C163 117(2) . .
C166 C165 H16I 109.5 . .
C166 C165 H16J 109.5 . .
H16I C165 H16J 109.5 . .
C166 C165 H16K 109.5 . .
H16I C165 H16K 109.5 . .
H16J C165 H16K 109.5 . .
O32 C166 O31 126(2) . .
O32 C166 C165 120(2) . .
O31 C166 C165 114(2) . .
C168 C167 H16L 109.5 . .
C168 C167 H16M 109.5 . .
H16L C167 H16M 109.5 . .
C168 C167 H16N 109.5 . .
H16L C167 H16N 109.5 . .
H16M C167 H16N 109.5 . .
O37 C168 O38 121.6(17) . .
O37 C168 C167 119.9(17) . .
O38 C168 C167 118.5(18) . .
C170 C169 H16O 109.5 . .
C170 C169 H16P 109.5 . .
H16O C169 H16P 109.5 . .
C170 C169 H16Q 109.5 . .
H16O C169 H16Q 109.5 . .
H16P C169 H16Q 109.5 . .
O36 C170 O35 118.2(17) . .
O36 C170 C169 124.1(18) . .
O35 C170 C169 117.5(18) . .
O36 C170 Cd6 61.3(9) . .
O35 C170 Cd6 57.0(9) . .
C169 C170 Cd6 170.1(15) . .
C172 C171 H17C 109.5 . .
C172 C171 H17D 109.5 . .
H17C C171 H17D 109.5 . .
C172 C171 H17E 109.5 . .
H17C C171 H17E 109.5 . .
H17D C171 H17E 109.5 . .
O44 C172 O43 122.7(17) . .
O44 C172 C171 120.2(18) . .
O43 C172 C171 116.9(19) . .
C174 C173 H17F 109.5 . .
C174 C173 H17G 109.5 . .
H17F C173 H17G 109.5 . .
C174 C173 H17H 109.5 . .
H17F C173 H17H 109.5 . .
H17G C173 H17H 109.5 . .
O46 C174 O45 130.0(18) . .
O46 C174 C173 117.0(18) . .
O45 C174 C173 113.0(18) . .
C176 C175 H17I 109.5 . .
C176 C175 H17J 109.5 . .
H17I C175 H17J 109.5 . .
C176 C175 H17K 109.5 . .
H17I C175 H17K 109.5 . .
H17J C175 H17K 109.5 . .
O48 C176 O47 112(2) . .
O48 C176 C175 125(2) . .
O47 C176 C175 123(2) . .
C178 C177 H17L 109.5 . .
C178 C177 H17M 109.5 . .
H17L C177 H17M 109.5 . .
C178 C177 H17N 109.5 . .
H17L C177 H17N 109.5 . .
H17M C177 H17N 109.5 . .
O42 C178 O41 124.2(18) . .
O42 C178 C177 119.3(19) . .
O41 C178 C177 116.4(18) . .
C180 C179 H17O 109.5 . .
C180 C179 H17P 109.5 . .
H17O C179 H17P 109.5 . .
C180 C179 H17Q 109.5 . .
H17O C179 H17Q 109.5 . .
H17P C179 H17Q 109.5 . .
O58 C180 O57 122.4(18) . .
O58 C180 C179 122.5(18) . .
O57 C180 C179 115.0(18) . .
O58 C180 Cd12 66.1(10) . .
O57 C180 Cd12 56.3(9) . .
C179 C180 Cd12 171.4(15) . .
C182 C181 H18C 109.5 . .
C182 C181 H18D 109.5 . .
H18C C181 H18D 109.5 . .
C182 C181 H18E 109.5 . .
H18C C181 H18E 109.5 . .
H18D C181 H18E 109.5 . .
O49 C182 O50 129.4(18) . .
O49 C182 C181 116.7(19) . .
O50 C182 C181 113.8(18) . .
C184 C183 H18F 109.5 . .
C184 C183 H18G 109.5 . .
H18F C183 H18G 109.5 . .
C184 C183 H18H 109.5 . .
H18F C183 H18H 109.5 . .
H18G C183 H18H 109.5 . .
O55 C184 O56 116.5(17) . .
O55 C184 C183 123.9(17) . .
O56 C184 C183 119.4(16) . .
C186 C185 H18I 109.5 . .
C186 C185 H18J 109.5 . .
H18I C185 H18J 109.5 . .
C186 C185 H18K 109.5 . .
H18I C185 H18K 109.5 . .
H18J C185 H18K 109.5 . .
O52 C186 O51 121.9(19) . .
O52 C186 C185 121(2) . .
O51 C186 C185 118(2) . .
C188 C187 H18L 109.5 . .
C188 C187 H18M 109.5 . .
H18L C187 H18M 109.5 . .
C188 C187 H18N 109.5 . .
H18L C187 H18N 109.5 . .
H18M C187 H18N 109.5 . .
O59 C188 O60 116.2(18) . .
O59 C188 C187 124.3(19) . .
O60 C188 C187 119.5(19) . .
O59 C188 Cd12 53.4(10) . .
O60 C188 Cd12 63.2(10) . .
C187 C188 Cd12 175.4(15) . .
C190 C189 H18O 109.5 . .
C190 C189 H18P 109.5 . .
H18O C189 H18P 109.5 . .
C190 C189 H18Q 109.5 . .
H18O C189 H18Q 109.5 . .
H18P C189 H18Q 109.5 . .
O53 C190 O54 120.4(17) . .
O53 C190 C189 120.4(18) . .
O54 C190 C189 119.2(16) . .
C192 C191 H19B 109.5 . .
C192 C191 H19C 109.5 . .
H19B C191 H19C 109.5 . .
C192 C191 H19D 109.5 . .
H19B C191 H19D 109.5 . .
H19C C191 H19D 109.5 . .
O62 C192 O61 123(2) . .
O62 C192 C191 124.2(19) . .
O61 C192 C191 113(2) . .
C194 C193 H19E 109.5 . .
C194 C193 H19F 109.5 . .
H19E C193 H19F 109.5 . .
C194 C193 H19G 109.5 . .
H19E C193 H19G 109.5 . .
H19F C193 H19G 109.5 . .
O64 C194 O63 129(2) . .
O64 C194 C193 116(2) . .
O63 C194 C193 115(2) . .
C196 C195 H19H 109.5 . .
C196 C195 H19I 109.5 . .
H19H C195 H19I 109.5 . .
C196 C195 H19J 109.5 . .
H19H C195 H19J 109.5 . .
H19I C195 H19J 109.5 . .
O66 C196 O65 126(2) . .
O66 C196 C195 119(2) . .
O65 C196 C195 115(2) . .
C198 C197 H19K 109.5 . .
C198 C197 H19L 109.5 . .
H19K C197 H19L 109.5 . .
C198 C197 H19M 109.5 . .
H19K C197 H19M 109.5 . .
H19L C197 H19M 109.5 . .
O67 C198 O68 122.6(19) . .
O67 C198 C197 118.8(19) . .
O68 C198 C197 118.4(19) . .
C200 C199 H19N 109.5 . .
C200 C199 H19O 109.5 . .
H19N C199 H19O 109.5 . .
C200 C199 H19P 109.5 . .
H19N C199 H19P 109.5 . .
H19O C199 H19P 109.5 . .
O69 C200 O70 127(3) . .
O69 C200 C199 118(3) . .
O70 C200 C199 116(3) . .
O69 C200 Cd15 61.7(15) . .
O70 C200 Cd15 65.1(15) . .
C199 C200 Cd15 179(2) . .
C202 C201 H20A 109.5 . .
C202 C201 H20B 109.5 . .
H20A C201 H20B 109.5 . .
C202 C201 H20C 109.5 . .
H20A C201 H20C 109.5 . .
H20B C201 H20C 109.5 . .
O71 C202 O72 122.0(18) . .
O71 C202 C201 120.9(18) . .
O72 C202 C201 116.8(19) . .
O71 C202 Cd15 56.4(10) . .
O72 C202 Cd15 65.6(9) . .
C201 C202 Cd15 172.3(15) . .
C204 C203 H20D 109.5 . .
C204 C203 H20E 109.5 . .
H20D C203 H20E 109.5 . .
C204 C203 H20F 109.5 . .
H20D C203 H20F 109.5 . .
H20E C203 H20F 109.5 . .
O40 C204 O39 123.6(19) . .
O40 C204 C203 119(2) . .
O39 C204 C203 118(2) . .
O40 C204 Cd6 59.2(10) . .
O39 C204 Cd6 64.4(11) . .
C203 C204 Cd6 177.2(17) . .
C205 O205 H20G 109.5 . .
O205 C205 H20J 109.5 . .
O205 C205 H20K 109.5 . .
H20J C205 H20K 109.5 . .
O205 C205 H20L 109.5 . .
H20J C205 H20L 109.5 . .
H20K C205 H20L 109.5 . .
C207 O207 H20P 109.5 . .
O207 C207 H20M 109.5 . .
O207 C207 H20N 109.5 . .
H20M C207 H20N 109.5 . .
O207 C207 H20U 109.5 . .
H20M C207 H20U 109.5 . .
H20N C207 H20U 109.5 . .
C208 O208 H20W 109.5 . .
O208 C208 H20H 109.5 . .
O208 C208 H20I 109.5 . .
H20H C208 H20I 109.5 . .
O208 C208 H20Y 109.5 . .
H20H C208 H20Y 109.5 . .
H20I C208 H20Y 109.5 . .
C209 O209 H20R 109.5 . .
O209 C209 H20S 109.5 . .
O209 C209 H20T 109.5 . .
H20S C209 H20T 109.5 . .
O209 C209 H20V 109.5 . .
H20S C209 H20V 109.5 . .
H20T C209 H20V 109.5 . .
C212 O212 H21D 109.5 . .
O212 C212 H21B 109.5 . .
O212 C212 H21C 109.5 . .
H21B C212 H21C 109.5 . .
O212 C212 H21G 109.5 . .
H21B C212 H21G 109.5 . .
H21C C212 H21G 109.5 . .
C213 O213 H21H 109.5 . .
C214 O214 H21L 109.5 . .
C215 O215 H21I 109.5 . .
O213 C213 H27W 109.5 . .
O213 C213 H27X 109.5 . .
H27W C213 H27X 109.5 . .
O213 C213 H27Y 109.5 . .
H27W C213 H27Y 109.5 . .
H27X C213 H27Y 109.5 . .
O214 C214 H27Z 109.5 . .
O214 C214 H27O 109.5 . .
H27Z C214 H27O 109.5 . .
O214 C214 H27P 109.5 . .
H27Z C214 H27P 109.5 . .
H27O C214 H27P 109.5 . .
O215 C215 H27U 109.5 . .
O215 C215 H21F 109.5 . .
H27U C215 H21F 109.5 . .
O215 C215 H27V 109.5 . .
H27U C215 H27V 109.5 . .
H21F C215 H27V 109.5 . .
C216 O216 H21J 109.5 . .
C217 O217 H21V 109.5 . .
O217 C217 H21W 109.5 . .
O217 C217 H29U 109.5 . .
H21W C217 H29U 109.5 . .
O217 C217 H29V 109.5 . .
H21W C217 H29V 109.5 . .
H29U C217 H29V 109.5 . .
C218 O218 H21K 109.5 . .
C219 O219 H21M 109.5 . .
C220 O220 H26V 109.5 . .
C221 O221 H26U 109.5 . .
C222 O222 H22F 109.5 . .
O216 C216 H21N 109.5 . .
O216 C216 H21O 109.5 . .
H21N C216 H21O 109.5 . .
O216 C216 H21P 109.5 . .
H21N C216 H21P 109.5 . .
H21O C216 H21P 109.5 . .
O218 C218 H29W 109.5 . .
O218 C218 H29X 109.5 . .
H29W C218 H29X 109.5 . .
O218 C218 H29Y 109.5 . .
H29W C218 H29Y 109.5 . .
H29X C218 H29Y 109.5 . .
O219 C219 H21Q 109.5 . .
O219 C219 H21R 109.5 . .
H21Q C219 H21R 109.5 . .
O219 C219 H21S 109.5 . .
H21Q C219 H21S 109.5 . .
H21R C219 H21S 109.5 . .
O220 C220 H26W 109.5 . .
O220 C220 H26X 109.5 . .
H26W C220 H26X 109.5 . .
O220 C220 H26Y 109.5 . .
H26W C220 H26Y 109.5 . .
H26X C220 H26Y 109.5 . .
O221 C221 H22H 109.5 . .
O221 C221 H22I 109.5 . .
H22H C221 H22I 109.5 . .
O221 C221 H22J 109.5 . .
H22H C221 H22J 109.5 . .
H22I C221 H22J 109.5 . .
O222 C222 H22K 109.5 . .
O222 C222 H22L 109.5 . .
H22K C222 H22L 109.5 . .
O222 C222 H22M 109.5 . .
H22K C222 H22M 109.5 . .
H22L C222 H22M 109.5 . .
C223 O223 H22P 109.5 . .
O223 C223 H22Q 109.5 . .
O223 C223 H22R 109.5 . .
H22Q C223 H22R 109.5 . .
O223 C223 H22S 109.5 . .
H22Q C223 H22S 109.5 . .
H22R C223 H22S 109.5 . .
O225 C225 H22B 109.5 . .
O225 C225 H22C 109.5 . .
H22B C225 H22C 109.5 . .
O225 C225 H22E 109.5 . .
H22B C225 H22E 109.5 . .
H22C C225 H22E 109.5 . .
C225 O225 H22N 109.5 . .
C226 O226 H22V 109.5 . .
O226 C226 H22W 109.5 . .
O226 C226 H22X 109.5 . .
H22W C226 H22X 109.5 . .
O226 C226 H22Y 109.5 . .
H22W C226 H22Y 109.5 . .
H22X C226 H22Y 109.5 . .
C227 O227 H22T 109.5 . .
O227 C227 H28U 109.5 . .
O227 C227 H28V 109.5 . .
H28U C227 H28V 109.5 . .
O227 C227 H28W 109.5 . .
H28U C227 H28W 109.5 . .
H28V C227 H28W 109.5 . .
C228 O228 H22Z 109.5 . .
O228 C228 H23U 109.5 . .
O228 C228 H23V 109.5 . .
H23U C228 H23V 109.5 . .
O228 C228 H23W 109.5 . .
H23U C228 H23W 109.5 . .
H23V C228 H23W 109.5 . .

loop_
_geom_bond_atom_site_label_1
_geom_bond_atom_site_label_2
_geom_bond_distance
_geom_bond_site_symmetry_2
Tb1 O50 2.277(12) .
Tb1 O23 2.295(12) 14
Tb1 O52 2.299(14) .
Tb1 O19 2.316(11) 14
Tb1 O53 2.331(11) .
Tb1 O56 2.349(12) .
Tb1 N12 2.553(15) 14
Tb1 O20 2.570(11) 14
Tb1 Cd14 3.6815(16) .
Tb2 O45 2.289(11) .
Tb2 O22 2.291(12) .
Tb2 O43 2.316(11) .
Tb2 O18 2.339(11) .
Tb2 O42 2.344(12) .
Tb2 O38 2.353(12) .
Tb2 N9 2.531(14) .
Tb2 O21 2.596(11) .
Tb2 Cd13 3.6686(19) .
Tb3 O34 2.270(13) .
Tb3 O10 2.280(11) .
Tb3 O6 2.315(13) .
Tb3 O28 2.317(14) .
Tb3 O32 2.317(14) .
Tb3 O30 2.376(12) .
Tb3 O9 2.537(12) .
Tb3 N3 2.542(18) .
Tb3 Cd5 3.6852(17) .
Tb4 O7 2.255(13) .
Tb4 O63 2.279(14) .
Tb4 O11 2.320(12) .
Tb4 O68 2.342(13) .
Tb4 O61 2.342(13) .
Tb4 O66 2.368(15) .
Tb4 O8 2.561(14) .
Tb4 N6 2.567(18) .
Tb4 Cd9 3.654(2) .
Cd4 O31 2.268(12) .
Cd4 O33 2.296(12) .
Cd4 O10 2.297(12) .
Cd4 N5 2.350(16) .
Cd4 O37 2.351(12) .
Cd4 O36 2.391(12) .
Cd5 O2 2.215(12) .
Cd5 O27 2.267(12) .
Cd5 N1 2.268(16) .
Cd5 O30 2.319(12) .
Cd5 O6 2.326(12) .
Cd5 O5 2.535(16) .
Cd5 O29 2.625(12) .
Cd6 O14 2.254(12) .
Cd6 O41 2.311(12) .
Cd6 O35 2.321(12) .
Cd6 O40 2.333(13) .
Cd6 O13 2.416(13) .
Cd6 O36 2.417(11) .
Cd6 O39 2.446(14) .
Cd6 C204 2.71(2) .
Cd6 C170 2.755(19) .
Cd8 O44 2.261(12) .
Cd8 O22 2.283(11) .
Cd8 O46 2.296(13) .
Cd8 N11 2.331(15) .
Cd8 O29 2.361(12) 14
Cd8 O47 2.398(12) .
Cd9 O15 2.242(12) .
Cd9 O11 2.259(13) .
Cd9 N8 2.263(15) .
Cd9 O65 2.281(12) .
Cd9 O68 2.328(12) .
Cd9 O12 2.555(12) .
Cd10 O62 2.255(13) .
Cd10 N4 2.300(17) .
Cd10 O7 2.301(12) .
Cd10 O64 2.312(13) .
Cd10 O55 2.365(12) .
Cd10 O60 2.406(12) .
Cd11 O51 2.245(13) 14
Cd11 O19 2.276(12) .
Cd11 O49 2.309(12) 14
Cd11 O67 2.357(12) .
Cd11 N10 2.367(15) .
Cd11 O72 2.368(12) .
Cd12 O59 2.233(12) .
Cd12 O3 2.258(11) .
Cd12 O57 2.290(12) .
Cd12 O54 2.329(11) .
Cd12 O60 2.447(12) .
Cd12 O4 2.481(11) .
Cd12 O58 2.505(12) .
Cd12 C180 2.738(19) .
Cd12 C188 2.74(2) .
Cd13 N7 2.238(17) .
Cd13 O14 2.251(12) .
Cd13 O41 2.255(11) .
Cd13 O18 2.275(12) .
Cd13 O38 2.353(11) .
Cd13 O17 2.545(11) .
Cd13 O37 2.644(10) .
Cd14 O3 2.251(11) .
Cd14 N2 2.252(17) .
Cd14 O54 2.256(12) .
Cd14 O23 2.316(11) 14
Cd14 O56 2.318(11) .
Cd14 O24 2.540(12) 14
Cd14 O55 2.615(12) .
Cd15 O71 2.273(12) .
Cd15 O15 2.293(12) .
Cd15 O65 2.298(13) .
Cd15 O69 2.387(16) .
Cd15 O16 2.426(13) .
Cd15 O70 2.461(16) .
Cd15 O72 2.475(12) .
Cd15 C202 2.710(19) .
Cd15 C200 2.71(3) .
Cd16 O2 2.257(13) .
Cd16 O48 2.276(14) 14
Cd16 O26 2.303(18) .
Cd16 O27 2.317(13) .
Cd16 O1 2.441(13) .
Cd16 O47 2.444(13) 14
Cd16 O25 2.536(18) .
Cd16 C158 2.75(3) .
N1 C8 1.28(2) .
N1 C9 1.54(2) .
N2 C19 1.27(2) .
N2 C18 1.48(2) .
N3 C34 1.25(2) .
N3 C35 1.47(2) .
N4 C45 1.32(2) .
N4 C44 1.47(2) .
N5 C60 1.24(2) .
N5 C61 1.46(2) .
N6 C71 1.25(2) .
N6 C70 1.45(2) .
N7 C86 1.27(2) .
N7 C87 1.48(2) .
N8 C97 1.28(2) .
N8 C96 1.49(2) .
N9 C112 1.31(2) .
N9 C113 1.51(2) .
N10 C123 1.24(2) .
N10 C122 1.484(19) .
N11 C138 1.26(2) .
N11 C139 1.44(2) .
N12 C149 1.259(19) .
N12 C148 1.528(19) .
N12 Tb1 2.553(15) 14
O1 C2 1.35(2) .
O1 C1 1.44(2) .
O2 C7 1.32(2) .
O3 C25 1.34(2) .
O4 C24 1.34(2) .
O4 C26 1.487(19) .
O5 C28 1.35(3) .
O5 C27 1.49(3) .
O6 C33 1.31(2) .
O7 C51 1.35(2) .
O8 C50 1.39(2) .
O8 C52 1.45(2) .
O9 C53 1.39(2) .
O9 C54 1.40(2) .
O10 C59 1.36(2) .
O11 C77 1.33(2) .
O12 C76 1.35(2) .
O12 C78 1.40(2) .
O13 C80 1.39(2) .
O13 C79 1.45(2) .
O14 C85 1.29(2) .
O15 C103 1.29(2) .
O16 C102 1.44(2) .
O16 C104 1.44(2) .
O17 C106 1.37(2) .
O17 C105 1.42(2) .
O18 C111 1.302(19) .
O19 C129 1.32(2) .
O19 Tb1 2.316(11) 14
O20 C128 1.43(2) .
O20 C130 1.439(19) .
O20 Tb1 2.570(11) 14
O21 C132 1.37(2) .
O21 C131 1.467(18) .
O22 C137 1.356(19) .
O23 C155 1.30(2) .
O23 Tb1 2.295(12) 14
O23 Cd14 2.316(11) 14
O24 C154 1.41(2) .
O24 C156 1.44(2) .
O24 Cd14 2.540(12) 14
C1 H1A 0.9600 .
C1 H1B 0.9600 .
C1 H1C 0.9600 .
C2 C3 1.42(3) .
C2 C7 1.44(3) .
C3 C4 1.40(3) .
C3 H3A 0.9300 .
C4 C5 1.40(3) .
C4 H4A 0.9300 .
C5 C6 1.40(3) .
C5 H5A 0.9300 .
C6 C7 1.42(3) .
C6 C8 1.44(3) .
C8 H8A 0.9300 .
C9 C10 1.57(3) .
C9 H9A 0.9700 .
C9 H9B 0.9700 .
C10 C11 1.61(3) .
C10 H10A 0.9700 .
C10 H10B 0.9700 .
C11 C12 1.45(3) .
C11 H11A 0.9700 .
C11 H11B 0.9700 .
C12 C13 1.53(3) .
C12 H12B 0.9700 .
C12 H12C 0.9700 .
C13 C14 1.54(3) .
C13 H13A 0.9700 .
C13 H13B 0.9700 .
C14 C15 1.53(3) .
C14 H14A 0.9700 .
C14 H14B 0.9700 .
C15 C16 1.541(10) .
C15 H15A 0.9700 .
C15 H15B 0.9700 .
C16 C17 1.62(4) .
C16 H16A 0.9700 .
C16 H16B 0.9700 .
C17 C18 1.537(10) .
C17 H17A 0.9700 .
C17 H17B 0.9700 .
C18 H18A 0.9700 .
C18 H18B 0.9700 .
C19 C20 1.48(3) .
C19 H19A 0.9300 .
C20 C25 1.37(3) .
C20 C21 1.43(3) .
C21 C22 1.38(3) .
C21 H21A 0.9300 .
C22 C23 1.39(3) .
C22 H22A 0.9300 .
C23 C24 1.35(3) .
C23 H23A 0.9300 .
C24 C25 1.42(2) .
C26 H26A 0.9600 .
C26 H26B 0.9600 .
C26 H26C 0.9600 .
C27 H27A 0.9600 .
C27 H27B 0.9600 .
C27 H27C 0.9600 .
C28 C29 1.40(3) .
C28 C33 1.44(3) .
C29 C30 1.40(3) .
C29 H29A 0.9300 .
C30 C31 1.33(3) .
C30 H30A 0.9300 .
C31 C32 1.45(3) .
C31 H31A 0.9300 .
C32 C33 1.41(3) .
C32 C34 1.45(3) .
C34 H34A 0.9300 .
C35 C36 1.48(3) .
C35 H35A 0.9700 .
C35 H35B 0.9700 .
C36 C37 1.536(10) .
C36 H36A 0.9700 .
C36 H36B 0.9700 .
C37 C38 1.555(10) .
C37 H37A 0.9700 .
C37 H37B 0.9700 .
C38 C39 1.547(10) .
C38 H38A 0.9700 .
C38 H38B 0.9700 .
C39 C40 1.561(10) .
C39 H39A 0.9700 .
C39 H39B 0.9700 .
C40 C41 1.542(10) .
C40 H40A 0.9700 .
C40 H40B 0.9700 .
C41 C42 1.58(3) .
C41 H41A 0.9700 .
C41 H41B 0.9700 .
C42 C43 1.50(3) .
C42 H42A 0.9700 .
C42 H42B 0.9700 .
C43 C44 1.58(3) .
C43 H43A 0.9700 .
C43 H43B 0.9700 .
C44 H44A 0.9700 .
C44 H44B 0.9700 .
C45 C46 1.45(3) .
C45 H45A 0.9300 .
C46 C51 1.33(2) .
C46 C47 1.40(3) .
C47 C48 1.40(3) .
C47 H47A 0.9300 .
C48 C49 1.33(3) .
C48 H48A 0.9300 .
C49 C50 1.42(3) .
C49 H49A 0.9300 .
C50 C51 1.43(3) .
C52 H52A 0.9600 .
C52 H52B 0.9600 .
C52 H52C 0.9600 .
C53 H53A 0.9600 .
C53 H53B 0.9600 .
C53 H53C 0.9600 .
C54 C59 1.37(2) .
C54 C55 1.40(2) .
C55 C56 1.35(3) .
C55 H55A 0.9300 .
C56 C57 1.35(2) .
C56 H56A 0.9300 .
C57 C58 1.38(2) .
C57 H57A 0.9300 .
C58 C59 1.45(3) .
C58 C60 1.47(2) .
C60 H60A 0.9300 .
C61 C62 1.50(2) .
C61 H61A 0.9700 .
C61 H61B 0.9700 .
C62 C63 1.536(10) .
C62 H62A 0.9700 .
C62 H62B 0.9700 .
C63 C64 1.563(10) .
C63 H63A 0.9700 .
C63 H63B 0.9700 .
C64 C65 1.545(10) .
C64 H64A 0.9700 .
C64 H64B 0.9700 .
C65 C66 1.558(10) .
C65 H65A 0.9700 .
C65 H65B 0.9700 .
C66 C67 1.48(5) .
C66 H66A 0.9700 .
C66 H66B 0.9700 .
C67 C68 1.60(4) .
C67 H67A 0.9700 .
C67 H67B 0.9700 .
C68 C69 1.537(10) .
C68 H68A 0.9700 .
C68 H68B 0.9700 .
C69 C70 1.47(3) .
C69 H69A 0.9700 .
C69 H69B 0.9700 .
C70 H70A 0.9700 .
C70 H70B 0.9700 .
C71 C72 1.47(3) .
C71 H71A 0.9300 .
C72 C77 1.38(3) .
C72 C73 1.47(3) .
C73 C74 1.40(3) .
C73 H73A 0.9300 .
C74 C75 1.39(3) .
C74 H74A 0.9300 .
C75 C76 1.47(3) .
C75 H75A 0.9300 .
C76 C77 1.42(3) .
C78 H78A 0.9600 .
C78 H78B 0.9600 .
C78 H78C 0.9600 .
C79 H79A 0.9600 .
C79 H79B 0.9600 .
C79 H79C 0.9600 .
C80 C85 1.39(2) .
C80 C81 1.39(3) .
C81 C82 1.39(3) .
C81 H81A 0.9300 .
C82 C83 1.36(3) .
C82 H82A 0.9300 .
C83 C84 1.37(3) .
C83 H83A 0.9300 .
C84 C85 1.41(2) .
C84 C86 1.48(3) .
C86 H86A 0.9300 .
C87 C88 1.51(3) .
C87 H87A 0.9700 .
C87 H87B 0.9700 .
C88 C89 1.57(3) .
C88 H88A 0.9700 .
C88 H88B 0.9700 .
C89 C90 1.535(10) .
C89 H89A 0.9700 .
C89 H89B 0.9700 .
C90 C91 1.50(3) .
C90 H90A 0.9700 .
C90 H90B 0.9700 .
C91 C92 1.48(3) .
C91 H91A 0.9700 .
C91 H91B 0.9700 .
C92 C93 1.53(3) .
C92 H92A 0.9700 .
C92 H92B 0.9700 .
C93 C94 1.48(3) .
C93 H93A 0.9700 .
C93 H93B 0.9700 .
C94 C95 1.52(2) .
C94 H94A 0.9700 .
C94 H94B 0.9700 .
C95 C96 1.53(2) .
C95 H95A 0.9700 .
C95 H95B 0.9700 .
C96 H96A 0.9700 .
C96 H96B 0.9700 .
C97 C98 1.43(2) .
C97 H97A 0.9300 .
C98 C103 1.41(2) .
C98 C99 1.42(2) .
C99 C100 1.33(2) .
C99 H99A 0.9300 .
C100 C101 1.43(2) .
C100 H10C 0.9300 .
C101 C102 1.36(2) .
C101 H10D 0.9300 .
C102 C103 1.41(2) .
C104 H10E 0.9600 .
C104 H10F 0.9600 .
C104 H10G 0.9600 .
C105 H10H 0.9600 .
C105 H10I 0.9600 .
C105 H10J 0.9600 .
C106 C111 1.42(2) .
C106 C107 1.43(2) .
C107 C108 1.41(2) .
C107 H10K 0.9300 .
C108 C109 1.33(2) .
C108 H10L 0.9300 .
C109 C110 1.40(2) .
C109 H10M 0.9300 .
C110 C112 1.41(2) .
C110 C111 1.42(2) .
C112 H11C 0.9300 .
C113 C114 1.51(2) .
C113 H11D 0.9700 .
C113 H11E 0.9700 .
C114 C115 1.51(2) .
C114 H11F 0.9700 .
C114 H11G 0.9700 .
C115 C116 1.52(2) .
C115 H11H 0.9700 .
C115 H11I 0.9700 .
C116 C117 1.60(3) .
C116 H11J 0.9700 .
C116 H11K 0.9700 .
C117 C118 1.54(3) .
C117 H11L 0.9700 .
C117 H11M 0.9700 .
C118 C119 1.62(3) .
C118 H11N 0.9700 .
C118 H11O 0.9700 .
C119 C120 1.53(2) .
C119 H11P 0.9700 .
C119 H11Q 0.9700 .
C120 C121 1.53(2) .
C120 H12D 0.9700 .
C120 H12E 0.9700 .
C121 C122 1.49(2) .
C121 H12F 0.9700 .
C121 H12G 0.9700 .
C122 H12H 0.9700 .
C122 H12I 0.9700 .
C123 C124 1.47(2) .
C123 H12J 0.9300 .
C124 C129 1.42(2) .
C124 C125 1.44(2) .
C125 C126 1.37(2) .
C125 H12K 0.9300 .
C126 C127 1.41(2) .
C126 H12L 0.9300 .
C127 C128 1.35(2) .
C127 H12M 0.9300 .
C128 C129 1.40(2) .
C130 H13C 0.9600 .
C130 H13D 0.9600 .
C130 H13E 0.9600 .
C131 H13F 0.9600 .
C131 H13G 0.9600 .
C131 H13H 0.9600 .
C132 C133 1.39(2) .
C132 C137 1.43(2) .
C133 C134 1.33(2) .
C133 H13I 0.9300 .
C134 C135 1.38(2) .
C134 H13J 0.9300 .
C135 C136 1.41(2) .
C135 H13K 0.9300 .
C136 C137 1.39(2) .
C136 C138 1.49(2) .
C138 H13L 0.9300 .
C139 C140 1.53(2) .
C139 H13M 0.9700 .
C139 H13N 0.9700 .
C140 C141 1.55(2) .
C140 H14C 0.9700 .
C140 H14D 0.9700 .
C141 C142 1.55(2) .
C141 H14E 0.9700 .
C141 H14F 0.9700 .
C142 C143 1.56(2) .
C142 H14G 0.9700 .
C142 H14H 0.9700 .
C143 C144 1.50(2) .
C143 H14I 0.9700 .
C143 H14J 0.9700 .
C144 C145 1.55(2) .
C144 H14K 0.9700 .
C144 H14L 0.9700 .
C145 C146 1.52(2) .
C145 H14M 0.9700 .
C145 H14N 0.9700 .
C146 C147 1.53(2) .
C146 H14O 0.9700 .
C146 H14P 0.9700 .
C147 C148 1.55(2) .
C147 H14Q 0.9700 .
C147 H14R 0.9700 .
C148 H14S 0.9700 .
C148 H14T 0.9700 .
C149 C150 1.46(2) .
C149 H14U 0.9300 .
C150 C151 1.34(2) .
C150 C155 1.42(2) .
C151 C152 1.38(3) .
C151 H15C 0.9300 .
C152 C153 1.44(3) .
C152 H15D 0.9300 .
C153 C154 1.38(2) .
C153 H15E 0.9300 .
C154 C155 1.44(2) .
C156 H15F 0.9600 .
C156 H15G 0.9600 .
C156 H15H 0.9600 .
O25 C158 1.18(3) .
O26 C158 1.26(3) .
O27 C160 1.30(2) .
O28 C160 1.24(2) .
O29 C162 1.27(2) .
O29 Cd8 2.361(12) 14
O30 C162 1.29(2) .
O31 C166 1.33(2) .
O32 C166 1.20(2) .
O33 C164 1.26(2) .
O34 C164 1.30(2) .
O35 C170 1.29(2) .
O36 C170 1.29(2) .
O37 C168 1.250(19) .
O38 C168 1.260(19) .
O39 C204 1.27(2) .
O40 C204 1.24(2) .
O41 C178 1.29(2) .
O42 C178 1.22(2) .
O43 C172 1.266(19) .
O44 C172 1.25(2) .
O45 C174 1.28(2) .
O46 C174 1.25(2) .
O47 C176 1.32(2) .
O47 Cd16 2.444(13) 14
O48 C176 1.30(2) .
O48 Cd16 2.276(14) 14
O49 C182 1.25(2) .
O49 Cd11 2.309(12) 14
O50 C182 1.27(2) .
O51 C186 1.30(2) .
O51 Cd11 2.245(13) 14
O52 C186 1.21(2) .
O53 C190 1.265(19) .
O54 C190 1.289(19) .
O55 C184 1.263(19) .
O56 C184 1.313(19) .
O57 C180 1.289(19) .
O58 C180 1.21(2) .
O59 C188 1.26(2) .
O60 C188 1.31(2) .
O61 C192 1.28(2) .
O62 C192 1.22(2) .
O63 C194 1.27(2) .
O64 C194 1.25(2) .
O65 C196 1.28(2) .
O66 C196 1.21(2) .
O67 C198 1.25(2) .
O68 C198 1.25(2) .
O69 C200 1.22(3) .
O70 C200 1.24(3) .
O71 C202 1.22(2) .
O72 C202 1.29(2) .
C157 C158 1.55(3) .
C157 H15I 0.9600 .
C157 H15J 0.9600 .
C157 H15K 0.9600 .
C159 C160 1.55(3) .
C159 H15L 0.9600 .
C159 H15M 0.9600 .
C159 H15N 0.9600 .
C161 C162 1.50(2) .
C161 H16C 0.9600 .
C161 H16D 0.9600 .
C161 H16E 0.9600 .
C163 C164 1.54(3) .
C163 H16F 0.9600 .
C163 H16G 0.9600 .
C163 H16H 0.9600 .
C165 C166 1.48(3) .
C165 H16I 0.9600 .
C165 H16J 0.9600 .
C165 H16K 0.9600 .
C167 C168 1.54(2) .
C167 H16L 0.9600 .
C167 H16M 0.9600 .
C167 H16N 0.9600 .
C169 C170 1.49(2) .
C169 H16O 0.9600 .
C169 H16P 0.9600 .
C169 H16Q 0.9600 .
C171 C172 1.46(2) .
C171 H17C 0.9600 .
C171 H17D 0.9600 .
C171 H17E 0.9600 .
C173 C174 1.55(2) .
C173 H17F 0.9600 .
C173 H17G 0.9600 .
C173 H17H 0.9600 .
C175 C176 1.42(3) .
C175 H17I 0.9600 .
C175 H17J 0.9600 .
C175 H17K 0.9600 .
C177 C178 1.53(2) .
C177 H17L 0.9600 .
C177 H17M 0.9600 .
C177 H17N 0.9600 .
C179 C180 1.50(2) .
C179 H17O 0.9600 .
C179 H17P 0.9600 .
C179 H17Q 0.9600 .
C181 C182 1.51(2) .
C181 H18C 0.9600 .
C181 H18D 0.9600 .
C181 H18E 0.9600 .
C183 C184 1.48(2) .
C183 H18F 0.9600 .
C183 H18G 0.9600 .
C183 H18H 0.9600 .
C185 C186 1.50(3) .
C185 H18I 0.9600 .
C185 H18J 0.9600 .
C185 H18K 0.9600 .
C187 C188 1.45(2) .
C187 H18L 0.9600 .
C187 H18M 0.9600 .
C187 H18N 0.9600 .
C189 C190 1.46(2) .
C189 H18O 0.9600 .
C189 H18P 0.9600 .
C189 H18Q 0.9600 .
C191 C192 1.50(3) .
C191 H19B 0.9600 .
C191 H19C 0.9600 .
C191 H19D 0.9600 .
C193 C194 1.55(3) .
C193 H19E 0.9600 .
C193 H19F 0.9600 .
C193 H19G 0.9600 .
C195 C196 1.48(3) .
C195 H19H 0.9600 .
C195 H19I 0.9600 .
C195 H19J 0.9600 .
C197 C198 1.54(3) .
C197 H19K 0.9600 .
C197 H19L 0.9600 .
C197 H19M 0.9600 .
C199 C200 1.59(3) .
C199 H19N 0.9600 .
C199 H19O 0.9600 .
C199 H19P 0.9600 .
C201 C202 1.50(2) .
C201 H20A 0.9600 .
C201 H20B 0.9600 .
C201 H20C 0.9600 .
C203 C204 1.52(3) .
C203 H20D 0.9600 .
C203 H20E 0.9600 .
C203 H20F 0.9600 .
O205 C205 1.37(11) .
O205 H20G 0.8200 .
C205 H20J 0.9600 .
C205 H20K 0.9600 .
C205 H20L 0.9600 .
O207 C207 1.550(10) .
O207 H20P 0.8200 .
C207 H20M 0.9600 .
C207 H20N 0.9600 .
C207 H20U 0.9600 .
O208 C208 1.550(10) .
O208 H20W 0.8200 .
C208 H20H 0.9600 .
C208 H20I 0.9600 .
C208 H20Y 0.9600 .
O209 C209 1.551(10) .
O209 H20R 0.8200 .
C209 H20S 0.9600 .
C209 H20T 0.9600 .
C209 H20V 0.9600 .
O212 C212 1.544(10) .
O212 H21D 0.8200 .
C212 H21B 0.9600 .
C212 H21C 0.9600 .
C212 H21G 0.9600 .
O213 C213 1.538(10) .
O213 H21H 0.8200 .
O214 C214 1.43(5) .
O214 H21L 0.8200 .
O215 C215 1.555(10) .
O215 H21I 0.8200 .
C213 H27W 0.9600 .
C213 H27X 0.9600 .
C213 H27Y 0.9600 .
C214 H27Z 0.9600 .
C214 H27O 0.9600 .
C214 H27P 0.9600 .
C215 H27U 0.9600 .
C215 H21F 0.9600 .
C215 H27V 0.9600 .
O216 C216 1.44(8) .
O216 H21J 0.8200 .
O217 C217 1.546(10) .
O217 H21V 0.8200 .
C217 H21W 0.9600 .
C217 H29U 0.9600 .
C217 H29V 0.9600 .
O218 C218 1.543(10) .
O218 H21K 0.8200 .
O219 C219 1.45(3) .
O219 H21M 0.8200 .
O220 C220 1.47(4) .
O220 H26V 0.8200 .
O221 C221 1.39(3) .
O221 H26U 0.8200 .
O222 C222 1.44(3) .
O222 H22F 0.8200 .
C216 H21N 0.9600 .
C216 H21O 0.9600 .
C216 H21P 0.9600 .
C218 H29W 0.9600 .
C218 H29X 0.9600 .
C218 H29Y 0.9600 .
C219 H21Q 0.9600 .
C219 H21R 0.9600 .
C219 H21S 0.9600 .
C220 H26W 0.9600 .
C220 H26X 0.9600 .
C220 H26Y 0.9600 .
C221 H22H 0.9600 .
C221 H22I 0.9600 .
C221 H22J 0.9600 .
C222 H22K 0.9600 .
C222 H22L 0.9600 .
C222 H22M 0.9600 .
O223 C223 1.549(10) .
O223 H22P 0.8200 .
C223 H22Q 0.9600 .
C223 H22R 0.9600 .
C223 H22S 0.9600 .
O224 O224 0.7(4) 14
C225 O225 1.542(10) .
C225 H22B 0.9600 .
C225 H22C 0.9600 .
C225 H22E 0.9600 .
O225 H22N 0.8200 .
O226 C226 1.551(10) .
O226 H22V 0.8200 .
C226 H22W 0.9600 .
C226 H22X 0.9600 .
C226 H22Y 0.9600 .
O227 C227 1.549(10) .
O227 H22T 0.8200 .
C227 H28U 0.9600 .
C227 H28V 0.9600 .
C227 H28W 0.9600 .
O228 C228 1.549(10) .
O228 H22Z 0.8200 .
C228 H23U 0.9600 .
C228 H23V 0.9600 .
C228 H23W 0.9600 .
